data_4129053
loop_
_publ_author_name
'Oniki, Jumpei'
'Moriuchi, Toshiyuki'
'Kamochi, Kosuke'
'Tobisu, Mamoru'
'Amaya, Toru'

_publ_section_title
;
 Linear [3]Spirobifluorenylene: An S-Shaped Molecular Geometry of
 <i>p</i>-Oligophenyls.
;
_journal_name_full 'Journal of the American Chemical Society'
_journal_paper_doi 10.1021/jacs.9b09179
_journal_year 2019
_chemical_absolute_configuration syn
_chemical_formula_moiety 'C75 H40, 2.5(C7 H8)'
_chemical_formula_sum 'C92.5 H60'
_chemical_formula_weight 1171.40
_space_group_crystal_system monoclinic
_space_group_IT_number 5
_space_group_name_Hall 'C 2y'
_space_group_name_H-M_alt 'C 1 2 1'
_audit_creation_date 2019-7-12
_audit_creation_method SHELXL-2018/3
_cell_angle_alpha 90
_cell_angle_beta 94.1993(5)
_cell_angle_gamma 90
_cell_formula_units_Z 16
_cell_length_a 16.80350(10)
_cell_length_b 44.6481(2)
_cell_length_c 33.5757(2)
_cell_measurement_reflns_used 115284
_cell_measurement_temperature 123(2)
_cell_measurement_theta_max 76.3200
_cell_measurement_theta_min 3.7030
_cell_volume 25122.4(2)
_computing_cell_refinement 'CrysAlisPro 1.171.40.43a (Rigaku OD, 2019)'
_computing_data_collection 'CrysAlisPro 1.171.40.43a (Rigaku OD, 2019)'
_computing_data_reduction 'CrysAlisPro 1.171.40.43a (Rigaku OD, 2019)'
_computing_molecular_graphics 'Ortep for Windows (Farrugia, 2012)'
_computing_publication_material 'WinGX publication routines (Farrugia, 2012)'
_computing_structure_refinement 'SHELXL-2018/3 (Sheldrick, 2018)'
_computing_structure_solution 'SHELXT 2018/2 (Sheldrick, 2018)'
_diffrn_ambient_temperature 123(2)
_diffrn_detector 'CCD plate'
_diffrn_detector_type HyPix
_diffrn_measured_fraction_theta_full 0.999
_diffrn_measured_fraction_theta_max 0.983
_diffrn_measurement_details
;
List of Runs (angles in degrees, time in seconds):

  # Type    Start    End  Width  t~exp~   \w     \q     \k     \f   Frames
--------------------------------------------------------------------------
  1  \w     35.00 121.00   0.50    0.85    --   47.45  37.00  90.00  172
  2  \w     70.00  95.00   0.50    3.40    --   70.50  83.00 -48.00   50
  3  \w     58.00  95.00   0.50    3.40    --   70.50  37.00  30.00   74
  4  \w     26.00 110.00   0.50    0.85    --   47.45  83.00 -48.00  168
  5  \w     71.00 120.00   0.50    0.85    --   47.45 125.00  60.00   98
  6  \w    -23.00  61.00   0.50    0.85    --   47.45 -57.00-150.00  168
  7  \w     17.00  73.00   0.50    0.85    --   47.45 -83.00-169.00  112
  8  \w     23.00  48.00   0.50    3.40    --   70.50 -83.00-169.00   50
  9  \w     11.00  94.00   0.50    0.85    --   47.45-125.00  30.00  166
 10  \w    -48.00 -23.00   0.50    0.85    --  -47.45  83.00 -48.00   50
 11  \w    -69.00 -34.00   0.50    3.40    -- -106.00 125.00   0.00   70
 12  \w   -116.00 -91.00   0.50    3.40    -- -106.00 125.00   0.00   50
 13  \w   -131.00 -49.00   0.50    3.40    -- -106.00  83.00 -48.00  164
 14  \w    -93.00 -40.00   0.50    3.40    -- -106.00 125.00-180.00  106
 15  \w   -120.00 -34.00   0.50    3.40    -- -106.00  57.00 -30.00  172
 16  \w   -124.00 -91.00   0.50    3.40    -- -106.00 -57.00-120.00   66
 17  \w   -139.00-104.00   0.50    3.40    -- -106.00 -37.00 -90.00   70
 18  \w    -71.00 -45.00   0.50    0.85    --  -47.45 -83.00-169.00   52
 19  \w    -97.00 -49.00   0.50    3.40    -- -106.00 125.00 150.00   96
 20  \w   -154.00 -94.00   0.50    3.40    -- -106.00 -37.00  60.00  120
 21  \w   -119.00 -86.00   0.50    3.40    -- -106.00 -99.00  60.00   66
 22  \w   -118.00 -74.00   0.50    0.85    --  -47.45-125.00 -30.00   88
 23  \w   -120.00 -71.00   0.50    0.85    --  -47.45-125.00   0.00   98
 24  \w   -164.00-138.00   0.50    3.40    -- -106.00 -57.00-120.00   52
 25  \w   -168.00-124.00   0.50    3.40    -- -106.00 -37.00 -60.00   88
 26  \w   -170.00 -80.00   0.50    3.40    -- -106.00 -83.00-169.00  180
 27  \w   -171.00 -98.00   0.50    3.40    -- -106.00 -37.00-120.00  146
 28  \w   -177.00 -84.00   0.50    3.40    -- -106.00 -77.00-150.00  186
 29  \w   -168.00-104.00   0.50    3.40    -- -106.00 -19.00  30.00  128
 30  \w   -175.00 -93.00   0.50    3.40    -- -106.00 -37.00 120.00  164
 31  \w   -175.00-104.00   0.50    3.40    -- -106.00 -19.00  90.00  142
 32  \w   -177.00-147.00   0.50    3.40    -- -106.00 -37.00 -90.00   60
;
_diffrn_measurement_device 'four-circle diffractometer'
_diffrn_measurement_device_type 'XtaLAB Synergy, Single source at offset/far, HyPix'
_diffrn_measurement_method '\w scans'
_diffrn_radiation_monochromator mirror
_diffrn_radiation_probe x-ray
_diffrn_radiation_type CuK\a
_diffrn_radiation_wavelength 1.54184
_diffrn_reflns_av_R_equivalents 0.0313
_diffrn_reflns_av_unetI/netI 0.0271
_diffrn_reflns_Laue_measured_fraction_full 0.999
_diffrn_reflns_Laue_measured_fraction_max 0.983
_diffrn_reflns_limit_h_max 20
_diffrn_reflns_limit_h_min -21
_diffrn_reflns_limit_k_max 54
_diffrn_reflns_limit_k_min -55
_diffrn_reflns_limit_l_max 39
_diffrn_reflns_limit_l_min -42
_diffrn_reflns_number 157913
_diffrn_reflns_point_group_measured_fraction_full 0.993
_diffrn_reflns_point_group_measured_fraction_max 0.954
_diffrn_reflns_theta_full 67.684
_diffrn_reflns_theta_max 76.710
_diffrn_reflns_theta_min 3.300
_diffrn_source 'micro-focus sealed X-ray tube'
_diffrn_source_type 'PhotonJet (Cu) X-ray Source'
_exptl_absorpt_coefficient_mu 0.532
_exptl_absorpt_correction_T_max 1.00000
_exptl_absorpt_correction_T_min 0.72110
_exptl_absorpt_correction_type multi-scan
_exptl_absorpt_process_details
;
CrysAlisPro 1.171.40.43a (Rigaku Oxford Diffraction, 2019)
Empirical absorption correction using spherical harmonics,
 implemented in SCALE3 ABSPACK scaling algorithm.
;
_exptl_crystal_colour colorless
_exptl_crystal_density_diffrn 1.239
_exptl_crystal_density_method 'not measured'
_exptl_crystal_description prism
_exptl_crystal_F_000 9840
_exptl_crystal_size_max 0.242
_exptl_crystal_size_mid 0.236
_exptl_crystal_size_min 0.133
_refine_diff_density_max 0.429
_refine_diff_density_min -0.346
_refine_diff_density_rms 0.051
_refine_ls_abs_structure_details
;
 Flack x determined using 22004 quotients [(I+)-(I-)]/[(I+)+(I-)]
 (Parsons, Flack and Wagner, Acta Cryst. B69 (2013) 249-259).
;
_refine_ls_abs_structure_Flack 0.9(2)
_refine_ls_extinction_method none
_refine_ls_goodness_of_fit_ref 1.055
_refine_ls_hydrogen_treatment constr
_refine_ls_matrix_type full
_refine_ls_number_parameters 3537
_refine_ls_number_reflns 50550
_refine_ls_number_restraints 409
_refine_ls_restrained_S_all 1.059
_refine_ls_R_factor_all 0.0513
_refine_ls_R_factor_gt 0.0499
_refine_ls_shift/su_max 0.000
_refine_ls_shift/su_mean 0.000
_refine_ls_structure_factor_coef Fsqd
_refine_ls_weighting_details 'w=1/[\s^2^(Fo^2^)+(0.0782P)^2^+18.6515P] where P=(Fo^2^+2Fc^2^)/3'
_refine_ls_weighting_scheme calc
_refine_ls_wR_factor_gt 0.1380
_refine_ls_wR_factor_ref 0.1392
_reflns_Friedel_coverage 0.916
_reflns_Friedel_fraction_full 0.987
_reflns_Friedel_fraction_max 0.925
_reflns_number_gt 48875
_reflns_number_total 50550
_reflns_threshold_expression 'I > 2\s(I)'
_cod_data_source_file ja9b09179_si_003.cif
_cod_data_source_block 190614_jo_02_116_rsr_c75h40
_cod_original_sg_symbol_H-M 'C 2'
_cod_original_formula_sum 'C92.50 H60'
_cod_database_code 4129053
_shelx_shelxl_version_number 2018/3
_shelx_space_group_comment
;
The symmetry employed for this shelxl refinement is uniquely defined
by the following loop, which should always be used as a source of
symmetry information in preference to the above space-group names.
They are only intended as comments.
;
_oxdiff_exptl_absorpt_empirical_full_min 0.705
_oxdiff_exptl_absorpt_empirical_full_max 1.359
_oxdiff_exptl_absorpt_empirical_details
;
Empirical correction (ABSPACK) includes:
- Absorption correction using spherical harmonics
- Frame scaling
;

loop_
_space_group_symop_operation_xyz
'x, y, z'
'-x, y, -z'
'x+1/2, y+1/2, z'
'-x+1/2, y+1/2, -z'

loop_
_atom_site_label
_atom_site_type_symbol
_atom_site_fract_x
_atom_site_fract_y
_atom_site_fract_z
_atom_site_U_iso_or_equiv
_atom_site_adp_type
_atom_site_occupancy
_atom_site_site_symmetry_order
_atom_site_calc_flag
_atom_site_refinement_flags_posn
_atom_site_refinement_flags_adp
_atom_site_refinement_flags_occupancy
_atom_site_disorder_assembly
_atom_site_disorder_group
C1 C 0.2646(2) 0.38457(7) 0.90847(10) 0.0337(7) Uani 1 1 d . . . . .
C2 C 0.2381(2) 0.40932(7) 0.87819(10) 0.0341(7) Uani 1 1 d . . . . .
C3 C 0.2919(2) 0.41049(7) 0.84830(10) 0.0373(7) Uani 1 1 d . . . . .
C4 C 0.2828(3) 0.43284(8) 0.81915(11) 0.0440(8) Uani 1 1 d . . . . .
H1 H 0.317835 0.433961 0.799015 0.053 Uiso 1 1 calc R U . . .
C5 C 0.2212(3) 0.45327(8) 0.82050(12) 0.0490(9) Uani 1 1 d . . . . .
H2 H 0.215252 0.468203 0.801205 0.059 Uiso 1 1 calc R U . . .
C6 C 0.1683(2) 0.45183(8) 0.85014(11) 0.0430(8) Uani 1 1 d . . . . .
H3 H 0.126831 0.465592 0.850446 0.052 Uiso 1 1 calc R U . . .
C7 C 0.1771(2) 0.42966(7) 0.87971(11) 0.0392(7) Uani 1 1 d . . . . .
H4 H 0.142300 0.428741 0.899967 0.047 Uiso 1 1 calc R U . . .
C8 C 0.3232(2) 0.36732(7) 0.88511(10) 0.0344(7) Uani 1 1 d . . . . .
C9 C 0.3438(2) 0.38432(7) 0.85211(11) 0.0377(7) Uani 1 1 d . . . . .
C10 C 0.3972(2) 0.37226(8) 0.82643(12) 0.0442(8) Uani 1 1 d . . . . .
H5 H 0.419987 0.384270 0.807691 0.053 Uiso 1 1 calc R U . . .
C11 C 0.4157(2) 0.34216(8) 0.82944(12) 0.0444(8) Uani 1 1 d . . . . .
H6 H 0.451175 0.334018 0.812406 0.053 Uiso 1 1 calc R U . . .
C12 C 0.38222(19) 0.32344(8) 0.85756(11) 0.0362(7) Uani 1 1 d . . . . .
C13 C 0.34342(19) 0.33721(7) 0.88828(10) 0.0347(7) Uani 1 1 d . . . . .
H7 H 0.331334 0.326268 0.910620 0.042 Uiso 1 1 calc R U . . .
C14 C 0.2003(2) 0.36646(7) 0.92762(10) 0.0328(6) Uani 1 1 d . . . . .
C15 C 0.1867(2) 0.37872(8) 0.96503(10) 0.0417(8) Uani 1 1 d . . . . .
C16 C 0.1336(3) 0.36463(8) 0.98877(11) 0.0476(9) Uani 1 1 d . . . . .
H8 H 0.115707 0.374271 1.010984 0.057 Uiso 1 1 calc R U . . .
C17 C 0.1079(2) 0.33606(8) 0.97876(10) 0.0386(7) Uani 1 1 d . . . . .
H9 H 0.072120 0.326510 0.994425 0.046 Uiso 1 1 calc R U . . .
C18 C 0.13446(19) 0.32114(7) 0.94548(9) 0.0320(6) Uani 1 1 d . . . . .
C19 C 0.17238(18) 0.33812(7) 0.91738(9) 0.0299(6) Uani 1 1 d . . . . .
H10 H 0.178738 0.330429 0.892068 0.036 Uiso 1 1 calc R U . . .
C20 C 0.3000(2) 0.40252(8) 0.94453(11) 0.0421(8) Uani 1 1 d . . . . .
C21 C 0.2482(3) 0.40153(8) 0.97516(11) 0.0483(9) Uani 1 1 d . . . . .
C22 C 0.2667(4) 0.41780(11) 1.01000(14) 0.0792(18) Uani 1 1 d . . . . .
H11 H 0.233432 0.416864 1.030901 0.095 Uiso 1 1 calc R U . . .
C23 C 0.3335(5) 0.43504(12) 1.01341(15) 0.090(2) Uani 1 1 d . . . . .
H12 H 0.344455 0.446630 1.036176 0.108 Uiso 1 1 calc R U . . .
C24 C 0.3857(4) 0.43548(11) 0.98309(17) 0.0718(15) Uani 1 1 d . . . . .
H13 H 0.432456 0.446665 0.986358 0.086 Uiso 1 1 calc R U . . .
C25 C 0.3690(3) 0.41941(8) 0.94790(14) 0.0515(10) Uani 1 1 d . . . . .
H14 H 0.403242 0.420028 0.927356 0.062 Uiso 1 1 calc R U . . .
C26 C 0.24901(19) 0.22394(7) 0.88985(9) 0.0291(6) Uani 1 1 d . . . . .
C27 C 0.29904(18) 0.24520(7) 0.86506(9) 0.0285(6) Uani 1 1 d . . . . .
C28 C 0.28190(19) 0.23993(7) 0.82424(9) 0.0301(6) Uani 1 1 d . . . . .
C29 C 0.31465(19) 0.25783(7) 0.79579(10) 0.0333(6) Uani 1 1 d . . . . .
H15 H 0.309428 0.252593 0.768918 0.040 Uiso 1 1 calc R U . . .
C30 C 0.35472(19) 0.28330(8) 0.80799(11) 0.0366(7) Uani 1 1 d . . . . .
H16 H 0.374886 0.295717 0.788897 0.044 Uiso 1 1 calc R U . . .
C31 C 0.36634(18) 0.29127(7) 0.84869(10) 0.0331(7) Uani 1 1 d . . . . .
C32 C 0.34202(18) 0.27064(7) 0.87742(10) 0.0320(6) Uani 1 1 d . . . . .
H17 H 0.354689 0.274067 0.904460 0.038 Uiso 1 1 calc R U . . .
C33 C 0.20110(18) 0.20647(7) 0.85606(9) 0.0283(6) Uani 1 1 d . . . . .
C34 C 0.22273(19) 0.21647(7) 0.81891(9) 0.0295(6) Uani 1 1 d . . . . .
C35 C 0.1914(2) 0.20302(7) 0.78378(9) 0.0368(7) Uani 1 1 d . . . . .
H18 H 0.200161 0.211248 0.759035 0.044 Uiso 1 1 calc R U . . .
C36 C 0.1472(2) 0.17733(7) 0.78653(9) 0.0352(7) Uani 1 1 d . . . . .
H19 H 0.125887 0.168283 0.763173 0.042 Uiso 1 1 calc R U . . .
C37 C 0.13298(18) 0.16418(7) 0.82353(9) 0.0294(6) Uani 1 1 d . . . . .
C38 C 0.15581(18) 0.18053(7) 0.85870(9) 0.0282(6) Uani 1 1 d . . . . .
H20 H 0.140675 0.173989 0.883332 0.034 Uiso 1 1 calc R U . . .
C39 C 0.2929(2) 0.20110(7) 0.91844(10) 0.0341(7) Uani 1 1 d . . . . .
C40 C 0.2852(4) 0.20930(8) 0.95764(11) 0.0604(13) Uani 1 1 d . . . . .
C41 C 0.3205(5) 0.19245(10) 0.98892(13) 0.092(2) Uani 1 1 d . . . . .
H21 H 0.323669 0.199801 1.014907 0.111 Uiso 1 1 calc R U . . .
C42 C 0.3503(4) 0.16495(9) 0.98074(12) 0.0728(17) Uani 1 1 d . . . . .
H22 H 0.373763 0.153566 1.001625 0.087 Uiso 1 1 calc R U . . .
C43 C 0.3469(2) 0.15320(7) 0.94192(10) 0.0341(7) Uani 1 1 d . . . . .
C44 C 0.32330(17) 0.17283(7) 0.91025(9) 0.0286(6) Uani 1 1 d . . . . .
H23 H 0.328016 0.166938 0.883960 0.034 Uiso 1 1 calc R U . . .
C45 C 0.2068(2) 0.24373(7) 0.91985(9) 0.0334(7) Uani 1 1 d . . . . .
C46 C 0.2316(3) 0.23461(8) 0.95883(11) 0.0587(12) Uani 1 1 d . . . . .
C47 C 0.2048(5) 0.24964(10) 0.99136(13) 0.087(2) Uani 1 1 d . . . . .
H24 H 0.215056 0.242047 1.017014 0.105 Uiso 1 1 calc R U . . .
C48 C 0.1629(4) 0.27598(9) 0.98530(12) 0.0733(17) Uani 1 1 d . . . . .
H25 H 0.144763 0.286039 1.007151 0.088 Uiso 1 1 calc R U . . .
C49 C 0.1468(2) 0.28799(7) 0.94683(10) 0.0363(7) Uani 1 1 d . . . . .
C50 C 0.16637(19) 0.27060(7) 0.91376(9) 0.0303(6) Uani 1 1 d . . . . .
H26 H 0.152106 0.277173 0.887936 0.036 Uiso 1 1 calc R U . . .
C51 C 0.20004(19) 0.06391(7) 0.88345(9) 0.0292(6) Uani 1 1 d . . . . .
C52 C 0.15237(18) 0.08434(7) 0.85435(9) 0.0290(6) Uani 1 1 d . . . . .
C53 C 0.13825(19) 0.07004(7) 0.81714(9) 0.0303(6) Uani 1 1 d . . . . .
C54 C 0.10120(19) 0.08572(7) 0.78520(9) 0.0326(6) Uani 1 1 d . . . . .
H27 H 0.084360 0.075844 0.761693 0.039 Uiso 1 1 calc R U . . .
C55 C 0.08975(19) 0.11619(8) 0.78888(9) 0.0332(6) Uani 1 1 d . . . . .
H28 H 0.065638 0.126756 0.767384 0.040 Uiso 1 1 calc R U . . .
C56 C 0.11361(18) 0.13176(7) 0.82434(9) 0.0298(6) Uani 1 1 d . . . . .
C57 C 0.13789(18) 0.11470(7) 0.85816(9) 0.0292(6) Uani 1 1 d . . . . .
H29 H 0.144261 0.123779 0.883117 0.035 Uiso 1 1 calc R U . . .
C58 C 0.22503(19) 0.03895(7) 0.85523(9) 0.0309(6) Uani 1 1 d . . . . .
C59 C 0.18052(19) 0.04122(7) 0.81870(9) 0.0313(6) Uani 1 1 d . . . . .
C60 C 0.1871(2) 0.01925(8) 0.78951(10) 0.0382(7) Uani 1 1 d . . . . .
H30 H 0.157143 0.020435 0.765159 0.046 Uiso 1 1 calc R U . . .
C61 C 0.2393(2) -0.00432(8) 0.79765(11) 0.0416(8) Uani 1 1 d . . . . .
H31 H 0.243848 -0.019232 0.778617 0.050 Uiso 1 1 calc R U . . .
C62 C 0.2851(2) -0.00606(7) 0.83392(11) 0.0396(7) Uani 1 1 d . . . . .
H32 H 0.320958 -0.021762 0.838463 0.048 Uiso 1 1 calc R U . . .
C63 C 0.2776(2) 0.01548(7) 0.86341(10) 0.0345(7) Uani 1 1 d . . . . .
H33 H 0.307059 0.014145 0.887891 0.041 Uiso 1 1 calc R U . . .
C64 C 0.1546(2) 0.04666(7) 0.91428(9) 0.0310(6) Uani 1 1 d . . . . .
C65 C 0.2026(2) 0.04460(7) 0.95033(10) 0.0347(7) Uani 1 1 d . . . . .
C66 C 0.1759(3) 0.02831(8) 0.98211(11) 0.0444(8) Uani 1 1 d . . . . .
H34 H 0.206987 0.026694 1.006096 0.053 Uiso 1 1 calc R U . . .
C67 C 0.1018(3) 0.01455(9) 0.97711(12) 0.0497(9) Uani 1 1 d . . . . .
H35 H 0.083766 0.003375 0.998011 0.060 Uiso 1 1 calc R U . . .
C68 C 0.0543(2) 0.01697(9) 0.94204(12) 0.0460(8) Uani 1 1 d . . . . .
H36 H 0.004350 0.007876 0.939882 0.055 Uiso 1 1 calc R U . . .
C69 C 0.0805(2) 0.03298(8) 0.90964(11) 0.0390(7) Uani 1 1 d . . . . .
H37 H 0.049064 0.034406 0.885729 0.047 Uiso 1 1 calc R U . . .
C70 C 0.26544(19) 0.07890(7) 0.91071(9) 0.0294(6) Uani 1 1 d . . . . .
C71 C 0.2705(2) 0.06482(7) 0.94807(10) 0.0351(7) Uani 1 1 d . . . . .
C72 C 0.3262(2) 0.07503(8) 0.97779(10) 0.0386(7) Uani 1 1 d . . . . .
H38 H 0.338432 0.063743 1.000701 0.046 Uiso 1 1 calc R U . . .
C73 C 0.3625(2) 0.10221(7) 0.97245(10) 0.0359(7) Uani 1 1 d . . . . .
H39 H 0.400242 0.109053 0.991997 0.043 Uiso 1 1 calc R U . . .
C74 C 0.34446(18) 0.11996(7) 0.93835(9) 0.0293(6) Uani 1 1 d . . . . .
C75 C 0.30296(18) 0.10609(7) 0.90558(9) 0.0279(6) Uani 1 1 d . . . . .
H40 H 0.300674 0.115099 0.880547 0.034 Uiso 1 1 calc R U . . .
C76 C 0.22669(18) 0.23495(6) 0.64864(9) 0.0272(6) Uani 1 1 d . . . . .
C77 C 0.28630(19) 0.25913(7) 0.63754(10) 0.0310(6) Uani 1 1 d . . . . .
C78 C 0.3530(2) 0.25914(7) 0.66532(10) 0.0336(7) Uani 1 1 d . . . . .
C79 C 0.4118(2) 0.28083(8) 0.66328(12) 0.0422(8) Uani 1 1 d . . . . .
H41 H 0.456178 0.280907 0.681518 0.051 Uiso 1 1 calc R U . . .
C80 C 0.4030(2) 0.30241(8) 0.63348(14) 0.0487(9) Uani 1 1 d . . . . .
H42 H 0.441916 0.317078 0.631914 0.058 Uiso 1 1 calc R U . . .
C81 C 0.3377(2) 0.30245(8) 0.60628(12) 0.0446(9) Uani 1 1 d . . . . .
H43 H 0.333491 0.317021 0.586441 0.054 Uiso 1 1 calc R U . . .
C82 C 0.2773(2) 0.28078(7) 0.60799(10) 0.0374(7) Uani 1 1 d . . . . .
H44 H 0.232739 0.280977 0.589860 0.045 Uiso 1 1 calc R U . . .
C83 C 0.27921(17) 0.21631(7) 0.67818(9) 0.0272(6) Uani 1 1 d . . . . .
C84 C 0.34829(18) 0.23235(7) 0.69062(9) 0.0301(6) Uani 1 1 d . . . . .
C85 C 0.40454(18) 0.21953(7) 0.71823(10) 0.0332(6) Uani 1 1 d . . . . .
H45 H 0.445667 0.231007 0.730370 0.040 Uiso 1 1 calc R U . . .
C86 C 0.39780(19) 0.18937(7) 0.72717(9) 0.0315(6) Uani 1 1 d . . . . .
H46 H 0.434048 0.180741 0.746052 0.038 Uiso 1 1 calc R U . . .
C87 C 0.33706(17) 0.17151(7) 0.70819(8) 0.0268(6) Uani 1 1 d . . . . .
C88 C 0.27342(17) 0.18625(6) 0.68706(9) 0.0261(5) Uani 1 1 d . . . . .
H47 H 0.227228 0.175733 0.679032 0.031 Uiso 1 1 calc R U . . .
C89 C 0.17920(18) 0.21742(7) 0.61564(9) 0.0278(6) Uani 1 1 d . . . . .
C90 C 0.10217(19) 0.22931(7) 0.60950(9) 0.0311(6) Uani 1 1 d . . . . .
C91 C 0.04665(19) 0.21600(7) 0.58235(10) 0.0341(7) Uani 1 1 d . . . . .
H48 H -0.001031 0.225606 0.574465 0.041 Uiso 1 1 calc R U . . .
C92 C 0.06414(19) 0.18805(7) 0.56731(9) 0.0307(6) Uani 1 1 d . . . . .
H49 H 0.027673 0.179039 0.548879 0.037 Uiso 1 1 calc R U . . .
C93 C 0.13559(17) 0.17286(7) 0.57914(8) 0.0263(6) Uani 1 1 d . . . . .
C94 C 0.19697(17) 0.18938(6) 0.59983(8) 0.0261(6) Uani 1 1 d . . . . .
H50 H 0.248564 0.181766 0.602953 0.031 Uiso 1 1 calc R U . . .
C95 C 0.15925(18) 0.25268(6) 0.66632(9) 0.0291(6) Uani 1 1 d . . . . .
C96 C 0.08979(19) 0.25137(7) 0.64095(10) 0.0321(6) Uani 1 1 d . . . . .
C97 C 0.0217(2) 0.26688(8) 0.64981(12) 0.0408(8) Uani 1 1 d . . . . .
H51 H -0.024393 0.265967 0.632782 0.049 Uiso 1 1 calc R U . . .
C98 C 0.0238(2) 0.28373(8) 0.68449(11) 0.0409(8) Uani 1 1 d . . . . .
H52 H -0.021412 0.294126 0.690965 0.049 Uiso 1 1 calc R U . . .
C99 C 0.0931(2) 0.28520(8) 0.70965(10) 0.0372(7) Uani 1 1 d . . . . .
H53 H 0.093910 0.296721 0.732755 0.045 Uiso 1 1 calc R U . . .
C100 C 0.1611(2) 0.26967(7) 0.70071(10) 0.0328(6) Uani 1 1 d . . . . .
H54 H 0.207316 0.270700 0.717676 0.039 Uiso 1 1 calc R U . . .
C101 C 0.25589(17) 0.07486(6) 0.63471(9) 0.0258(6) Uani 1 1 d . . . . .
C102 C 0.31078(16) 0.09552(6) 0.66075(9) 0.0258(6) Uani 1 1 d . . . . .
C103 C 0.39086(17) 0.08995(6) 0.65403(9) 0.0273(6) Uani 1 1 d . . . . .
C104 C 0.45167(18) 0.10605(7) 0.67471(10) 0.0318(6) Uani 1 1 d . . . . .
H55 H 0.504767 0.100488 0.673484 0.038 Uiso 1 1 calc R U . . .
C105 C 0.43137(18) 0.13043(7) 0.69705(10) 0.0304(6) Uani 1 1 d . . . . .
H56 H 0.471641 0.141272 0.710986 0.036 Uiso 1 1 calc R U . . .
C106 C 0.35158(17) 0.13939(6) 0.69940(9) 0.0264(6) Uani 1 1 d . . . . .
C107 C 0.29065(17) 0.12024(7) 0.68325(9) 0.0267(6) Uani 1 1 d . . . . .
H57 H 0.237586 0.124087 0.687589 0.032 Uiso 1 1 calc R U . . .
C108 C 0.31740(17) 0.05653(6) 0.61262(9) 0.0261(6) Uani 1 1 d . . . . .
C109 C 0.39445(17) 0.06696(6) 0.62363(9) 0.0280(6) Uani 1 1 d . . . . .
C110 C 0.46077(19) 0.05366(7) 0.60820(11) 0.0349(7) Uani 1 1 d . . . . .
H58 H 0.510986 0.062435 0.611731 0.042 Uiso 1 1 calc R U . . .
C111 C 0.44957(19) 0.02707(7) 0.58753(10) 0.0324(6) Uani 1 1 d . . . . .
H59 H 0.493192 0.018087 0.576855 0.039 Uiso 1 1 calc R U . . .
C112 C 0.37450(17) 0.01306(6) 0.58202(8) 0.0259(6) Uani 1 1 d . . . . .
C113 C 0.30699(18) 0.02953(7) 0.59211(9) 0.0274(6) Uani 1 1 d . . . . .
H60 H 0.255903 0.022374 0.585098 0.033 Uiso 1 1 calc R U . . .
C114 C 0.20163(18) 0.05275(7) 0.65489(9) 0.0283(6) Uani 1 1 d . . . . .
C115 C 0.12217(18) 0.05765(7) 0.64156(11) 0.0334(7) Uani 1 1 d . . . . .
C116 C 0.0628(2) 0.03928(8) 0.65499(13) 0.0431(8) Uani 1 1 d . . . . .
H61 H 0.009189 0.043963 0.649451 0.052 Uiso 1 1 calc R U . . .
C117 C 0.0848(2) 0.01421(8) 0.67651(12) 0.0401(8) Uani 1 1 d . . . . .
H62 H 0.045177 0.001707 0.685055 0.048 Uiso 1 1 calc R U . . .
C118 C 0.16531(18) 0.00664(7) 0.68620(9) 0.0295(6) Uani 1 1 d . . . . .
C119 C 0.22412(18) 0.02722(7) 0.67700(9) 0.0282(6) Uani 1 1 d . . . . .
H63 H 0.277343 0.023942 0.685469 0.034 Uiso 1 1 calc R U . . .
C120 C 0.19395(17) 0.09410(6) 0.60998(9) 0.0272(6) Uani 1 1 d . . . . .
C121 C 0.11726(18) 0.08264(7) 0.61379(10) 0.0322(6) Uani 1 1 d . . . . .
C122 C 0.05120(19) 0.09699(8) 0.59535(12) 0.0411(8) Uani 1 1 d . . . . .
H64 H 0.001335 0.087856 0.593995 0.049 Uiso 1 1 calc R U . . .
C123 C 0.06068(19) 0.12505(7) 0.57904(11) 0.0365(7) Uani 1 1 d . . . . .
H65 H 0.016441 0.134757 0.566792 0.044 Uiso 1 1 calc R U . . .
C124 C 0.13562(18) 0.13937(7) 0.58046(9) 0.0271(6) Uani 1 1 d . . . . .
C125 C 0.20347(17) 0.12247(7) 0.59357(8) 0.0267(6) Uani 1 1 d . . . . .
H66 H 0.254328 0.130203 0.591284 0.032 Uiso 1 1 calc R U . . .
C126 C 0.29640(17) -0.08517(6) 0.63865(9) 0.0267(6) Uani 1 1 d . . . . .
C127 C 0.33808(17) -0.06642(7) 0.60847(9) 0.0272(6) Uani 1 1 d . . . . .
C128 C 0.41468(19) -0.07763(7) 0.60403(9) 0.0303(6) Uani 1 1 d . . . . .
C129 C 0.4653(2) -0.06315(7) 0.57939(10) 0.0338(7) Uani 1 1 d . . . . .
H67 H 0.511651 -0.072346 0.572045 0.041 Uiso 1 1 calc R U . . .
C130 C 0.44459(19) -0.03443(7) 0.56598(9) 0.0306(6) Uani 1 1 d . . . . .
H68 H 0.477892 -0.024482 0.549420 0.037 Uiso 1 1 calc R U . . .
C131 C 0.37501(17) -0.02011(7) 0.57673(8) 0.0266(6) Uani 1 1 d . . . . .
C132 C 0.31737(18) -0.03780(7) 0.59418(9) 0.0274(6) Uani 1 1 d . . . . .
H69 H 0.265968 -0.030510 0.596170 0.033 Uiso 1 1 calc R U . . .
C133 C 0.36818(18) -0.10280(6) 0.65807(9) 0.0278(6) Uani 1 1 d . . . . .
C134 C 0.43285(19) -0.10074(6) 0.63431(10) 0.0306(6) Uani 1 1 d . . . . .
C135 C 0.5029(2) -0.11638(7) 0.64465(12) 0.0407(8) Uani 1 1 d . . . . .
H70 H 0.546036 -0.115249 0.628866 0.049 Uiso 1 1 calc R U . . .
C136 C 0.5070(2) -0.13382(8) 0.67922(13) 0.0446(8) Uani 1 1 d . . . . .
H71 H 0.553437 -0.144437 0.686547 0.053 Uiso 1 1 calc R U . . .
C137 C 0.4425(2) -0.13552(7) 0.70285(11) 0.0394(7) Uani 1 1 d . . . . .
H72 H 0.446566 -0.147047 0.725982 0.047 Uiso 1 1 calc R U . . .
C138 C 0.3721(2) -0.12016(7) 0.69228(10) 0.0324(6) Uani 1 1 d . . . . .
H73 H 0.328690 -0.121540 0.707846 0.039 Uiso 1 1 calc R U . . .
C139 C 0.23950(18) -0.11051(7) 0.62387(9) 0.0290(6) Uani 1 1 d . . . . .
C140 C 0.17691(19) -0.11269(7) 0.64887(10) 0.0308(6) Uani 1 1 d . . . . .
C141 C 0.1232(2) -0.13678(7) 0.64501(11) 0.0370(7) Uani 1 1 d . . . . .
H74 H 0.082409 -0.138726 0.662091 0.044 Uiso 1 1 calc R U . . .
C142 C 0.1327(2) -0.15757(8) 0.61513(11) 0.0402(8) Uani 1 1 d . . . . .
H75 H 0.097672 -0.173694 0.612219 0.048 Uiso 1 1 calc R U . . .
C143 C 0.1935(2) -0.15482(8) 0.58934(11) 0.0402(8) Uani 1 1 d . . . . .
H76 H 0.197596 -0.168718 0.568958 0.048 Uiso 1 1 calc R U . . .
C144 C 0.2487(2) -0.13132(7) 0.59383(10) 0.0338(7) Uani 1 1 d . . . . .
H77 H 0.290349 -0.129700 0.577165 0.041 Uiso 1 1 calc R U . . .
C145 C 0.24451(17) -0.06869(7) 0.66668(9) 0.0269(6) Uani 1 1 d . . . . .
C146 C 0.17854(19) -0.08621(7) 0.67471(9) 0.0302(6) Uani 1 1 d . . . . .
C147 C 0.1213(2) -0.07459(7) 0.69867(10) 0.0344(7) Uani 1 1 d . . . . .
H78 H 0.081629 -0.086844 0.707714 0.041 Uiso 1 1 calc R U . . .
C148 C 0.1247(2) -0.04461(7) 0.70864(10) 0.0337(7) Uani 1 1 d . . . . .
H79 H 0.087490 -0.036851 0.725044 0.040 Uiso 1 1 calc R U . . .
C149 C 0.18294(18) -0.02554(7) 0.69466(9) 0.0287(6) Uani 1 1 d . . . . .
C150 C 0.24751(17) -0.03864(7) 0.67712(9) 0.0271(6) Uani 1 1 d . . . . .
H80 H 0.292219 -0.027235 0.672493 0.033 Uiso 1 1 calc R U . . .
C151 C 0.72252(18) 0.23464(7) 0.60467(9) 0.0288(6) Uani 1 1 d . . . . .
C152 C 0.75319(18) 0.26020(7) 0.63262(9) 0.0291(6) Uani 1 1 d . . . . .
C153 C 0.7096(2) 0.26041(7) 0.66659(10) 0.0331(6) Uani 1 1 d . . . . .
C154 C 0.7212(2) 0.28333(8) 0.69417(11) 0.0413(8) Uani 1 1 d . . . . .
H81 H 0.692142 0.283813 0.716691 0.050 Uiso 1 1 calc R U . . .
C155 C 0.7764(2) 0.30550(8) 0.68796(11) 0.0407(8) Uani 1 1 d . . . . .
H82 H 0.784752 0.320777 0.706631 0.049 Uiso 1 1 calc R U . . .
C156 C 0.8195(2) 0.30525(7) 0.65413(10) 0.0354(7) Uani 1 1 d . . . . .
H83 H 0.856400 0.320311 0.650297 0.043 Uiso 1 1 calc R U . . .
C157 C 0.80742(19) 0.28244(7) 0.62599(10) 0.0315(6) Uani 1 1 d . . . . .
H84 H 0.835506 0.282247 0.603135 0.038 Uiso 1 1 calc R U . . .
C158 C 0.67220(18) 0.21677(7) 0.63178(9) 0.0307(6) Uani 1 1 d . . . . .
C159 C 0.6612(2) 0.23317(7) 0.66661(10) 0.0355(7) Uani 1 1 d . . . . .
C160 C 0.6197(2) 0.22033(8) 0.69662(12) 0.0437(8) Uani 1 1 d . . . . .
H85 H 0.604819 0.231815 0.717963 0.052 Uiso 1 1 calc R U . . .
C161 C 0.6007(2) 0.19001(8) 0.69417(11) 0.0413(8) Uani 1 1 d . . . . .
H86 H 0.572402 0.181350 0.713996 0.050 Uiso 1 1 calc R U . . .
C162 C 0.62345(18) 0.17211(7) 0.66228(10) 0.0335(7) Uani 1 1 d . . . . .
C163 C 0.65214(18) 0.18668(7) 0.62938(10) 0.0316(6) Uani 1 1 d . . . . .
H87 H 0.657771 0.176168 0.605846 0.038 Uiso 1 1 calc R U . . .
C164 C 0.78332(18) 0.21713(7) 0.58258(9) 0.0290(6) Uani 1 1 d . . . . .
C165 C 0.7900(2) 0.22952(7) 0.54467(9) 0.0315(6) Uani 1 1 d . . . . .
C166 C 0.8399(2) 0.21600(7) 0.51847(9) 0.0330(6) Uani 1 1 d . . . . .
H88 H 0.853137 0.225767 0.495389 0.040 Uiso 1 1 calc R U . . .
C167 C 0.86908(18) 0.18784(7) 0.52771(9) 0.0306(6) Uani 1 1 d . . . . .
H89 H 0.902754 0.178704 0.510584 0.037 Uiso 1 1 calc R U . . .
C168 C 0.84960(17) 0.17240(7) 0.56225(9) 0.0272(6) Uani 1 1 d . . . . .
C169 C 0.81473(17) 0.18891(7) 0.59200(9) 0.0278(6) Uani 1 1 d . . . . .
H90 H 0.812622 0.181138 0.617596 0.033 Uiso 1 1 calc R U . . .
C170 C 0.67940(19) 0.25197(7) 0.56975(9) 0.0304(6) Uani 1 1 d . . . . .
C171 C 0.7263(2) 0.25171(7) 0.53693(10) 0.0338(7) Uani 1 1 d . . . . .
C172 C 0.7028(2) 0.26828(8) 0.50304(11) 0.0430(8) Uani 1 1 d . . . . .
H91 H 0.733532 0.268249 0.481097 0.052 Uiso 1 1 calc R U . . .
C173 C 0.6332(3) 0.28478(8) 0.50244(11) 0.0461(9) Uani 1 1 d . . . . .
H92 H 0.617575 0.296206 0.480060 0.055 Uiso 1 1 calc R U . . .
C174 C 0.5865(2) 0.28453(8) 0.53473(12) 0.0450(8) Uani 1 1 d . . . . .
H93 H 0.539143 0.295400 0.533474 0.054 Uiso 1 1 calc R U . . .
C175 C 0.6093(2) 0.26821(7) 0.56914(11) 0.0366(7) Uani 1 1 d . . . . .
H94 H 0.578353 0.268268 0.590986 0.044 Uiso 1 1 calc R U . . .
C176 C 0.74792(18) 0.07282(7) 0.61864(8) 0.0276(6) Uani 1 1 d . . . . .
C177 C 0.70031(18) 0.09352(7) 0.64602(9) 0.0288(6) Uani 1 1 d . . . . .
C178 C 0.7199(2) 0.08641(7) 0.68583(9) 0.0321(6) Uani 1 1 d . . . . .
C179 C 0.6894(2) 0.10274(8) 0.71648(10) 0.0382(7) Uani 1 1 d . . . . .
H95 H 0.695811 0.096031 0.742748 0.046 Uiso 1 1 calc R U . . .
C180 C 0.6497(2) 0.12896(8) 0.70722(10) 0.0369(7) Uani 1 1 d . . . . .
H96 H 0.629710 0.140154 0.727610 0.044 Uiso 1 1 calc R U . . .
C181 C 0.63842(18) 0.13929(7) 0.66778(10) 0.0322(6) Uani 1 1 d . . . . .
C182 C 0.65951(18) 0.12009(7) 0.63675(9) 0.0305(6) Uani 1 1 d . . . . .
H97 H 0.646205 0.125184 0.610236 0.037 Uiso 1 1 calc R U . . .
C183 C 0.79894(18) 0.05445(7) 0.65035(9) 0.0291(6) Uani 1 1 d . . . . .
C184 C 0.7793(2) 0.06300(7) 0.68845(9) 0.0334(7) Uani 1 1 d . . . . .
C185 C 0.8115(2) 0.04856(8) 0.72245(10) 0.0427(8) Uani 1 1 d . . . . .
H98 H 0.802429 0.055663 0.747751 0.051 Uiso 1 1 calc R U . . .
C186 C 0.8575(2) 0.02334(8) 0.71775(10) 0.0400(8) Uani 1 1 d . . . . .
H99 H 0.880580 0.013831 0.740391 0.048 Uiso 1 1 calc R U . . .
C187 C 0.87076(18) 0.01158(7) 0.68016(9) 0.0302(6) Uani 1 1 d . . . . .
C188 C 0.84406(18) 0.02865(7) 0.64583(9) 0.0288(6) Uani 1 1 d . . . . .
H100 H 0.856703 0.022586 0.620555 0.035 Uiso 1 1 calc R U . . .
C189 C 0.70099(19) 0.05008(7) 0.59002(9) 0.0299(6) Uani 1 1 d . . . . .
C190 C 0.7033(2) 0.05992(8) 0.55092(10) 0.0407(8) Uani 1 1 d . . . . .
C191 C 0.6638(3) 0.04397(9) 0.51972(11) 0.0543(11) Uani 1 1 d . . . . .
H101 H 0.654998 0.052406 0.494459 0.065 Uiso 1 1 calc R U . . .
C192 C 0.6384(3) 0.01540(8) 0.52731(11) 0.0460(9) Uani 1 1 d . . . . .
H102 H 0.612117 0.004513 0.506696 0.055 Uiso 1 1 calc R U . . .
C193 C 0.65058(18) 0.00226(7) 0.56483(9) 0.0295(6) Uani 1 1 d . . . . .
C194 C 0.67594(17) 0.02118(7) 0.59710(9) 0.0272(6) Uani 1 1 d . . . . .
H103 H 0.675779 0.014157 0.623171 0.033 Uiso 1 1 calc R U . . .
C195 C 0.7850(2) 0.09377(7) 0.58795(9) 0.0310(6) Uani 1 1 d . . . . .
C196 C 0.7555(3) 0.08555(7) 0.54928(10) 0.0406(8) Uani 1 1 d . . . . .
C197 C 0.7770(3) 0.10148(9) 0.51630(11) 0.0539(11) Uani 1 1 d . . . . .
H104 H 0.763427 0.094479 0.490612 0.065 Uiso 1 1 calc R U . . .
C198 C 0.8182(3) 0.12749(8) 0.52212(10) 0.0468(9) Uani 1 1 d . . . . .
H105 H 0.833491 0.137971 0.499988 0.056 Uiso 1 1 calc R U . . .
C199 C 0.83881(18) 0.13920(7) 0.56073(9) 0.0294(6) Uani 1 1 d . . . . .
C200 C 0.82513(17) 0.12092(7) 0.59379(8) 0.0270(6) Uani 1 1 d . . . . .
H106 H 0.842823 0.126964 0.619430 0.032 Uiso 1 1 calc R U . . .
C201 C 0.80332(18) -0.08784(7) 0.61823(9) 0.0300(6) Uani 1 1 d . . . . .
C202 C 0.85159(18) -0.06797(7) 0.64756(9) 0.0301(6) Uani 1 1 d . . . . .
C203 C 0.86583(19) -0.08260(8) 0.68432(10) 0.0344(7) Uani 1 1 d . . . . .
C204 C 0.9047(2) -0.06723(8) 0.71616(10) 0.0365(7) Uani 1 1 d . . . . .
H107 H 0.922157 -0.077337 0.739388 0.044 Uiso 1 1 calc R U . . .
C205 C 0.91696(19) -0.03678(8) 0.71281(10) 0.0339(7) Uani 1 1 d . . . . .
H108 H 0.942772 -0.026557 0.734164 0.041 Uiso 1 1 calc R U . . .
C206 C 0.89159(18) -0.02075(7) 0.67807(9) 0.0315(6) Uani 1 1 d . . . . .
C207 C 0.86577(18) -0.03747(7) 0.64380(9) 0.0308(6) Uani 1 1 d . . . . .
H109 H 0.858361 -0.028179 0.619013 0.037 Uiso 1 1 calc R U . . .
C208 C 0.77791(19) -0.11299(7) 0.64592(10) 0.0322(6) Uani 1 1 d . . . . .
C209 C 0.8218(2) -0.11102(7) 0.68299(10) 0.0347(7) Uani 1 1 d . . . . .
C210 C 0.8129(2) -0.13271(8) 0.71220(11) 0.0425(8) Uani 1 1 d . . . . .
H110 H 0.841890 -0.131582 0.736839 0.051 Uiso 1 1 calc R U . . .
C211 C 0.7597(3) -0.15611(8) 0.70356(12) 0.0476(9) Uani 1 1 d . . . . .
H111 H 0.753091 -0.170791 0.722682 0.057 Uiso 1 1 calc R U . . .
C212 C 0.7167(2) -0.15783(8) 0.66705(12) 0.0413(8) Uani 1 1 d . . . . .
H112 H 0.681085 -0.173541 0.662022 0.050 Uiso 1 1 calc R U . . .
C213 C 0.7258(2) -0.13638(7) 0.63755(11) 0.0356(7) Uani 1 1 d . . . . .
H113 H 0.697434 -0.137829 0.612796 0.043 Uiso 1 1 calc R U . . .
C214 C 0.84815(19) -0.10472(7) 0.58678(10) 0.0318(6) Uani 1 1 d . . . . .
C215 C 0.8003(2) -0.10594(7) 0.55070(10) 0.0341(7) Uani 1 1 d . . . . .
C216 C 0.8264(2) -0.12169(8) 0.51825(11) 0.0417(8) Uani 1 1 d . . . . .
H114 H 0.795343 -0.122741 0.494204 0.050 Uiso 1 1 calc R U . . .
C217 C 0.9006(2) -0.13584(9) 0.52298(12) 0.0466(9) Uani 1 1 d . . . . .
H115 H 0.918632 -0.146737 0.501826 0.056 Uiso 1 1 calc R U . . .
C218 C 0.9475(2) -0.13403(8) 0.55815(12) 0.0433(8) Uani 1 1 d . . . . .
H116 H 0.997464 -0.143122 0.560108 0.052 Uiso 1 1 calc R U . . .
C219 C 0.9215(2) -0.11883(8) 0.59076(11) 0.0372(7) Uani 1 1 d . . . . .
H117 H 0.952700 -0.118136 0.614789 0.045 Uiso 1 1 calc R U . . .
C220 C 0.73771(18) -0.07250(7) 0.59184(9) 0.0296(6) Uani 1 1 d . . . . .
C221 C 0.7324(2) -0.08580(7) 0.55385(10) 0.0328(6) Uani 1 1 d . . . . .
C222 C 0.6766(2) -0.07480(7) 0.52454(10) 0.0352(7) Uani 1 1 d . . . . .
H118 H 0.664868 -0.085286 0.500915 0.042 Uiso 1 1 calc R U . . .
C223 C 0.63943(19) -0.04784(7) 0.53162(10) 0.0327(6) Uani 1 1 d . . . . .
H119 H 0.601542 -0.040564 0.512452 0.039 Uiso 1 1 calc R U . . .
C224 C 0.65650(17) -0.03109(7) 0.56644(9) 0.0280(6) Uani 1 1 d . . . . .
C225 C 0.69945(18) -0.04560(7) 0.59843(9) 0.0280(6) Uani 1 1 d . . . . .
H120 H 0.702180 -0.037204 0.623840 0.034 Uiso 1 1 calc R U . . .
C226 C 0.75147(18) 0.38570(6) 0.83406(9) 0.0273(6) Uani 1 1 d . . . . .
C227 C 0.68965(19) 0.40956(6) 0.84380(9) 0.0291(6) Uani 1 1 d . . . . .
C228 C 0.62401(19) 0.40837(6) 0.81570(9) 0.0299(6) Uani 1 1 d . . . . .
C229 C 0.5644(2) 0.42979(7) 0.81599(11) 0.0359(7) Uani 1 1 d . . . . .
H121 H 0.521070 0.429267 0.797139 0.043 Uiso 1 1 calc R U . . .
C230 C 0.5706(2) 0.45211(8) 0.84497(12) 0.0420(8) Uani 1 1 d . . . . .
H122 H 0.530990 0.466620 0.845386 0.050 Uiso 1 1 calc R U . . .
C231 C 0.6355(2) 0.45306(7) 0.87347(11) 0.0416(8) Uani 1 1 d . . . . .
H123 H 0.638307 0.467864 0.893003 0.050 Uiso 1 1 calc R U . . .
C232 C 0.6960(2) 0.43181(7) 0.87256(10) 0.0354(7) Uani 1 1 d . . . . .
H124 H 0.739991 0.432557 0.891010 0.042 Uiso 1 1 calc R U . . .
C233 C 0.70071(17) 0.36575(6) 0.80531(9) 0.0260(6) Uani 1 1 d . . . . .
C234 C 0.63017(18) 0.38079(6) 0.79214(9) 0.0282(6) Uani 1 1 d . . . . .
C235 C 0.57519(18) 0.36638(7) 0.76553(9) 0.0284(6) Uani 1 1 d . . . . .
H125 H 0.533107 0.377013 0.752761 0.034 Uiso 1 1 calc R U . . .
C236 C 0.58397(18) 0.33593(7) 0.75830(9) 0.0292(6) Uani 1 1 d . . . . .
H126 H 0.547896 0.326302 0.740276 0.035 Uiso 1 1 calc R U . . .
C237 C 0.64679(18) 0.31947(6) 0.77791(8) 0.0262(6) Uani 1 1 d . . . . .
C238 C 0.70931(18) 0.33543(6) 0.79791(9) 0.0270(6) Uani 1 1 d . . . . .
H127 H 0.756578 0.325704 0.806216 0.032 Uiso 1 1 calc R U . . .
C239 C 0.80089(18) 0.36995(6) 0.86774(9) 0.0280(6) Uani 1 1 d . . . . .
C240 C 0.87638(19) 0.38348(7) 0.87372(9) 0.0308(6) Uani 1 1 d . . . . .
C241 C 0.9337(2) 0.37176(7) 0.90147(10) 0.0345(7) Uani 1 1 d . . . . .
H128 H 0.979790 0.382439 0.909225 0.041 Uiso 1 1 calc R U . . .
C242 C 0.91999(19) 0.34365(7) 0.91718(9) 0.0324(6) Uani 1 1 d . . . . .
H129 H 0.957946 0.335476 0.935607 0.039 Uiso 1 1 calc R U . . .
C243 C 0.85060(19) 0.32709(7) 0.90620(9) 0.0298(6) Uani 1 1 d . . . . .
C244 C 0.78776(18) 0.34191(7) 0.88462(9) 0.0271(6) Uani 1 1 d . . . . .
H130 H 0.737512 0.333121 0.881547 0.033 Uiso 1 1 calc R U . . .
C245 C 0.81666(18) 0.40432(6) 0.81535(9) 0.0278(6) Uani 1 1 d . . . . .
C246 C 0.88555(19) 0.40512(6) 0.84159(10) 0.0307(6) Uani 1 1 d . . . . .
C247 C 0.9515(2) 0.42191(7) 0.83186(11) 0.0357(7) Uani 1 1 d . . . . .
H131 H 0.997295 0.422694 0.849119 0.043 Uiso 1 1 calc R U . . .
C248 C 0.9472(2) 0.43748(7) 0.79576(11) 0.0364(7) Uani 1 1 d . . . . .
H132 H 0.990691 0.448735 0.788832 0.044 Uiso 1 1 calc R U . . .
C249 C 0.8781(2) 0.43631(7) 0.76989(10) 0.0346(7) Uani 1 1 d . . . . .
H133 H 0.876504 0.446566 0.745728 0.041 Uiso 1 1 calc R U . . .
C250 C 0.81180(19) 0.42001(6) 0.77982(9) 0.0302(6) Uani 1 1 d . . . . .
H134 H 0.765376 0.419698 0.762952 0.036 Uiso 1 1 calc R U . . .
C251 C 0.73873(17) 0.22549(6) 0.85623(9) 0.0276(6) Uani 1 1 d . . . . .
C252 C 0.68163(17) 0.24504(6) 0.82908(9) 0.0262(6) Uani 1 1 d . . . . .
C253 C 0.60249(18) 0.23906(6) 0.83702(10) 0.0314(6) Uani 1 1 d . . . . .
C254 C 0.53965(18) 0.25367(7) 0.81586(11) 0.0358(7) Uani 1 1 d . . . . .
H135 H 0.487235 0.247453 0.817734 0.043 Uiso 1 1 calc R U . . .
C255 C 0.55713(18) 0.27770(7) 0.79197(10) 0.0317(6) Uani 1 1 d . . . . .
H136 H 0.515696 0.287705 0.777706 0.038 Uiso 1 1 calc R U . . .
C256 C 0.63580(17) 0.28730(6) 0.78876(9) 0.0262(6) Uani 1 1 d . . . . .
C257 C 0.69871(17) 0.26925(6) 0.80524(9) 0.0267(6) Uani 1 1 d . . . . .
H137 H 0.751186 0.273524 0.800180 0.032 Uiso 1 1 calc R U . . .
C258 C 0.67854(17) 0.20743(6) 0.87970(9) 0.0277(6) Uani 1 1 d . . . . .
C259 C 0.60097(18) 0.21715(7) 0.86861(10) 0.0315(6) Uani 1 1 d . . . . .
C260 C 0.53582(19) 0.20437(7) 0.88583(12) 0.0388(7) Uani 1 1 d . . . . .
H138 H 0.485420 0.213011 0.882404 0.047 Uiso 1 1 calc R U . . .
C261 C 0.54819(19) 0.17869(7) 0.90798(11) 0.0354(7) Uani 1 1 d . . . . .
H139 H 0.505480 0.170214 0.920042 0.043 Uiso 1 1 calc R U . . .
C262 C 0.62334(18) 0.16483(6) 0.91297(8) 0.0273(6) Uani 1 1 d . . . . .
C263 C 0.69046(18) 0.18085(6) 0.90145(9) 0.0276(6) Uani 1 1 d . . . . .
H140 H 0.741791 0.173836 0.908207 0.033 Uiso 1 1 calc R U . . .
C264 C 0.79427(17) 0.20354(7) 0.83663(10) 0.0290(6) Uani 1 1 d . . . . .
C265 C 0.87405(19) 0.21099(7) 0.84664(12) 0.0363(7) Uani 1 1 d . . . . .
C266 C 0.9350(2) 0.19357(8) 0.83279(14) 0.0465(9) Uani 1 1 d . . . . .
H141 H 0.987722 0.200039 0.835772 0.056 Uiso 1 1 calc R U . . .
C267 C 0.9160(2) 0.16670(7) 0.81468(13) 0.0426(8) Uani 1 1 d . . . . .
H142 H 0.956509 0.155079 0.805276 0.051 Uiso 1 1 calc R U . . .
C268 C 0.83681(19) 0.15622(7) 0.80990(10) 0.0323(6) Uani 1 1 d . . . . .
C269 C 0.77564(18) 0.17627(7) 0.81835(9) 0.0299(6) Uani 1 1 d . . . . .
H143 H 0.722627 0.171250 0.811679 0.036 Uiso 1 1 calc R U . . .
C270 C 0.80007(17) 0.24666(6) 0.87886(9) 0.0283(6) Uani 1 1 d . . . . .
C271 C 0.87771(18) 0.23689(7) 0.87258(11) 0.0348(7) Uani 1 1 d . . . . .
C272 C 0.9432(2) 0.25294(8) 0.88920(14) 0.0452(9) Uani 1 1 d . . . . .
H144 H 0.994316 0.244921 0.889536 0.054 Uiso 1 1 calc R U . . .
C273 C 0.9310(2) 0.28077(7) 0.90503(12) 0.0391(7) Uani 1 1 d . . . . .
H145 H 0.974742 0.291577 0.915789 0.047 Uiso 1 1 calc R U . . .
C274 C 0.85438(18) 0.29347(7) 0.90552(9) 0.0289(6) Uani 1 1 d . . . . .
C275 C 0.78797(18) 0.27514(7) 0.89478(9) 0.0283(6) Uani 1 1 d . . . . .
H146 H 0.736581 0.281894 0.898238 0.034 Uiso 1 1 calc R U . . .
C276 C 0.70591(18) 0.06503(6) 0.86251(9) 0.0279(6) Uani 1 1 d . . . . .
C277 C 0.66261(18) 0.08469(6) 0.89117(9) 0.0278(6) Uani 1 1 d . . . . .
C278 C 0.58523(19) 0.07330(7) 0.89503(9) 0.0294(6) Uani 1 1 d . . . . .
C279 C 0.5337(2) 0.08848(7) 0.91844(9) 0.0325(6) Uani 1 1 d . . . . .
H147 H 0.487122 0.079433 0.925859 0.039 Uiso 1 1 calc R U . . .
C280 C 0.55314(19) 0.11749(7) 0.93054(9) 0.0295(6) Uani 1 1 d . . . . .
H148 H 0.518877 0.127862 0.946142 0.035 Uiso 1 1 calc R U . . .
C281 C 0.62338(18) 0.13160(7) 0.91980(9) 0.0278(6) Uani 1 1 d . . . . .
C282 C 0.68224(18) 0.11354(7) 0.90418(9) 0.0275(6) Uani 1 1 d . . . . .
H149 H 0.733772 0.120801 0.902572 0.033 Uiso 1 1 calc R U . . .
C283 C 0.63498(18) 0.04742(6) 0.84222(9) 0.0287(6) Uani 1 1 d . . . . .
C284 C 0.56912(19) 0.04963(7) 0.86532(9) 0.0306(6) Uani 1 1 d . . . . .
C285 C 0.4996(2) 0.03373(7) 0.85517(11) 0.0364(7) Uani 1 1 d . . . . .
H150 H 0.455715 0.035358 0.870348 0.044 Uiso 1 1 calc R U . . .
C286 C 0.4973(2) 0.01537(8) 0.82183(11) 0.0396(7) Uani 1 1 d . . . . .
H151 H 0.451724 0.004177 0.814931 0.048 Uiso 1 1 calc R U . . .
C287 C 0.5626(2) 0.01341(7) 0.79841(10) 0.0362(7) Uani 1 1 d . . . . .
H152 H 0.559318 0.001438 0.775690 0.043 Uiso 1 1 calc R U . . .
C288 C 0.6324(2) 0.02923(7) 0.80881(10) 0.0319(6) Uani 1 1 d . . . . .
H153 H 0.676305 0.027599 0.793629 0.038 Uiso 1 1 calc R U . . .
C289 C 0.75978(19) 0.03954(7) 0.87975(10) 0.0311(6) Uani 1 1 d . . . . .
C290 C 0.8273(2) 0.03715(7) 0.85790(10) 0.0328(6) Uani 1 1 d . . . . .
C291 C 0.8793(2) 0.01295(7) 0.86388(12) 0.0404(8) Uani 1 1 d . . . . .
H154 H 0.923894 0.011181 0.849186 0.048 Uiso 1 1 calc R U . . .
C292 C 0.8632(2) -0.00842(8) 0.89222(12) 0.0442(8) Uani 1 1 d . . . . .
H155 H 0.896854 -0.024849 0.896175 0.053 Uiso 1 1 calc R U . . .
C293 C 0.7973(2) -0.00562(8) 0.91481(11) 0.0419(8) Uani 1 1 d . . . . .
H156 H 0.788591 -0.019742 0.934372 0.050 Uiso 1 1 calc R U . . .
C294 C 0.7441(2) 0.01831(7) 0.90828(10) 0.0359(7) Uani 1 1 d . . . . .
H157 H 0.699195 0.019926 0.922769 0.043 Uiso 1 1 calc R U . . .
C295 C 0.76176(18) 0.08081(7) 0.83578(9) 0.0282(6) Uani 1 1 d . . . . .
C296 C 0.83036(19) 0.06360(7) 0.83184(9) 0.0306(6) Uani 1 1 d . . . . .
C297 C 0.89145(19) 0.07478(7) 0.80999(10) 0.0342(7) Uani 1 1 d . . . . .
H158 H 0.934257 0.062718 0.804244 0.041 Uiso 1 1 calc R U . . .
C298 C 0.88681(19) 0.10421(7) 0.79710(10) 0.0334(6) Uani 1 1 d . . . . .
H159 H 0.926280 0.111499 0.781665 0.040 Uiso 1 1 calc R U . . .
C299 C 0.82474(19) 0.12351(7) 0.80645(9) 0.0306(6) Uani 1 1 d . . . . .
C300 C 0.75833(18) 0.11033(7) 0.82317(9) 0.0284(6) Uani 1 1 d . . . . .
H160 H 0.712276 0.121508 0.825695 0.034 Uiso 1 1 calc R U . . .
C301 C 0.8864(3) 0.12818(15) 0.98670(16) 0.0738(14) Uani 1 1 d . . . . .
C302 C 0.8919(4) 0.15242(15) 0.96128(19) 0.0814(16) Uani 1 1 d . . . . .
H161 H 0.884769 0.171728 0.970767 0.098 Uiso 1 1 calc R U . . .
C303 C 0.9078(4) 0.14811(18) 0.92221(19) 0.092(2) Uani 1 1 d . . . . .
H162 H 0.910412 0.164513 0.905293 0.110 Uiso 1 1 calc R U . . .
C304 C 0.9196(4) 0.1206(2) 0.9082(2) 0.097(2) Uani 1 1 d . . . . .
H163 H 0.930189 0.118156 0.881597 0.116 Uiso 1 1 calc R U . . .
C305 C 0.9166(5) 0.09670(19) 0.9313(3) 0.110(3) Uani 1 1 d . . . . .
H164 H 0.927094 0.077829 0.921135 0.132 Uiso 1 1 calc R U . . .
C306 C 0.8978(5) 0.09982(16) 0.9707(3) 0.105(2) Uani 1 1 d . . . . .
H165 H 0.892903 0.082901 0.986487 0.126 Uiso 1 1 calc R U . . .
C307 C 0.8691(4) 0.1328(3) 1.02921(18) 0.122(3) Uani 1 1 d . . . . .
H166 H 0.864574 0.153887 1.034387 0.184 Uiso 1 1 calc R U . . .
H167 H 0.911766 0.124575 1.046405 0.184 Uiso 1 1 calc R U . . .
H168 H 0.820004 0.123036 1.034201 0.184 Uiso 1 1 calc R U . . .
C308 C 0.9063(2) 0.17897(10) 0.70237(11) 0.0822(18) Uani 1 1 d G . . . .
C309 C 0.9796(3) 0.18734(10) 0.68924(12) 0.0884(19) Uani 1 1 d G . . . .
H169 H 0.992526 0.207518 0.687266 0.106 Uiso 1 1 calc R U . . .
C310 C 1.03364(19) 0.16557(15) 0.67906(12) 0.104(3) Uani 1 1 d G . . . .
H170 H 1.082708 0.171168 0.670276 0.124 Uiso 1 1 calc R U . . .
C311 C 1.0143(3) 0.13541(13) 0.68201(11) 0.124(3) Uani 1 1 d G . . . .
H171 H 1.050494 0.120842 0.675201 0.148 Uiso 1 1 calc R U . . .
C312 C 0.9410(4) 0.12704(8) 0.69514(12) 0.109(3) Uani 1 1 d G . . . .
H172 H 0.928099 0.106865 0.697117 0.131 Uiso 1 1 calc R U . . .
C313 C 0.8870(2) 0.14882(11) 0.70532(11) 0.085(2) Uani 1 1 d G . . . .
H173 H 0.837917 0.143215 0.714107 0.102 Uiso 1 1 calc R U . . .
C314 C 0.8530(8) 0.2038(3) 0.7132(3) 0.195(7) Uani 1 1 d . . . . .
H174 H 0.855965 0.219796 0.694283 0.293 Uiso 1 1 calc R U . . .
H175 H 0.869624 0.210931 0.739444 0.293 Uiso 1 1 calc R U . . .
H176 H 0.799122 0.196608 0.712799 0.293 Uiso 1 1 calc R U . . .
C315 C 0.3970(2) 0.17714(12) 0.52361(13) 0.0568(11) Uani 1 1 d . . . . .
C316 C 0.4092(3) 0.20553(12) 0.53716(19) 0.0725(14) Uani 1 1 d . . . . .
H177 H 0.407325 0.221244 0.518933 0.087 Uiso 1 1 calc R U . . .
C317 C 0.4244(4) 0.21175(15) 0.5777(2) 0.0842(17) Uani 1 1 d . . . . .
H178 H 0.430923 0.231464 0.586309 0.101 Uiso 1 1 calc R U . . .
C318 C 0.4295(3) 0.18913(18) 0.60457(17) 0.0780(17) Uani 1 1 d . . . . .
H179 H 0.440764 0.193128 0.631580 0.094 Uiso 1 1 calc R U . . .
C319 C 0.4181(3) 0.16033(15) 0.59158(16) 0.0739(16) Uani 1 1 d . . . . .
H180 H 0.422041 0.144700 0.609921 0.089 Uiso 1 1 calc R U . . .
C320 C 0.4006(3) 0.15410(12) 0.55142(17) 0.0663(12) Uani 1 1 d . . . . .
H181 H 0.391365 0.134451 0.543115 0.080 Uiso 1 1 calc R U . . .
C321 C 0.3790(4) 0.1711(2) 0.47942(17) 0.095(2) Uani 1 1 d . . . . .
H182 H 0.381018 0.149920 0.474596 0.142 Uiso 1 1 calc R U . . .
H183 H 0.417819 0.181032 0.464503 0.142 Uiso 1 1 calc R U . . .
H184 H 0.326706 0.178487 0.471187 0.142 Uiso 1 1 calc R U . . .
C322 C 0.0146(2) 0.32530(13) 0.80694(11) 0.0568(12) Uani 1 1 d . . . . .
C323 C 0.0437(4) 0.35355(12) 0.80208(15) 0.0702(15) Uani 1 1 d . . . . .
H185 H 0.007772 0.369329 0.798592 0.084 Uiso 1 1 calc R U . . .
C324 C 0.1248(4) 0.35967(12) 0.80211(15) 0.0709(14) Uani 1 1 d . . . . .
H186 H 0.142685 0.379101 0.798322 0.085 Uiso 1 1 calc R U . . .
C325 C 0.1770(3) 0.33692(13) 0.80774(13) 0.0633(12) Uani 1 1 d . . . . .
H187 H 0.231517 0.340627 0.808058 0.076 Uiso 1 1 calc R U . . .
C326 C 0.1498(3) 0.30799(11) 0.81306(12) 0.0523(10) Uani 1 1 d . . . . .
H188 H 0.186494 0.292481 0.816739 0.063 Uiso 1 1 calc R U . . .
C327 C 0.0710(3) 0.30181(11) 0.81302(11) 0.0533(10) Uani 1 1 d . . . . .
H189 H 0.053891 0.282293 0.816947 0.064 Uiso 1 1 calc R U . . .
C328 C -0.0716(3) 0.31912(19) 0.80505(17) 0.092(2) Uani 1 1 d . . . . .
H190 H -0.092306 0.324557 0.829955 0.137 Uiso 1 1 calc R U . . .
H191 H -0.080663 0.298169 0.800134 0.137 Uiso 1 1 calc R U . . .
H192 H -0.098090 0.330595 0.783839 0.137 Uiso 1 1 calc R U . . .
C329 C 0.5009(3) 0.4784(2) 0.44181(15) 0.107(3) Uani 0.709(6) 1 d G . P A 1
C330 C 0.5029(4) 0.5095(2) 0.44277(17) 0.120(4) Uani 0.709(6) 1 d G . P A 1
H193 H 0.458699 0.520492 0.432877 0.144 Uiso 0.709(6) 1 calc R U P A 1
C331 C 0.5710(5) 0.52430(15) 0.4585(2) 0.127(4) Uani 0.709(6) 1 d G . P A 1
H194 H 0.572265 0.545123 0.459143 0.153 Uiso 0.709(6) 1 calc R U P A 1
C332 C 0.6370(4) 0.50795(19) 0.4733(2) 0.114(4) Uani 0.709(6) 1 d G . P A 1
H195 H 0.682557 0.517819 0.483819 0.137 Uiso 0.709(6) 1 calc R U P A 1
C333 C 0.6351(3) 0.47683(19) 0.4723(2) 0.091(3) Uani 0.709(6) 1 d G . P A 1
H196 H 0.679283 0.465884 0.482229 0.109 Uiso 0.709(6) 1 calc R U P A 1
C334 C 0.5670(4) 0.46207(15) 0.4566(2) 0.102(3) Uani 0.709(6) 1 d G . P A 1
H197 H 0.565718 0.441252 0.455962 0.122 Uiso 0.709(6) 1 calc R U P A 1
C335 C 0.4263(10) 0.4621(5) 0.4250(4) 0.165(7) Uani 0.709(6) 1 d . . P A 1
H198 H 0.381649 0.475540 0.423932 0.248 Uiso 0.709(6) 1 calc R U P A 1
H199 H 0.415966 0.445357 0.441794 0.248 Uiso 0.709(6) 1 calc R U P A 1
H200 H 0.434275 0.455043 0.398526 0.248 Uiso 0.709(6) 1 calc R U P A 1
C336 C 0.3867(3) 0.09188(9) 0.78502(16) 0.0502(17) Uani 0.658(6) 1 d G . P B 1
C337 C 0.3296(3) 0.11364(12) 0.79096(14) 0.0628(18) Uani 0.658(6) 1 d G . P B 1
H201 H 0.276130 0.109945 0.783422 0.075 Uiso 0.658(6) 1 calc R U P B 1
C338 C 0.3524(3) 0.14092(11) 0.80817(16) 0.074(3) Uani 0.658(6) 1 d G . P B 1
H202 H 0.314177 0.155482 0.812149 0.088 Uiso 0.658(6) 1 calc R U P B 1
C339 C 0.4323(4) 0.14645(10) 0.81945(17) 0.068(3) Uani 0.658(6) 1 d G . P B 1
H203 H 0.447529 0.164705 0.830962 0.081 Uiso 0.658(6) 1 calc R U P B 1
C340 C 0.4894(3) 0.12469(13) 0.81351(19) 0.080(3) Uani 0.658(6) 1 d G . P B 1
H204 H 0.542835 0.128390 0.821050 0.096 Uiso 0.658(6) 1 calc R U P B 1
C341 C 0.4666(3) 0.09741(11) 0.7963(2) 0.059(3) Uani 0.658(6) 1 d G . P B 1
H205 H 0.504788 0.082853 0.792324 0.071 Uiso 0.658(6) 1 calc R U P B 1
C342 C 0.3607(6) 0.0635(2) 0.7648(3) 0.076(2) Uani 0.658(6) 1 d . . P B 1
H206 H 0.355952 0.048079 0.784474 0.114 Uiso 0.658(6) 1 calc R U P B 1
H207 H 0.399341 0.057569 0.746672 0.114 Uiso 0.658(6) 1 calc R U P B 1
H208 H 0.309912 0.066460 0.750313 0.114 Uiso 0.658(6) 1 calc R U P B 1
C343 C 0.5378(9) 0.0090(3) 0.0228(4) 0.150(5) Uani 0.5 1 d DG . P C -1
C344 C 0.6137(9) -0.0027(3) 0.0196(5) 0.26(2) Uani 0.5 1 d DG . P C -1
H209 H 0.644995 0.004179 -0.000176 0.307 Uiso 0.5 1 calc R U P C -1
C345 C 0.6429(7) -0.0248(3) 0.0461(5) 0.143(6) Uani 0.5 1 d G . P C -1
H210 H 0.693742 -0.032593 0.043935 0.171 Uiso 0.5 1 calc R U P C -1
C346 C 0.5962(9) -0.0351(3) 0.0757(4) 0.157(10) Uani 0.5 1 d G . P C -1
H211 H 0.615740 -0.049852 0.093345 0.189 Uiso 0.5 1 calc R U P C -1
C347 C 0.5203(9) -0.0234(4) 0.0788(4) 0.131(6) Uani 0.5 1 d G . P C -1
H212 H 0.488991 -0.030339 0.098644 0.157 Uiso 0.5 1 calc R U P C -1
C348 C 0.4911(7) -0.0014(3) 0.0524(4) 0.161(9) Uani 0.5 1 d DG . P C -1
H213 H 0.440242 0.006433 0.054534 0.193 Uiso 0.5 1 calc R U P C -1
C349 C 0.5059(14) 0.0325(4) -0.0062(7) 0.232(11) Uani 0.5 1 d D . P C -1
H214 H 0.493333 0.023520 -0.031891 0.347 Uiso 0.5 1 calc R U P C -1
H215 H 0.545380 0.047818 -0.008510 0.347 Uiso 0.5 1 calc R U P C -1
H216 H 0.458507 0.041209 0.003228 0.347 Uiso 0.5 1 calc R U P C -1
C350 C 0.6112(4) -0.03847(15) 0.7039(2) 0.053(2) Uani 0.600(15) 1 d G U P D 1
C351 C 0.6462(3) -0.01025(19) 0.7045(2) 0.064(3) Uani 0.600(15) 1 d G U P D 1
H217 H 0.701192 -0.008331 0.708983 0.077 Uiso 0.600(15) 1 calc R U P D 1
C352 C 0.5989(6) 0.01511(13) 0.6983(2) 0.075(3) Uani 0.600(15) 1 d G U P D 1
H218 H 0.622260 0.034000 0.698758 0.090 Uiso 0.600(15) 1 calc R U P D 1
C353 C 0.5166(5) 0.01225(14) 0.6916(2) 0.079(3) Uani 0.600(15) 1 d G U P D 1
H219 H 0.484973 0.029219 0.687511 0.095 Uiso 0.600(15) 1 calc R U P D 1
C354 C 0.4817(3) -0.01598(19) 0.6910(3) 0.076(3) Uani 0.600(15) 1 d G U P D 1
H220 H 0.426618 -0.017894 0.686488 0.091 Uiso 0.600(15) 1 calc R U P D 1
C355 C 0.5289(4) -0.04134(13) 0.6971(3) 0.060(3) Uani 0.600(15) 1 d G U P D 1
H221 H 0.505548 -0.060225 0.696713 0.072 Uiso 0.600(15) 1 calc R U P D 1
C356 C 0.6627(10) -0.0642(4) 0.7094(4) 0.093(4) Uani 0.600(15) 1 d . U P D 1
H222 H 0.662357 -0.075282 0.684919 0.140 Uiso 0.600(15) 1 calc R U P D 1
H223 H 0.643919 -0.076773 0.729975 0.140 Uiso 0.600(15) 1 calc R U P D 1
H224 H 0.716055 -0.057693 0.717129 0.140 Uiso 0.600(15) 1 calc R U P D 1
C357 C 0.4012(10) 0.3235(3) 0.0299(4) 0.145(7) Uani 0.5 1 d DG . P E 1
C358 C 0.4021(12) 0.3541(3) 0.0373(5) 0.28(3) Uani 0.5 1 d DG . P E 1
H225 H 0.395540 0.367581 0.016211 0.335 Uiso 0.5 1 calc R U P E 1
C359 C 0.4128(11) 0.3646(2) 0.0763(6) 0.138(8) Uani 0.5 1 d G . P E 1
H226 H 0.413439 0.385137 0.081285 0.165 Uiso 0.5 1 calc R U P E 1
C360 C 0.4226(8) 0.3445(3) 0.1079(4) 0.125(6) Uani 0.5 1 d G . P E 1
H227 H 0.429789 0.351567 0.133990 0.150 Uiso 0.5 1 calc R U P E 1
C361 C 0.4217(7) 0.3139(3) 0.1005(4) 0.113(6) Uani 0.5 1 d G . P E 1
H228 H 0.428239 0.300440 0.121621 0.136 Uiso 0.5 1 calc R U P E 1
C362 C 0.4110(7) 0.3034(2) 0.0615(4) 0.123(6) Uani 0.5 1 d DG . P E 1
H229 H 0.410340 0.282883 0.056548 0.148 Uiso 0.5 1 calc R U P E 1
C363 C 0.405(3) 0.3122(6) -0.0122(4) 0.31(2) Uani 0.5 1 d D . P E 1
H230 H 0.403688 0.290740 -0.012258 0.458 Uiso 0.5 1 calc R U P E 1
H231 H 0.359933 0.319761 -0.028484 0.458 Uiso 0.5 1 calc R U P E 1
H232 H 0.453337 0.319038 -0.022682 0.458 Uiso 0.5 1 calc R U P E 1
C364 C -0.1071(7) 0.3150(3) 0.4736(4) 0.138(7) Uani 0.5 1 d G . P F -1
C365 C -0.0656(8) 0.3230(3) 0.4410(4) 0.152(10) Uani 0.5 1 d G . P F -1
H233 H -0.083724 0.338730 0.424585 0.182 Uiso 0.5 1 calc R U P F -1
C366 C 0.0030(9) 0.3075(4) 0.4327(4) 0.178(9) Uani 0.5 1 d G . P F -1
H234 H 0.030816 0.312842 0.410866 0.213 Uiso 0.5 1 calc R U P F -1
C367 C 0.0301(10) 0.2839(4) 0.4572(4) 0.28(2) Uani 0.5 1 d G . P F -1
H235 H 0.076051 0.273555 0.451706 0.340 Uiso 0.5 1 calc R U P F -1
C368 C -0.0114(11) 0.2759(2) 0.4899(4) 0.167(7) Uani 0.5 1 d G . P F -1
H236 H 0.006748 0.260155 0.506267 0.201 Uiso 0.5 1 calc R U P F -1
C369 C -0.0800(9) 0.2914(3) 0.4981(3) 0.131(6) Uani 0.5 1 d G . P F -1
H237 H -0.107791 0.286043 0.519987 0.157 Uiso 0.5 1 calc R U P F -1
C370 C -0.1715(13) 0.3278(6) 0.4884(9) 0.167(9) Uani 0.5 1 d . . P F -1
H238 H -0.157275 0.335177 0.514864 0.251 Uiso 0.5 1 calc R U P F -1
H239 H -0.213403 0.313309 0.489364 0.251 Uiso 0.5 1 calc R U P F -1
H240 H -0.189494 0.344199 0.471524 0.251 Uiso 0.5 1 calc R U P F -1
C371 C 0.3872(8) 0.4737(3) 0.4866(3) 0.073(4) Uani 0.291(6) 1 d G . P A 2
C372 C 0.3880(8) 0.4979(2) 0.4606(4) 0.076(5) Uani 0.291(6) 1 d G . P A 2
H241 H 0.379856 0.517159 0.469886 0.092 Uiso 0.291(6) 1 calc R U P A 2
C373 C 0.4011(9) 0.4932(3) 0.4207(4) 0.092(6) Uani 0.291(6) 1 d G . P A 2
H242 H 0.401684 0.509365 0.403244 0.111 Uiso 0.291(6) 1 calc R U P A 2
C374 C 0.4133(10) 0.4643(3) 0.4068(3) 0.083(6) Uani 0.291(6) 1 d G . P A 2
H243 H 0.422075 0.461219 0.380077 0.100 Uiso 0.291(6) 1 calc R U P A 2
C375 C 0.4125(10) 0.4402(2) 0.4328(4) 0.079(5) Uani 0.291(6) 1 d G . P A 2
H244 H 0.420638 0.420866 0.423552 0.094 Uiso 0.291(6) 1 calc R U P A 2
C376 C 0.3994(9) 0.4448(3) 0.4728(4) 0.090(6) Uani 0.291(6) 1 d G . P A 2
H245 H 0.398809 0.428660 0.490193 0.108 Uiso 0.291(6) 1 calc R U P A 2
C377 C 0.375(3) 0.4802(13) 0.5295(13) 0.165(7) Uani 0.291(6) 1 d . . P A 2
H246 H 0.347828 0.498981 0.531475 0.248 Uiso 0.291(6) 1 calc R U P A 2
H247 H 0.425950 0.481237 0.544483 0.248 Uiso 0.291(6) 1 calc R U P A 2
H248 H 0.343695 0.464542 0.540187 0.248 Uiso 0.291(6) 1 calc R U P A 2
C378 C 0.4007(5) 0.1036(2) 0.7914(3) 0.0502(17) Uani 0.342(6) 1 d G . P B 2
C379 C 0.3796(5) 0.1314(3) 0.8058(3) 0.0628(18) Uani 0.342(6) 1 d G . P B 2
H249 H 0.326142 0.136217 0.807597 0.075 Uiso 0.342(6) 1 calc R U P B 2
C380 C 0.4385(7) 0.1521(2) 0.8175(3) 0.106(11) Uani 0.342(6) 1 d G . P B 2
H250 H 0.424418 0.170795 0.827143 0.127 Uiso 0.342(6) 1 calc R U P B 2
C381 C 0.5184(6) 0.1450(2) 0.8148(3) 0.065(4) Uani 0.342(6) 1 d G . P B 2
H251 H 0.557838 0.158858 0.822660 0.078 Uiso 0.342(6) 1 calc R U P B 2
C382 C 0.5395(4) 0.1171(2) 0.8004(3) 0.055(3) Uani 0.342(6) 1 d G . P B 2
H252 H 0.592984 0.112345 0.798630 0.066 Uiso 0.342(6) 1 calc R U P B 2
C383 C 0.4806(6) 0.09641(19) 0.7887(3) 0.065(6) Uani 0.342(6) 1 d G . P B 2
H253 H 0.494709 0.077767 0.779083 0.078 Uiso 0.342(6) 1 calc R U P B 2
C384 C 0.3375(13) 0.0826(4) 0.7798(5) 0.076(2) Uani 0.342(6) 1 d . . P B 2
H254 H 0.345947 0.074445 0.754021 0.114 Uiso 0.342(6) 1 calc R U P B 2
H255 H 0.287028 0.092732 0.778766 0.114 Uiso 0.342(6) 1 calc R U P B 2
H256 H 0.337647 0.066662 0.799057 0.114 Uiso 0.342(6) 1 calc R U P B 2
C385 C 0.6081(9) -0.0366(3) 0.0321(5) 0.150(5) Uani 0.5 1 d DG . P G -2
C386 C 0.5649(11) -0.0286(3) 0.0642(5) 0.202(14) Uani 0.5 1 d DG . P G -2
H257 H 0.584498 -0.014005 0.082092 0.243 Uiso 0.5 1 calc R U P G -2
C387 C 0.4925(11) -0.0425(4) 0.0697(4) 0.202(13) Uani 0.5 1 d G . P G -2
H258 H 0.463685 -0.037228 0.091252 0.243 Uiso 0.5 1 calc R U P G -2
C388 C 0.4633(9) -0.0644(4) 0.0431(5) 0.176(9) Uani 0.5 1 d G . P G -2
H259 H 0.414869 -0.073722 0.046734 0.211 Uiso 0.5 1 calc R U P G -2
C389 C 0.5064(11) -0.0724(4) 0.0109(5) 0.27(2) Uani 0.5 1 d G . P G -2
H260 H 0.486867 -0.086993 -0.006945 0.321 Uiso 0.5 1 calc R U P G -2
C390 C 0.5788(10) -0.0585(3) 0.0054(5) 0.160(8) Uani 0.5 1 d DG . P G -2
H261 H 0.607681 -0.063770 -0.016106 0.192 Uiso 0.5 1 calc R U P G -2
C391 C 0.6787(12) -0.0179(5) 0.0217(8) 0.232(11) Uani 0.5 1 d D . P G -2
H262 H 0.701596 -0.026395 -0.001139 0.347 Uiso 0.5 1 calc R U P G -2
H263 H 0.661311 0.002192 0.015568 0.347 Uiso 0.5 1 calc R U P G -2
H264 H 0.717928 -0.017580 0.043914 0.347 Uiso 0.5 1 calc R U P G -2
C392 C 0.6158(8) -0.0524(3) 0.7109(4) 0.079(4) Uani 0.400(15) 1 d G U P D 2
C393 C 0.6722(7) -0.0296(4) 0.7119(3) 0.085(5) Uani 0.400(15) 1 d G U P D 2
H265 H 0.724984 -0.033591 0.720510 0.102 Uiso 0.400(15) 1 calc R U P D 2
C394 C 0.6495(10) -0.0008(4) 0.7001(3) 0.089(6) Uani 0.400(15) 1 d G U P D 2
H266 H 0.687225 0.014457 0.700769 0.107 Uiso 0.400(15) 1 calc R U P D 2
C395 C 0.5706(11) 0.0051(3) 0.6873(4) 0.093(6) Uani 0.400(15) 1 d G U P D 2
H267 H 0.555453 0.024386 0.679375 0.112 Uiso 0.400(15) 1 calc R U P D 2
C396 C 0.5143(8) -0.0177(4) 0.6863(4) 0.093(5) Uani 0.400(15) 1 d G U P D 2
H268 H 0.461440 -0.013732 0.677721 0.112 Uiso 0.400(15) 1 calc R U P D 2
C397 C 0.5369(7) -0.0465(3) 0.6981(4) 0.077(5) Uani 0.400(15) 1 d G U P D 2
H269 H 0.499198 -0.061780 0.697462 0.092 Uiso 0.400(15) 1 calc R U P D 2
C398 C 0.6437(13) -0.0794(6) 0.7243(7) 0.095(6) Uani 0.400(15) 1 d G U P D 2
H270 H 0.699823 -0.077942 0.731609 0.143 Uiso 0.400(15) 1 calc R U P D 2
H271 H 0.634586 -0.094065 0.703526 0.143 Uiso 0.400(15) 1 calc R U P D 2
H272 H 0.616271 -0.085292 0.747131 0.143 Uiso 0.400(15) 1 calc R U P D 2
C399 C 0.4076(7) 0.3345(2) 0.0651(3) 0.087(4) Uani 0.5 1 d G . P H 2
C400 C 0.3689(10) 0.3345(3) 0.0270(4) 0.25(2) Uani 0.5 1 d G . P H 2
H273 H 0.350725 0.352451 0.015545 0.298 Uiso 0.5 1 calc R U P H 2
C401 C 0.3576(12) 0.3078(4) 0.0062(3) 0.201(16) Uani 0.5 1 d G . P H 2
H274 H 0.331717 0.307838 -0.019283 0.242 Uiso 0.5 1 calc R U P H 2
C402 C 0.3848(10) 0.2810(3) 0.0234(4) 0.162(10) Uani 0.5 1 d G . P H 2
H275 H 0.377156 0.263159 0.009403 0.195 Uiso 0.5 1 calc R U P H 2
C403 C 0.4234(7) 0.2810(2) 0.0614(4) 0.103(5) Uani 0.5 1 d G . P H 2
H276 H 0.441604 0.263092 0.072918 0.124 Uiso 0.5 1 calc R U P H 2
C404 C 0.4348(6) 0.3077(3) 0.0823(3) 0.093(6) Uani 0.5 1 d G . P H 2
H277 H 0.460613 0.307705 0.107747 0.112 Uiso 0.5 1 calc R U P H 2
C405 C 0.424(2) 0.3602(7) 0.0905(8) 0.188(16) Uani 0.5 1 d . . P H 2
H278 H 0.423161 0.378035 0.074451 0.282 Uiso 0.5 1 calc R U P H 2
H279 H 0.475712 0.358027 0.104380 0.282 Uiso 0.5 1 calc R U P H 2
H280 H 0.384232 0.361683 0.109488 0.282 Uiso 0.5 1 calc R U P H 2
C406 C -0.0372(7) 0.3617(2) 0.4790(4) 0.136(6) Uani 0.5 1 d G . P I -2
C407 C 0.0064(6) 0.3530(3) 0.4473(5) 0.158(8) Uani 0.5 1 d G . P I -2
H281 H 0.055595 0.361835 0.443922 0.190 Uiso 0.5 1 calc R U P I -2
C408 C -0.0236(8) 0.3312(3) 0.4208(4) 0.125(5) Uani 0.5 1 d G . P I -2
H282 H 0.005624 0.325405 0.399598 0.150 Uiso 0.5 1 calc R U P I -2
C409 C -0.0971(8) 0.3181(2) 0.4259(4) 0.126(6) Uani 0.5 1 d G . P I -2
H283 H -0.117139 0.303477 0.408127 0.151 Uiso 0.5 1 calc R U P I -2
C410 C -0.1407(6) 0.3268(3) 0.4576(4) 0.105(5) Uani 0.5 1 d G . P I -2
H284 H -0.189931 0.317979 0.460980 0.126 Uiso 0.5 1 calc R U P I -2
C411 C -0.1108(7) 0.3486(3) 0.4841(4) 0.150(7) Uani 0.5 1 d G . P I -2
H285 H -0.139961 0.354408 0.505304 0.180 Uiso 0.5 1 calc R U P I -2
C412 C 0.005(3) 0.3830(5) 0.4941(13) 0.198(13) Uani 0.5 1 d . . P I -2
H286 H -0.019380 0.390969 0.516764 0.297 Uiso 0.5 1 calc R U P I -2
H287 H 0.057370 0.375551 0.502484 0.297 Uiso 0.5 1 calc R U P I -2
H288 H 0.009608 0.398443 0.474561 0.297 Uiso 0.5 1 calc R U P I -2

loop_
_atom_site_aniso_label
_atom_site_aniso_U_11
_atom_site_aniso_U_22
_atom_site_aniso_U_33
_atom_site_aniso_U_23
_atom_site_aniso_U_13
_atom_site_aniso_U_12
C1 0.0397(17) 0.0282(15) 0.0328(16) 0.0023(12) -0.0008(13) -0.0011(13)
C2 0.0407(17) 0.0273(15) 0.0333(16) 0.0010(12) -0.0029(13) -0.0048(13)
C3 0.0457(18) 0.0288(15) 0.0371(17) 0.0037(13) 0.0003(14) -0.0060(13)
C4 0.059(2) 0.0332(17) 0.0401(18) 0.0070(14) 0.0070(16) -0.0051(16)
C5 0.070(3) 0.0342(18) 0.0410(19) 0.0099(15) -0.0058(18) -0.0003(17)
C6 0.050(2) 0.0314(17) 0.0458(19) 0.0030(14) -0.0077(16) 0.0009(15)
C7 0.0473(19) 0.0300(16) 0.0395(18) 0.0026(13) -0.0011(14) 0.0001(14)
C8 0.0336(16) 0.0304(15) 0.0389(17) 0.0035(13) 0.0001(13) -0.0044(12)
C9 0.0384(17) 0.0289(15) 0.0459(19) 0.0044(13) 0.0034(14) -0.0046(13)
C10 0.0416(19) 0.0390(18) 0.053(2) 0.0096(16) 0.0118(16) -0.0092(15)
C11 0.0363(18) 0.0418(19) 0.057(2) 0.0053(16) 0.0174(16) -0.0015(14)
C12 0.0282(15) 0.0348(16) 0.0458(18) 0.0070(14) 0.0035(13) -0.0004(12)
C13 0.0294(15) 0.0341(16) 0.0405(17) 0.0063(13) 0.0015(13) -0.0006(12)
C14 0.0408(17) 0.0270(15) 0.0303(15) 0.0005(12) 0.0016(13) 0.0036(13)
C15 0.062(2) 0.0304(16) 0.0334(17) -0.0029(13) 0.0088(15) -0.0051(15)
C16 0.074(3) 0.0352(18) 0.0361(18) -0.0067(14) 0.0183(17) -0.0023(17)
C17 0.0470(19) 0.0332(16) 0.0374(17) -0.0007(13) 0.0142(14) 0.0008(14)
C18 0.0350(16) 0.0312(15) 0.0302(15) -0.0019(12) 0.0043(12) 0.0007(12)
C19 0.0322(15) 0.0312(15) 0.0264(14) 0.0006(11) 0.0015(11) 0.0005(12)
C20 0.055(2) 0.0279(16) 0.0416(19) 0.0059(14) -0.0102(16) -0.0038(15)
C21 0.077(3) 0.0336(17) 0.0334(18) -0.0011(14) 0.0002(17) -0.0117(18)
C22 0.147(5) 0.053(3) 0.038(2) -0.0054(19) 0.009(3) -0.039(3)
C23 0.163(6) 0.061(3) 0.043(2) -0.008(2) -0.016(3) -0.050(4)
C24 0.091(4) 0.047(2) 0.072(3) 0.008(2) -0.032(3) -0.025(2)
C25 0.058(2) 0.0324(18) 0.061(2) 0.0078(16) -0.0190(19) -0.0075(16)
C26 0.0341(15) 0.0267(14) 0.0262(14) 0.0010(11) 0.0007(11) 0.0009(12)
C27 0.0289(14) 0.0281(14) 0.0287(14) 0.0038(11) 0.0040(11) 0.0082(11)
C28 0.0341(15) 0.0269(14) 0.0292(15) 0.0045(11) 0.0030(12) 0.0100(12)
C29 0.0336(16) 0.0376(16) 0.0293(15) 0.0053(13) 0.0068(12) 0.0102(13)
C30 0.0277(15) 0.0387(17) 0.0447(18) 0.0112(14) 0.0106(13) 0.0058(13)
C31 0.0238(14) 0.0316(15) 0.0444(17) 0.0054(13) 0.0056(12) 0.0056(12)
C32 0.0290(15) 0.0322(15) 0.0348(16) 0.0040(12) 0.0023(12) 0.0029(12)
C33 0.0324(15) 0.0284(14) 0.0237(13) -0.0010(11) -0.0004(11) 0.0067(11)
C34 0.0354(15) 0.0262(14) 0.0273(14) 0.0016(11) 0.0048(11) 0.0076(12)
C35 0.056(2) 0.0316(15) 0.0223(14) 0.0026(12) 0.0006(13) 0.0064(14)
C36 0.0477(18) 0.0320(16) 0.0251(14) -0.0040(12) -0.0024(13) 0.0054(13)
C37 0.0298(14) 0.0316(15) 0.0262(14) -0.0005(11) -0.0009(11) 0.0071(12)
C38 0.0311(14) 0.0286(14) 0.0249(14) -0.0003(11) 0.0016(11) 0.0044(11)
C39 0.0458(18) 0.0253(15) 0.0298(15) 0.0016(12) -0.0065(13) -0.0022(13)
C40 0.121(4) 0.0290(18) 0.0290(17) -0.0026(14) -0.012(2) 0.015(2)
C41 0.199(7) 0.041(2) 0.030(2) -0.0076(17) -0.036(3) 0.037(3)
C42 0.144(5) 0.033(2) 0.035(2) -0.0017(16) -0.031(2) 0.021(2)
C43 0.0407(17) 0.0281(15) 0.0321(15) 0.0017(12) -0.0068(13) -0.0007(13)
C44 0.0274(14) 0.0301(14) 0.0280(14) 0.0035(11) -0.0010(11) -0.0001(11)
C45 0.0473(18) 0.0268(14) 0.0265(15) -0.0007(12) 0.0058(13) -0.0043(13)
C46 0.118(4) 0.0299(18) 0.0270(17) -0.0012(14) 0.001(2) 0.014(2)
C47 0.194(7) 0.044(2) 0.0250(19) 0.0055(16) 0.015(3) 0.037(3)
C48 0.158(5) 0.036(2) 0.0295(19) -0.0010(15) 0.027(3) 0.019(3)
C49 0.0514(19) 0.0292(15) 0.0296(15) -0.0014(12) 0.0117(14) -0.0025(14)
C50 0.0337(15) 0.0312(15) 0.0261(14) -0.0017(11) 0.0035(11) -0.0041(12)
C51 0.0337(15) 0.0251(14) 0.0291(14) -0.0011(11) 0.0038(12) 0.0003(12)
C52 0.0311(14) 0.0307(15) 0.0256(14) -0.0002(11) 0.0041(11) -0.0011(12)
C53 0.0323(15) 0.0295(15) 0.0293(15) -0.0030(12) 0.0040(12) -0.0032(12)
C54 0.0336(15) 0.0377(16) 0.0265(14) -0.0072(12) 0.0014(12) -0.0024(13)
C55 0.0323(15) 0.0404(17) 0.0264(14) -0.0016(12) -0.0014(12) 0.0024(13)
C56 0.0264(14) 0.0318(15) 0.0310(15) -0.0033(12) 0.0011(11) 0.0036(11)
C57 0.0316(15) 0.0319(15) 0.0243(13) -0.0042(11) 0.0029(11) 0.0010(12)
C58 0.0359(16) 0.0252(14) 0.0324(15) -0.0028(11) 0.0082(12) -0.0025(12)
C59 0.0336(15) 0.0294(15) 0.0317(15) -0.0035(12) 0.0081(12) -0.0033(12)
C60 0.0473(19) 0.0350(17) 0.0326(16) -0.0063(13) 0.0049(14) -0.0019(14)
C61 0.054(2) 0.0305(16) 0.0413(18) -0.0086(14) 0.0130(16) -0.0002(14)
C62 0.0437(19) 0.0274(15) 0.049(2) -0.0032(14) 0.0123(15) 0.0017(13)
C63 0.0347(16) 0.0294(15) 0.0397(17) 0.0002(13) 0.0057(13) -0.0021(12)
C64 0.0386(16) 0.0251(14) 0.0300(15) -0.0009(11) 0.0065(12) 0.0022(12)
C65 0.0453(18) 0.0278(15) 0.0314(15) 0.0008(12) 0.0053(13) 0.0009(13)
C66 0.062(2) 0.0348(17) 0.0368(18) 0.0059(14) 0.0088(16) -0.0024(16)
C67 0.066(3) 0.0385(19) 0.047(2) 0.0080(16) 0.0203(18) -0.0028(17)
C68 0.044(2) 0.0413(19) 0.054(2) 0.0022(16) 0.0146(16) -0.0060(15)
C69 0.0410(18) 0.0349(17) 0.0419(18) -0.0006(14) 0.0084(14) -0.0024(14)
C70 0.0339(15) 0.0282(14) 0.0261(14) -0.0008(11) 0.0017(11) 0.0011(12)
C71 0.0459(18) 0.0279(15) 0.0314(16) 0.0040(12) 0.0024(13) 0.0009(13)
C72 0.050(2) 0.0333(16) 0.0311(16) 0.0064(13) -0.0055(14) -0.0002(14)
C73 0.0444(18) 0.0314(16) 0.0307(16) 0.0003(12) -0.0059(13) 0.0010(13)
C74 0.0299(14) 0.0288(15) 0.0293(14) 0.0032(12) 0.0022(11) 0.0023(11)
C75 0.0313(14) 0.0283(14) 0.0243(13) 0.0021(11) 0.0025(11) 0.0020(11)
C76 0.0300(14) 0.0234(13) 0.0286(14) 0.0024(11) 0.0058(11) 0.0029(11)
C77 0.0343(15) 0.0246(14) 0.0352(16) -0.0013(12) 0.0096(12) 0.0047(12)
C78 0.0347(16) 0.0260(14) 0.0411(17) -0.0037(13) 0.0090(13) 0.0023(12)
C79 0.0352(17) 0.0330(17) 0.060(2) -0.0040(15) 0.0113(15) -0.0040(14)
C80 0.048(2) 0.0322(17) 0.068(3) 0.0017(17) 0.0208(19) -0.0063(15)
C81 0.056(2) 0.0309(17) 0.050(2) 0.0067(15) 0.0251(17) 0.0011(15)
C82 0.0449(18) 0.0312(16) 0.0376(17) 0.0016(13) 0.0131(14) 0.0028(14)
C83 0.0279(14) 0.0267(14) 0.0274(14) -0.0013(11) 0.0046(11) 0.0047(11)
C84 0.0307(15) 0.0261(14) 0.0340(15) -0.0036(12) 0.0062(12) 0.0027(11)
C85 0.0281(14) 0.0315(15) 0.0398(17) -0.0099(13) 0.0001(12) 0.0029(12)
C86 0.0310(15) 0.0327(15) 0.0301(15) -0.0049(12) -0.0019(12) 0.0063(12)
C87 0.0288(14) 0.0289(14) 0.0230(13) 0.0021(11) 0.0036(11) 0.0022(11)
C88 0.0263(13) 0.0257(13) 0.0270(13) 0.0006(11) 0.0066(11) 0.0026(11)
C89 0.0297(14) 0.0261(14) 0.0279(14) 0.0053(11) 0.0046(11) 0.0041(11)
C90 0.0329(15) 0.0263(14) 0.0341(15) 0.0044(12) 0.0019(12) 0.0089(12)
C91 0.0335(16) 0.0343(16) 0.0340(16) 0.0034(13) -0.0010(12) 0.0120(13)
C92 0.0329(15) 0.0299(15) 0.0288(14) 0.0037(12) -0.0004(12) 0.0044(12)
C93 0.0277(14) 0.0274(14) 0.0241(13) 0.0022(11) 0.0043(10) 0.0039(11)
C94 0.0254(13) 0.0272(14) 0.0262(13) 0.0034(11) 0.0052(10) 0.0055(11)
C95 0.0328(15) 0.0235(13) 0.0317(15) 0.0054(11) 0.0076(12) 0.0039(11)
C96 0.0328(15) 0.0274(14) 0.0362(16) 0.0040(12) 0.0038(12) 0.0069(12)
C97 0.0341(17) 0.0345(17) 0.053(2) -0.0008(15) -0.0003(15) 0.0115(14)
C98 0.0401(18) 0.0332(16) 0.050(2) -0.0008(14) 0.0096(15) 0.0123(14)
C99 0.0432(18) 0.0333(16) 0.0360(17) -0.0012(13) 0.0089(14) 0.0091(14)
C100 0.0402(17) 0.0282(15) 0.0304(15) 0.0033(12) 0.0056(12) 0.0072(13)
C101 0.0220(13) 0.0255(13) 0.0303(14) 0.0026(11) 0.0043(11) 0.0016(10)
C102 0.0220(13) 0.0257(13) 0.0298(14) 0.0067(11) 0.0027(10) 0.0020(10)
C103 0.0241(13) 0.0201(13) 0.0380(15) 0.0058(11) 0.0045(11) 0.0006(10)
C104 0.0229(14) 0.0262(14) 0.0463(18) 0.0058(13) 0.0026(12) 0.0018(11)
C105 0.0282(14) 0.0247(14) 0.0376(16) 0.0027(12) -0.0018(12) 0.0006(11)
C106 0.0284(14) 0.0246(13) 0.0263(13) 0.0066(11) 0.0024(11) 0.0023(11)
C107 0.0242(13) 0.0283(14) 0.0276(14) 0.0053(11) 0.0032(10) 0.0028(11)
C108 0.0255(13) 0.0253(13) 0.0279(14) 0.0054(11) 0.0050(11) 0.0040(11)
C109 0.0242(13) 0.0236(13) 0.0369(15) 0.0058(11) 0.0066(11) -0.0005(11)
C110 0.0252(14) 0.0287(15) 0.0517(19) 0.0017(13) 0.0100(13) -0.0016(12)
C111 0.0276(14) 0.0304(15) 0.0405(17) 0.0015(13) 0.0105(12) 0.0038(12)
C112 0.0267(13) 0.0266(14) 0.0247(13) 0.0049(11) 0.0050(10) 0.0026(11)
C113 0.0251(13) 0.0280(14) 0.0295(14) 0.0042(11) 0.0034(11) 0.0006(11)
C114 0.0259(14) 0.0259(14) 0.0339(15) -0.0017(11) 0.0083(11) -0.0018(11)
C115 0.0254(14) 0.0274(15) 0.0480(18) 0.0025(13) 0.0069(13) 0.0018(11)
C116 0.0244(15) 0.0358(17) 0.070(2) 0.0122(16) 0.0105(15) 0.0004(13)
C117 0.0289(16) 0.0324(16) 0.061(2) 0.0071(15) 0.0137(15) -0.0024(13)
C118 0.0312(15) 0.0288(15) 0.0293(15) 0.0001(11) 0.0085(11) 0.0000(12)
C119 0.0284(14) 0.0267(14) 0.0299(14) 0.0015(11) 0.0045(11) -0.0001(11)
C120 0.0241(13) 0.0264(14) 0.0313(14) 0.0005(11) 0.0037(11) 0.0036(11)
C121 0.0261(14) 0.0275(15) 0.0430(17) 0.0016(13) 0.0026(12) -0.0005(11)
C122 0.0229(14) 0.0328(16) 0.066(2) 0.0045(15) -0.0059(14) -0.0030(12)
C123 0.0275(15) 0.0343(16) 0.0469(19) 0.0036(14) -0.0035(13) 0.0043(12)
C124 0.0277(14) 0.0284(14) 0.0254(13) 0.0008(11) 0.0029(11) 0.0031(11)
C125 0.0263(13) 0.0293(14) 0.0252(13) 0.0011(11) 0.0055(11) 0.0020(11)
C126 0.0261(14) 0.0251(13) 0.0285(14) -0.0006(11) -0.0016(11) 0.0010(11)
C127 0.0274(14) 0.0270(14) 0.0270(14) -0.0021(11) 0.0013(11) -0.0012(11)
C128 0.0309(15) 0.0264(14) 0.0336(15) -0.0026(12) 0.0014(12) 0.0015(11)
C129 0.0351(16) 0.0304(15) 0.0370(16) -0.0028(12) 0.0095(13) 0.0047(12)
C130 0.0321(15) 0.0306(15) 0.0295(14) -0.0018(12) 0.0056(12) 0.0022(12)
C131 0.0270(14) 0.0297(14) 0.0229(13) 0.0009(11) 0.0015(10) 0.0025(11)
C132 0.0280(14) 0.0280(14) 0.0262(13) -0.0002(11) 0.0012(11) 0.0028(11)
C133 0.0299(14) 0.0201(13) 0.0329(15) -0.0037(11) -0.0016(11) -0.0004(11)
C134 0.0316(15) 0.0221(13) 0.0380(16) -0.0023(12) 0.0009(12) 0.0002(11)
C135 0.0351(17) 0.0281(15) 0.059(2) 0.0035(15) 0.0044(15) 0.0050(13)
C136 0.0356(17) 0.0311(17) 0.065(2) 0.0053(16) -0.0068(16) 0.0059(14)
C137 0.0450(19) 0.0271(15) 0.0442(19) 0.0060(13) -0.0089(15) 0.0013(13)
C138 0.0401(17) 0.0231(13) 0.0334(15) -0.0034(12) -0.0026(13) 0.0002(12)
C139 0.0301(15) 0.0260(14) 0.0300(14) 0.0035(11) -0.0043(11) 0.0017(11)
C140 0.0306(15) 0.0266(14) 0.0349(15) 0.0061(12) -0.0006(12) -0.0005(12)
C141 0.0337(16) 0.0313(16) 0.0452(18) 0.0052(13) -0.0014(13) -0.0032(13)
C142 0.0422(18) 0.0282(16) 0.0481(19) 0.0018(14) -0.0094(15) -0.0049(13)
C143 0.049(2) 0.0327(16) 0.0374(17) -0.0041(13) -0.0098(14) -0.0029(14)
C144 0.0382(17) 0.0297(15) 0.0327(16) -0.0026(12) -0.0031(13) -0.0012(13)
C145 0.0259(14) 0.0284(14) 0.0261(13) 0.0017(11) 0.0005(11) 0.0010(11)
C146 0.0330(15) 0.0247(14) 0.0326(15) 0.0059(12) 0.0014(12) 0.0004(11)
C147 0.0354(16) 0.0322(16) 0.0365(16) 0.0085(13) 0.0086(13) -0.0021(13)
C148 0.0352(16) 0.0320(15) 0.0352(16) 0.0064(13) 0.0112(13) 0.0027(12)
C149 0.0310(14) 0.0283(14) 0.0274(14) -0.0003(11) 0.0055(11) -0.0008(11)
C150 0.0259(14) 0.0267(14) 0.0288(14) 0.0018(11) 0.0025(11) -0.0008(11)
C151 0.0308(15) 0.0268(14) 0.0287(14) -0.0021(11) 0.0013(11) -0.0028(11)
C152 0.0308(15) 0.0278(14) 0.0279(14) -0.0022(11) -0.0033(11) 0.0026(11)
C153 0.0369(16) 0.0279(15) 0.0349(16) -0.0017(12) 0.0053(13) 0.0038(12)
C154 0.056(2) 0.0314(16) 0.0373(18) -0.0062(14) 0.0081(15) 0.0021(15)
C155 0.053(2) 0.0281(16) 0.0399(18) -0.0084(13) -0.0033(15) 0.0011(14)
C156 0.0366(16) 0.0280(15) 0.0407(17) -0.0014(13) -0.0040(13) -0.0033(12)
C157 0.0332(15) 0.0273(14) 0.0332(15) -0.0005(12) -0.0021(12) 0.0026(12)
C158 0.0286(14) 0.0302(15) 0.0335(15) -0.0043(12) 0.0042(12) 0.0017(12)
C159 0.0390(17) 0.0316(16) 0.0373(17) -0.0069(13) 0.0122(13) 0.0029(13)
C160 0.047(2) 0.0370(18) 0.050(2) -0.0118(15) 0.0221(16) -0.0015(15)
C161 0.0435(19) 0.0369(17) 0.0464(19) -0.0056(15) 0.0220(15) -0.0063(14)
C162 0.0271(14) 0.0324(15) 0.0422(17) -0.0079(13) 0.0104(12) -0.0053(12)
C163 0.0280(14) 0.0311(15) 0.0356(16) -0.0063(12) 0.0025(12) -0.0021(12)
C164 0.0311(14) 0.0311(15) 0.0246(13) -0.0021(11) 0.0010(11) -0.0045(12)
C165 0.0374(16) 0.0274(14) 0.0294(15) 0.0005(12) 0.0013(12) -0.0041(12)
C166 0.0394(17) 0.0338(16) 0.0264(14) 0.0002(12) 0.0050(12) -0.0057(13)
C167 0.0299(14) 0.0365(16) 0.0260(14) -0.0029(12) 0.0057(11) -0.0042(12)
C168 0.0252(13) 0.0299(14) 0.0264(13) -0.0001(11) 0.0012(10) -0.0017(11)
C169 0.0269(14) 0.0307(14) 0.0256(14) -0.0007(11) 0.0007(11) -0.0033(11)
C170 0.0337(15) 0.0252(14) 0.0314(15) -0.0044(11) -0.0037(12) -0.0032(12)
C171 0.0401(17) 0.0285(15) 0.0321(16) -0.0018(12) -0.0020(13) -0.0034(13)
C172 0.059(2) 0.0353(17) 0.0339(17) 0.0021(14) -0.0001(15) 0.0000(16)
C173 0.064(2) 0.0369(18) 0.0347(18) 0.0006(14) -0.0138(16) 0.0074(16)
C174 0.046(2) 0.0361(17) 0.050(2) -0.0088(15) -0.0157(16) 0.0069(15)
C175 0.0385(17) 0.0295(15) 0.0408(17) -0.0076(13) -0.0049(13) 0.0000(13)
C176 0.0309(14) 0.0288(14) 0.0233(13) -0.0030(11) 0.0030(11) -0.0023(11)
C177 0.0330(15) 0.0283(14) 0.0257(14) -0.0056(11) 0.0063(11) -0.0075(12)
C178 0.0418(17) 0.0286(14) 0.0263(14) -0.0051(11) 0.0056(12) -0.0101(13)
C179 0.054(2) 0.0372(17) 0.0245(15) -0.0065(13) 0.0091(14) -0.0097(15)
C180 0.0404(17) 0.0385(17) 0.0333(16) -0.0117(13) 0.0124(13) -0.0101(14)
C181 0.0292(15) 0.0324(15) 0.0365(16) -0.0085(13) 0.0122(12) -0.0113(12)
C182 0.0320(15) 0.0323(15) 0.0278(14) -0.0053(12) 0.0065(11) -0.0076(12)
C183 0.0326(15) 0.0294(14) 0.0249(14) 0.0007(11) 0.0005(11) -0.0088(12)
C184 0.0443(18) 0.0294(15) 0.0261(14) -0.0027(12) -0.0006(12) -0.0093(13)
C185 0.066(2) 0.0397(18) 0.0218(14) -0.0039(13) -0.0019(14) -0.0038(17)
C186 0.052(2) 0.0393(18) 0.0271(15) 0.0043(13) -0.0085(14) -0.0078(15)
C187 0.0277(14) 0.0337(15) 0.0288(14) 0.0016(12) -0.0014(11) -0.0078(12)
C188 0.0280(14) 0.0330(15) 0.0252(14) 0.0017(11) 0.0010(11) -0.0068(11)
C189 0.0340(15) 0.0301(15) 0.0248(14) -0.0060(11) -0.0025(11) 0.0018(12)
C190 0.063(2) 0.0306(16) 0.0279(16) 0.0005(13) -0.0044(15) -0.0047(15)
C191 0.097(3) 0.0357(19) 0.0280(17) 0.0017(14) -0.0126(18) -0.011(2)
C192 0.071(3) 0.0347(17) 0.0299(17) -0.0043(14) -0.0135(16) -0.0079(17)
C193 0.0307(15) 0.0281(14) 0.0296(15) -0.0024(12) 0.0003(11) 0.0006(11)
C194 0.0270(13) 0.0310(14) 0.0236(13) -0.0015(11) 0.0018(10) 0.0011(11)
C195 0.0422(17) 0.0275(14) 0.0238(14) -0.0004(11) 0.0064(12) 0.0030(12)
C196 0.069(2) 0.0268(15) 0.0260(15) -0.0027(12) 0.0051(15) -0.0050(15)
C197 0.102(3) 0.0369(19) 0.0242(16) -0.0035(14) 0.0110(18) -0.013(2)
C198 0.083(3) 0.0347(17) 0.0243(15) -0.0002(13) 0.0158(16) -0.0054(18)
C199 0.0322(15) 0.0301(15) 0.0268(14) 0.0000(11) 0.0084(11) 0.0028(12)
C200 0.0263(13) 0.0324(15) 0.0228(13) -0.0030(11) 0.0055(10) 0.0011(11)
C201 0.0293(14) 0.0294(14) 0.0317(15) 0.0020(12) 0.0053(12) 0.0002(11)
C202 0.0258(14) 0.0363(16) 0.0288(14) 0.0006(12) 0.0050(11) 0.0021(12)
C203 0.0313(15) 0.0366(16) 0.0362(16) 0.0044(13) 0.0069(12) 0.0040(13)
C204 0.0360(16) 0.0420(18) 0.0311(16) 0.0066(13) 0.0003(13) 0.0062(14)
C205 0.0283(15) 0.0404(17) 0.0325(15) 0.0033(13) -0.0003(12) -0.0013(12)
C206 0.0233(13) 0.0386(16) 0.0323(15) 0.0026(13) 0.0006(11) -0.0052(12)
C207 0.0284(14) 0.0374(16) 0.0268(14) 0.0058(12) 0.0031(11) -0.0008(12)
C208 0.0330(15) 0.0294(15) 0.0352(16) 0.0024(12) 0.0104(12) 0.0031(12)
C209 0.0376(17) 0.0309(16) 0.0362(16) 0.0033(13) 0.0063(13) 0.0041(13)
C210 0.053(2) 0.0381(18) 0.0374(18) 0.0084(14) 0.0071(15) 0.0020(15)
C211 0.062(2) 0.0342(18) 0.049(2) 0.0098(15) 0.0157(18) 0.0025(16)
C212 0.047(2) 0.0285(16) 0.051(2) -0.0003(14) 0.0173(16) -0.0022(14)
C213 0.0363(17) 0.0321(16) 0.0393(17) -0.0009(13) 0.0090(13) 0.0028(13)
C214 0.0332(15) 0.0289(15) 0.0340(16) 0.0004(12) 0.0081(12) -0.0002(12)
C215 0.0377(17) 0.0297(15) 0.0354(16) -0.0027(13) 0.0072(13) 0.0024(13)
C216 0.049(2) 0.0404(18) 0.0364(17) -0.0056(14) 0.0077(15) 0.0058(15)
C217 0.053(2) 0.045(2) 0.045(2) -0.0051(16) 0.0204(17) 0.0091(17)
C218 0.0381(18) 0.0416(19) 0.052(2) 0.0031(16) 0.0168(15) 0.0084(15)
C219 0.0354(17) 0.0349(16) 0.0422(18) 0.0035(14) 0.0087(14) 0.0029(13)
C220 0.0315(15) 0.0295(14) 0.0284(14) 0.0006(11) 0.0056(11) -0.0027(12)
C221 0.0378(16) 0.0281(15) 0.0328(15) -0.0046(12) 0.0053(12) -0.0013(12)
C222 0.0399(17) 0.0345(16) 0.0307(15) -0.0082(12) -0.0011(13) 0.0006(13)
C223 0.0339(15) 0.0315(15) 0.0321(15) -0.0020(12) -0.0025(12) -0.0015(12)
C224 0.0254(13) 0.0292(14) 0.0296(14) -0.0019(11) 0.0041(11) -0.0012(11)
C225 0.0299(14) 0.0309(15) 0.0236(13) -0.0025(11) 0.0039(11) -0.0022(11)
C226 0.0297(14) 0.0220(13) 0.0308(14) -0.0013(11) 0.0056(11) -0.0009(11)
C227 0.0342(15) 0.0232(13) 0.0306(14) 0.0033(11) 0.0075(12) 0.0024(11)
C228 0.0334(15) 0.0233(14) 0.0340(15) 0.0042(11) 0.0084(12) -0.0005(11)
C229 0.0347(16) 0.0280(15) 0.0455(18) 0.0057(13) 0.0055(14) 0.0028(12)
C230 0.0448(19) 0.0288(16) 0.054(2) 0.0018(14) 0.0140(16) 0.0105(14)
C231 0.058(2) 0.0265(15) 0.0423(18) -0.0012(13) 0.0146(16) 0.0075(15)
C232 0.0461(18) 0.0259(15) 0.0348(16) -0.0013(12) 0.0075(13) 0.0035(13)
C233 0.0244(13) 0.0256(14) 0.0287(14) 0.0026(11) 0.0058(11) -0.0032(11)
C234 0.0294(14) 0.0227(13) 0.0332(15) 0.0051(11) 0.0060(11) -0.0003(11)
C235 0.0262(14) 0.0266(14) 0.0322(15) 0.0074(11) 0.0017(11) -0.0003(11)
C236 0.0319(15) 0.0273(14) 0.0281(14) 0.0044(11) 0.0011(11) -0.0045(11)
C237 0.0307(14) 0.0240(13) 0.0246(13) 0.0015(10) 0.0061(11) -0.0007(11)
C238 0.0274(14) 0.0253(13) 0.0287(14) 0.0010(11) 0.0052(11) -0.0017(11)
C239 0.0290(14) 0.0251(14) 0.0302(14) -0.0020(11) 0.0047(11) 0.0016(11)
C240 0.0358(16) 0.0238(13) 0.0325(15) -0.0042(11) 0.0002(12) -0.0043(12)
C241 0.0362(16) 0.0298(15) 0.0365(16) -0.0048(12) -0.0030(13) -0.0050(12)
C242 0.0351(16) 0.0314(15) 0.0301(15) -0.0007(12) -0.0024(12) -0.0001(12)
C243 0.0323(15) 0.0315(15) 0.0258(14) -0.0003(11) 0.0035(11) -0.0004(12)
C244 0.0281(14) 0.0264(14) 0.0273(14) -0.0007(11) 0.0050(11) -0.0011(11)
C245 0.0297(14) 0.0206(13) 0.0335(15) -0.0039(11) 0.0049(12) -0.0014(11)
C246 0.0362(16) 0.0195(13) 0.0366(16) -0.0031(11) 0.0042(12) -0.0030(11)
C247 0.0331(16) 0.0262(15) 0.0473(19) -0.0033(13) -0.0002(13) -0.0062(12)
C248 0.0346(16) 0.0235(14) 0.052(2) -0.0045(13) 0.0103(14) -0.0060(12)
C249 0.0408(17) 0.0259(14) 0.0381(17) -0.0001(12) 0.0096(13) -0.0037(12)
C250 0.0348(15) 0.0228(13) 0.0331(15) -0.0034(11) 0.0043(12) -0.0020(11)
C251 0.0240(13) 0.0236(13) 0.0354(15) 0.0052(11) 0.0035(11) 0.0004(11)
C252 0.0237(13) 0.0221(13) 0.0331(15) 0.0004(11) 0.0032(11) 0.0006(10)
C253 0.0262(14) 0.0212(13) 0.0473(18) 0.0023(12) 0.0057(12) 0.0007(11)
C254 0.0222(14) 0.0250(14) 0.060(2) 0.0061(14) 0.0024(13) -0.0015(11)
C255 0.0258(14) 0.0250(14) 0.0439(17) 0.0043(12) 0.0001(12) 0.0008(11)
C256 0.0276(14) 0.0220(13) 0.0291(14) -0.0019(11) 0.0032(11) -0.0015(11)
C257 0.0259(14) 0.0244(13) 0.0303(14) -0.0004(11) 0.0060(11) -0.0015(11)
C258 0.0251(14) 0.0231(13) 0.0350(15) 0.0021(11) 0.0036(11) -0.0025(11)
C259 0.0258(14) 0.0234(14) 0.0458(18) 0.0040(12) 0.0071(12) -0.0003(11)
C260 0.0254(15) 0.0313(16) 0.061(2) 0.0100(15) 0.0108(14) 0.0022(12)
C261 0.0301(15) 0.0289(15) 0.0487(19) 0.0052(13) 0.0126(13) -0.0018(12)
C262 0.0318(15) 0.0265(14) 0.0239(13) -0.0010(11) 0.0041(11) -0.0020(11)
C263 0.0267(14) 0.0249(14) 0.0309(14) -0.0006(11) 0.0009(11) -0.0034(11)
C264 0.0241(14) 0.0247(13) 0.0388(16) 0.0089(12) 0.0061(12) 0.0008(11)
C265 0.0275(15) 0.0233(14) 0.059(2) 0.0027(14) 0.0068(14) -0.0002(12)
C266 0.0254(16) 0.0270(16) 0.088(3) -0.0017(17) 0.0110(17) -0.0007(12)
C267 0.0284(16) 0.0282(16) 0.073(2) -0.0005(16) 0.0131(16) 0.0018(12)
C268 0.0304(15) 0.0295(15) 0.0377(16) 0.0045(12) 0.0074(12) 0.0008(12)
C269 0.0271(14) 0.0294(14) 0.0335(15) 0.0045(12) 0.0041(11) 0.0008(11)
C270 0.0233(13) 0.0251(14) 0.0364(15) 0.0061(11) 0.0016(11) -0.0017(11)
C271 0.0233(14) 0.0248(14) 0.056(2) 0.0053(13) 0.0028(13) 0.0014(11)
C272 0.0251(15) 0.0295(16) 0.080(3) 0.0018(17) -0.0041(16) -0.0004(13)
C273 0.0305(16) 0.0289(16) 0.057(2) 0.0023(14) -0.0054(14) -0.0036(12)
C274 0.0299(14) 0.0296(15) 0.0269(14) 0.0058(11) -0.0002(11) -0.0012(11)
C275 0.0269(14) 0.0277(14) 0.0304(14) 0.0064(11) 0.0040(11) 0.0012(11)
C276 0.0312(14) 0.0230(13) 0.0289(14) 0.0010(11) -0.0015(11) -0.0015(11)
C277 0.0322(15) 0.0245(14) 0.0262(14) 0.0041(11) -0.0003(11) -0.0019(11)
C278 0.0350(15) 0.0230(13) 0.0302(14) 0.0045(11) 0.0015(12) -0.0045(11)
C279 0.0367(16) 0.0283(14) 0.0328(15) 0.0041(12) 0.0048(12) -0.0046(12)
C280 0.0358(15) 0.0276(14) 0.0253(14) 0.0034(11) 0.0034(11) -0.0019(12)
C281 0.0319(15) 0.0281(14) 0.0232(13) 0.0017(11) -0.0005(11) -0.0034(11)
C282 0.0288(14) 0.0265(14) 0.0264(13) 0.0036(11) -0.0020(11) -0.0028(11)
C283 0.0325(15) 0.0240(13) 0.0290(14) 0.0041(11) -0.0020(11) -0.0007(11)
C284 0.0347(16) 0.0237(14) 0.0330(15) 0.0026(12) -0.0004(12) -0.0011(12)
C285 0.0368(17) 0.0260(15) 0.0466(19) -0.0005(13) 0.0046(14) -0.0043(12)
C286 0.0382(17) 0.0312(16) 0.049(2) -0.0018(14) -0.0029(14) -0.0073(13)
C287 0.0437(18) 0.0267(15) 0.0372(17) -0.0030(12) -0.0043(13) -0.0007(13)
C288 0.0360(16) 0.0261(14) 0.0329(15) 0.0007(12) -0.0024(12) -0.0005(12)
C289 0.0335(15) 0.0252(14) 0.0334(15) -0.0033(12) -0.0067(12) -0.0017(12)
C290 0.0354(16) 0.0251(14) 0.0365(16) -0.0047(12) -0.0065(13) -0.0027(12)
C291 0.0405(18) 0.0275(15) 0.052(2) -0.0058(14) -0.0047(15) 0.0022(13)
C292 0.050(2) 0.0266(16) 0.054(2) -0.0020(14) -0.0117(17) 0.0069(14)
C293 0.056(2) 0.0282(16) 0.0393(18) 0.0019(13) -0.0100(16) 0.0027(15)
C294 0.0449(18) 0.0298(15) 0.0317(16) 0.0009(12) -0.0057(13) 0.0002(13)
C295 0.0284(14) 0.0272(14) 0.0286(14) -0.0037(11) -0.0010(11) -0.0017(11)
C296 0.0337(15) 0.0250(14) 0.0322(15) -0.0064(12) -0.0027(12) -0.0005(12)
C297 0.0317(15) 0.0319(15) 0.0394(17) -0.0087(13) 0.0049(13) 0.0000(12)
C298 0.0300(15) 0.0326(16) 0.0382(16) -0.0036(13) 0.0068(12) -0.0015(12)
C299 0.0308(15) 0.0311(15) 0.0299(14) 0.0014(12) 0.0022(11) 0.0008(12)
C300 0.0266(14) 0.0306(15) 0.0278(14) 0.0018(11) -0.0003(11) -0.0009(11)
C301 0.068(3) 0.095(4) 0.059(3) 0.009(3) 0.006(2) -0.005(3)
C302 0.090(4) 0.078(4) 0.078(4) 0.008(3) 0.019(3) 0.009(3)
C303 0.092(4) 0.117(5) 0.069(4) 0.030(4) 0.013(3) 0.020(4)
C304 0.093(5) 0.123(6) 0.072(4) -0.010(4) -0.004(3) 0.025(4)
C305 0.131(7) 0.096(5) 0.099(6) -0.038(5) -0.021(5) 0.012(5)
C306 0.103(5) 0.073(4) 0.135(7) 0.024(4) -0.010(5) -0.016(4)
C307 0.077(4) 0.244(11) 0.050(3) 0.007(4) 0.028(3) -0.026(5)
C308 0.073(3) 0.129(5) 0.045(3) 0.033(3) 0.008(2) 0.020(3)
C309 0.080(4) 0.112(5) 0.075(4) 0.046(4) 0.015(3) -0.017(4)
C310 0.060(3) 0.184(8) 0.067(4) 0.044(5) 0.010(3) 0.001(4)
C311 0.136(7) 0.201(10) 0.031(3) -0.006(4) -0.007(3) 0.063(7)
C312 0.155(8) 0.118(6) 0.049(3) -0.011(3) -0.033(4) -0.003(6)
C313 0.068(3) 0.140(6) 0.046(3) 0.030(3) -0.004(2) -0.041(4)
C314 0.228(13) 0.267(15) 0.095(6) 0.077(8) 0.041(7) 0.165(12)
C315 0.039(2) 0.081(3) 0.049(2) 0.018(2) -0.0004(16) 0.004(2)
C316 0.069(3) 0.061(3) 0.088(4) 0.022(3) 0.007(3) 0.015(2)
C317 0.069(3) 0.081(4) 0.104(5) -0.022(4) 0.015(3) 0.005(3)
C318 0.045(2) 0.130(6) 0.059(3) -0.010(3) 0.007(2) -0.001(3)
C319 0.065(3) 0.100(4) 0.058(3) 0.040(3) 0.010(2) 0.007(3)
C320 0.060(3) 0.060(3) 0.080(3) 0.013(2) 0.012(2) -0.011(2)
C321 0.072(4) 0.154(7) 0.057(3) 0.002(4) -0.005(3) -0.001(4)
C322 0.042(2) 0.103(4) 0.0255(17) -0.0074(19) 0.0034(14) 0.018(2)
C323 0.093(4) 0.063(3) 0.053(3) -0.013(2) -0.006(2) 0.034(3)
C324 0.092(4) 0.063(3) 0.055(3) -0.004(2) -0.017(3) -0.006(3)
C325 0.059(3) 0.091(4) 0.039(2) 0.009(2) -0.0030(18) -0.006(2)
C326 0.049(2) 0.070(3) 0.0387(19) 0.0046(18) 0.0099(16) 0.020(2)
C327 0.062(2) 0.069(3) 0.0298(17) 0.0054(17) 0.0115(16) 0.012(2)
C328 0.051(3) 0.168(7) 0.057(3) 0.007(4) 0.012(2) 0.015(3)
C329 0.070(5) 0.214(10) 0.039(4) -0.003(5) 0.021(3) 0.025(6)
C330 0.107(7) 0.200(10) 0.055(5) 0.042(6) 0.021(4) 0.064(7)
C331 0.124(8) 0.185(11) 0.078(6) 0.065(7) 0.037(5) 0.029(7)
C332 0.079(6) 0.182(9) 0.088(7) 0.029(7) 0.043(5) 0.004(6)
C333 0.061(5) 0.159(8) 0.056(5) 0.001(5) 0.027(4) 0.041(5)
C334 0.098(6) 0.147(9) 0.063(5) -0.031(5) 0.024(4) 0.040(5)
C335 0.127(11) 0.30(2) 0.065(6) -0.026(10) -0.011(7) -0.032(12)
C336 0.056(3) 0.051(5) 0.043(3) 0.019(3) -0.002(3) -0.017(3)
C337 0.071(4) 0.087(5) 0.030(3) 0.016(3) 0.006(2) 0.013(3)
C338 0.123(8) 0.064(5) 0.036(3) 0.008(3) 0.022(4) 0.024(5)
C339 0.098(10) 0.063(5) 0.046(6) 0.003(4) 0.028(6) 0.005(5)
C340 0.092(7) 0.082(6) 0.065(5) 0.025(5) -0.004(5) -0.006(5)
C341 0.067(6) 0.051(5) 0.058(5) 0.020(4) 0.005(4) 0.011(4)
C342 0.097(6) 0.068(5) 0.061(4) 0.019(4) -0.010(4) -0.019(4)
C343 0.170(12) 0.104(9) 0.179(14) -0.018(8) 0.030(10) -0.015(8)
C344 0.28(3) 0.126(17) 0.39(4) 0.14(2) 0.20(3) 0.11(2)
C345 0.21(2) 0.084(11) 0.135(15) -0.004(9) 0.027(13) -0.035(11)
C346 0.195(19) 0.19(2) 0.091(12) 0.050(13) 0.007(12) 0.051(17)
C347 0.121(13) 0.139(17) 0.130(15) 0.018(12) -0.007(11) -0.031(11)
C348 0.175(18) 0.23(2) 0.086(11) -0.004(10) 0.038(11) 0.104(16)
C349 0.191(15) 0.104(9) 0.40(3) 0.082(17) 0.040(16) -0.027(12)
C350 0.053(4) 0.076(5) 0.031(4) -0.020(3) 0.015(3) -0.012(4)
C351 0.072(5) 0.082(6) 0.042(5) -0.021(4) 0.024(4) -0.038(5)
C352 0.102(7) 0.079(6) 0.046(4) 0.000(4) 0.028(4) -0.036(5)
C353 0.107(7) 0.089(6) 0.041(4) 0.021(4) 0.009(4) 0.008(5)
C354 0.069(6) 0.106(6) 0.051(5) 0.007(5) 0.000(4) -0.020(5)
C355 0.056(5) 0.076(6) 0.048(6) -0.013(4) 0.005(5) -0.025(4)
C356 0.094(9) 0.129(11) 0.058(6) -0.006(6) 0.015(6) 0.022(8)
C357 0.131(15) 0.189(17) 0.108(11) 0.025(11) -0.049(11) 0.053(14)
C358 0.47(8) 0.178(17) 0.19(2) 0.093(16) 0.03(3) 0.02(3)
C359 0.095(14) 0.075(10) 0.25(2) 0.034(12) 0.051(16) 0.004(9)
C360 0.052(8) 0.167(13) 0.156(16) 0.017(12) 0.008(9) 0.005(10)
C361 0.033(6) 0.133(11) 0.174(14) 0.060(11) 0.011(9) 0.012(7)
C362 0.072(10) 0.108(12) 0.185(15) 0.066(10) -0.019(11) -0.006(9)
C363 0.27(5) 0.51(6) 0.150(18) -0.06(3) 0.07(3) -0.07(5)
C364 0.149(15) 0.164(18) 0.097(12) 0.046(11) -0.021(9) -0.020(11)
C365 0.089(12) 0.19(2) 0.18(2) 0.110(18) 0.008(12) -0.002(10)
C366 0.26(2) 0.152(16) 0.114(13) -0.024(10) -0.054(12) 0.125(18)
C367 0.53(5) 0.23(3) 0.109(16) 0.053(17) 0.12(3) 0.23(3)
C368 0.173(18) 0.23(2) 0.092(13) -0.059(11) -0.021(13) -0.020(14)
C369 0.170(15) 0.075(9) 0.138(14) 0.026(9) -0.046(11) -0.037(8)
C370 0.105(12) 0.155(17) 0.24(3) -0.031(18) 0.022(14) -0.055(10)
C371 0.063(10) 0.093(10) 0.062(8) 0.013(7) 0.005(8) -0.006(9)
C372 0.060(10) 0.078(10) 0.093(10) 0.013(8) 0.018(9) -0.004(8)
C373 0.088(14) 0.108(12) 0.083(11) 0.030(10) 0.017(11) 0.032(12)
C374 0.076(13) 0.115(12) 0.056(11) 0.008(9) -0.013(10) 0.007(11)
C375 0.085(14) 0.050(8) 0.098(11) -0.006(8) -0.010(10) 0.007(9)
C376 0.091(14) 0.078(9) 0.102(11) 0.038(9) 0.020(11) -0.002(10)
C377 0.127(11) 0.30(2) 0.065(6) -0.026(10) -0.011(7) -0.032(12)
C378 0.056(3) 0.051(5) 0.043(3) 0.019(3) -0.002(3) -0.017(3)
C379 0.071(4) 0.087(5) 0.030(3) 0.016(3) 0.006(2) 0.013(3)
C380 0.13(3) 0.13(2) 0.050(14) 0.028(14) -0.032(14) 0.021(18)
C381 0.067(9) 0.093(11) 0.032(6) 0.008(6) -0.004(6) -0.017(8)
C382 0.041(6) 0.090(10) 0.036(6) 0.023(6) 0.013(5) 0.012(6)
C383 0.044(7) 0.102(16) 0.045(8) 0.038(8) -0.015(7) -0.019(8)
C384 0.097(6) 0.068(5) 0.061(4) 0.019(4) -0.010(4) -0.019(4)
C385 0.170(12) 0.104(9) 0.179(14) -0.018(8) 0.030(10) -0.015(8)
C386 0.28(3) 0.078(11) 0.27(3) -0.054(15) 0.13(2) -0.091(16)
C387 0.23(2) 0.26(3) 0.107(14) 0.015(14) 0.007(15) -0.15(2)
C388 0.26(3) 0.19(2) 0.080(11) 0.007(11) 0.003(13) -0.041(18)
C389 0.112(15) 0.46(4) 0.24(4) -0.11(3) 0.04(2) -0.07(2)
C390 0.168(17) 0.104(13) 0.21(2) -0.030(13) 0.008(16) 0.000(12)
C391 0.191(15) 0.104(9) 0.40(3) 0.082(17) 0.040(16) -0.027(12)
C392 0.065(7) 0.132(11) 0.042(6) -0.011(8) 0.019(6) -0.036(8)
C393 0.084(8) 0.136(12) 0.034(5) -0.004(7) 0.000(5) -0.059(9)
C394 0.115(11) 0.117(11) 0.036(6) 0.001(7) 0.009(7) -0.046(10)
C395 0.113(11) 0.118(11) 0.051(7) -0.003(7) 0.020(7) -0.054(9)
C396 0.101(10) 0.124(11) 0.058(7) -0.013(7) 0.035(7) -0.051(9)
C397 0.068(9) 0.122(10) 0.042(8) -0.018(8) 0.015(7) -0.039(9)
C398 0.078(10) 0.127(16) 0.080(12) -0.041(11) 0.009(9) 0.025(11)
C399 0.071(7) 0.100(10) 0.088(9) -0.007(7) 0.006(6) 0.022(7)
C400 0.30(4) 0.35(5) 0.106(16) 0.13(2) 0.07(2) 0.22(4)
C401 0.30(5) 0.19(3) 0.109(18) -0.043(19) -0.04(2) 0.02(3)
C402 0.28(3) 0.090(12) 0.114(15) -0.017(11) 0.019(18) 0.017(16)
C403 0.065(7) 0.096(10) 0.147(15) 0.049(10) 0.004(8) -0.011(7)
C404 0.042(8) 0.142(16) 0.094(11) 0.017(10) -0.001(7) -0.010(8)
C405 0.13(2) 0.27(3) 0.16(2) -0.15(2) -0.018(16) 0.07(2)
C406 0.104(10) 0.098(10) 0.193(17) -0.024(11) -0.071(10) 0.005(8)
C407 0.20(2) 0.091(12) 0.174(19) 0.013(10) -0.013(13) -0.012(12)
C408 0.127(12) 0.114(13) 0.135(14) -0.006(10) 0.013(11) 0.036(9)
C409 0.116(13) 0.117(13) 0.143(15) -0.006(11) -0.009(11) 0.028(9)
C410 0.130(14) 0.070(8) 0.115(12) 0.008(7) 0.006(9) -0.032(8)
C411 0.117(12) 0.121(14) 0.20(2) -0.047(13) -0.046(12) 0.003(10)
C412 0.27(3) 0.167(16) 0.15(2) 0.026(14) -0.064(17) -0.15(2)

loop_
_atom_type_symbol
_atom_type_description
_atom_type_scat_dispersion_real
_atom_type_scat_dispersion_imag
_atom_type_scat_source
C C 0.0181 0.0091 'International Tables Vol C Tables 4.2.6.8 and 6.1.1.4'
H H 0.0000 0.0000 'International Tables Vol C Tables 4.2.6.8 and 6.1.1.4'

loop_
_geom_angle_atom_site_label_1
_geom_angle_atom_site_label_2
_geom_angle_atom_site_label_3
_geom_angle
C8 C1 C14 117.1(3)
C8 C1 C20 116.4(3)
C14 C1 C20 100.9(3)
C8 C1 C2 100.9(3)
C14 C1 C2 118.5(3)
C20 C1 C2 102.8(3)
C7 C2 C3 121.7(3)
C7 C2 C1 128.9(3)
C3 C2 C1 109.2(3)
C4 C3 C2 119.0(3)
C4 C3 C9 131.9(3)
C2 C3 C9 108.7(3)
C5 C4 C3 119.5(4)
C5 C4 H1 120.3
C3 C4 H1 120.3
C4 C5 C6 121.0(3)
C4 C5 H2 119.5
C6 C5 H2 119.5
C5 C6 C7 120.1(4)
C5 C6 H3 119.9
C7 C6 H3 119.9
C2 C7 C6 118.7(4)
C2 C7 H4 120.6
C6 C7 H4 120.6
C13 C8 C9 120.6(3)
C13 C8 C1 128.2(3)
C9 C8 C1 109.9(3)
C10 C9 C8 118.9(3)
C10 C9 C3 131.4(3)
C8 C9 C3 108.8(3)
C11 C10 C9 118.7(3)
C11 C10 H5 120.6
C9 C10 H5 120.6
C10 C11 C12 121.9(3)
C10 C11 H6 119.1
C12 C11 H6 119.1
C13 C12 C11 117.6(3)
C13 C12 C31 119.0(3)
C11 C12 C31 120.9(3)
C8 C13 C12 119.5(3)
C8 C13 H7 120.2
C12 C13 H7 120.2
C19 C14 C15 120.3(3)
C19 C14 C1 128.1(3)
C15 C14 C1 109.7(3)
C16 C15 C14 119.3(3)
C16 C15 C21 130.5(3)
C14 C15 C21 108.6(3)
C17 C16 C15 118.8(3)
C17 C16 H8 120.6
C15 C16 H8 120.6
C16 C17 C18 121.4(3)
C16 C17 H9 119.3
C18 C17 H9 119.3
C19 C18 C17 117.9(3)
C19 C18 C49 119.2(3)
C17 C18 C49 119.9(3)
C14 C19 C18 119.4(3)
C14 C19 H10 120.3
C18 C19 H10 120.3
C25 C20 C21 121.5(4)
C25 C20 C1 128.6(4)
C21 C20 C1 109.8(3)
C22 C21 C20 119.3(4)
C22 C21 C15 131.7(4)
C20 C21 C15 108.4(3)
C23 C22 C21 119.9(5)
C23 C22 H11 120.0
C21 C22 H11 120.0
C22 C23 C24 120.5(4)
C22 C23 H12 119.8
C24 C23 H12 119.8
C23 C24 C25 121.0(5)
C23 C24 H13 119.5
C25 C24 H13 119.5
C20 C25 C24 117.8(5)
C20 C25 H14 121.1
C24 C25 H14 121.1
C39 C26 C45 101.1(2)
C39 C26 C27 118.9(3)
C45 C26 C27 106.9(2)
C39 C26 C33 108.7(2)
C45 C26 C33 121.6(3)
C27 C26 C33 100.8(2)
C32 C27 C28 119.6(3)
C32 C27 C26 129.0(3)
C28 C27 C26 110.0(3)
C29 C28 C27 120.8(3)
C29 C28 C34 129.4(3)
C27 C28 C34 109.5(3)
C30 C29 C28 118.9(3)
C30 C29 H15 120.6
C28 C29 H15 120.6
C29 C30 C31 121.9(3)
C29 C30 H16 119.0
C31 C30 H16 119.0
C30 C31 C32 118.0(3)
C30 C31 C12 116.6(3)
C32 C31 C12 123.3(3)
C27 C32 C31 119.8(3)
C27 C32 H17 120.1
C31 C32 H17 120.1
C38 C33 C34 120.1(3)
C38 C33 C26 128.9(3)
C34 C33 C26 109.7(3)
C35 C34 C33 120.7(3)
C35 C34 C28 129.1(3)
C33 C34 C28 110.0(3)
C36 C35 C34 118.4(3)
C36 C35 H18 120.8
C34 C35 H18 120.8
C35 C36 C37 122.3(3)
C35 C36 H19 118.9
C37 C36 H19 118.9
C36 C37 C38 117.8(3)
C36 C37 C56 118.3(3)
C38 C37 C56 122.2(3)
C33 C38 C37 119.4(3)
C33 C38 H20 120.3
C37 C38 H20 120.3
C40 C39 C44 119.2(3)
C40 C39 C26 110.0(3)
C44 C39 C26 129.6(3)
C39 C40 C41 120.8(4)
C39 C40 C46 109.6(3)
C41 C40 C46 129.3(4)
C42 C41 C40 118.6(4)
C42 C41 H21 120.7
C40 C41 H21 120.7
C41 C42 C43 122.3(4)
C41 C42 H22 118.9
C43 C42 H22 118.9
C42 C43 C44 117.2(3)
C42 C43 C74 116.5(3)
C44 C43 C74 123.6(3)
C39 C44 C43 120.0(3)
C39 C44 H23 120.0
C43 C44 H23 120.0
C50 C45 C46 119.8(3)
C50 C45 C26 129.8(3)
C46 C45 C26 108.8(3)
C47 C46 C45 120.2(4)
C47 C46 C40 129.7(4)
C45 C46 C40 110.1(3)
C48 C47 C46 119.3(4)
C48 C47 H24 120.4
C46 C47 H24 120.4
C47 C48 C49 121.5(4)
C47 C48 H25 119.3
C49 C48 H25 119.3
C48 C49 C50 118.2(3)
C48 C49 C18 115.0(3)
C50 C49 C18 124.1(3)
C45 C50 C49 119.9(3)
C45 C50 H26 120.0
C49 C50 H26 120.0
C52 C51 C70 116.3(3)
C52 C51 C64 117.9(3)
C70 C51 C64 100.8(2)
C52 C51 C58 101.1(2)
C70 C51 C58 117.9(3)
C64 C51 C58 102.9(2)
C57 C52 C53 120.4(3)
C57 C52 C51 128.0(3)
C53 C52 C51 110.2(3)
C54 C53 C52 119.6(3)
C54 C53 C59 131.1(3)
C52 C53 C59 108.4(3)
C55 C54 C53 119.0(3)
C55 C54 H27 120.5
C53 C54 H27 120.5
C54 C55 C56 121.9(3)
C54 C55 H28 119.1
C56 C55 H28 119.1
C57 C56 C55 117.6(3)
C57 C56 C37 119.6(3)
C55 C56 C37 120.9(3)
C52 C57 C56 120.0(3)
C52 C57 H29 120.0
C56 C57 H29 120.0
C63 C58 C59 121.5(3)
C63 C58 C51 128.6(3)
C59 C58 C51 109.6(3)
C58 C59 C60 120.1(3)
C58 C59 C53 108.8(3)
C60 C59 C53 130.8(3)
C61 C60 C59 118.5(3)
C61 C60 H30 120.7
C59 C60 H30 120.7
C60 C61 C62 121.1(3)
C60 C61 H31 119.5
C62 C61 H31 119.5
C63 C62 C61 120.6(3)
C63 C62 H32 119.7
C61 C62 H32 119.7
C58 C63 C62 118.1(3)
C58 C63 H33 120.9
C62 C63 H33 120.9
C69 C64 C65 121.5(3)
C69 C64 C51 129.2(3)
C65 C64 C51 109.2(3)
C66 C65 C64 119.8(3)
C66 C65 C71 131.2(3)
C64 C65 C71 108.4(3)
C67 C66 C65 118.4(4)
C67 C66 H34 120.8
C65 C66 H34 120.8
C68 C67 C66 121.9(3)
C68 C67 H35 119.1
C66 C67 H35 119.1
C67 C68 C69 120.6(4)
C67 C68 H36 119.7
C69 C68 H36 119.7
C64 C69 C68 118.0(3)
C64 C69 H37 121.0
C68 C69 H37 121.0
C75 C70 C71 120.5(3)
C75 C70 C51 128.5(3)
C71 C70 C51 109.4(3)
C72 C71 C70 119.2(3)
C72 C71 C65 130.6(3)
C70 C71 C65 109.1(3)
C73 C72 C71 118.4(3)
C73 C72 H38 120.8
C71 C72 H38 120.8
C72 C73 C74 122.1(3)
C72 C73 H39 119.0
C74 C73 H39 119.0
C75 C74 C73 117.0(3)
C75 C74 C43 120.8(3)
C73 C74 C43 119.5(3)
C70 C75 C74 119.6(3)
C70 C75 H40 120.2
C74 C75 H40 120.2
C83 C76 C89 115.9(2)
C83 C76 C95 116.0(2)
C89 C76 C95 100.5(2)
C83 C76 C77 100.6(2)
C89 C76 C77 119.8(2)
C95 C76 C77 104.1(2)
C82 C77 C78 121.0(3)
C82 C77 C76 128.7(3)
C78 C77 C76 110.0(3)
C79 C78 C77 120.2(3)
C79 C78 C84 131.6(3)
C77 C78 C84 108.0(3)
C78 C79 C80 118.7(4)
C78 C79 H41 120.6
C80 C79 H41 120.6
C81 C80 C79 121.1(3)
C81 C80 H42 119.4
C79 C80 H42 119.4
C80 C81 C82 121.0(3)
C80 C81 H43 119.5
C82 C81 H43 119.5
C77 C82 C81 117.9(4)
C77 C82 H44 121.0
C81 C82 H44 121.0
C88 C83 C84 120.2(3)
C88 C83 C76 128.6(3)
C84 C83 C76 110.0(3)
C85 C84 C83 119.6(3)
C85 C84 C78 130.8(3)
C83 C84 C78 108.7(3)
C86 C85 C84 118.6(3)
C86 C85 H45 120.7
C84 C85 H45 120.7
C85 C86 C87 121.3(3)
C85 C86 H46 119.4
C87 C86 H46 119.4
C88 C87 C86 117.6(3)
C88 C87 C106 118.8(3)
C86 C87 C106 120.7(3)
C83 C88 C87 120.1(3)
C83 C88 H47 119.9
C87 C88 H47 119.9
C90 C89 C94 120.2(3)
C90 C89 C76 109.9(3)
C94 C89 C76 128.1(3)
C91 C90 C89 120.2(3)
C91 C90 C96 129.4(3)
C89 C90 C96 109.0(3)
C92 C91 C90 118.3(3)
C92 C91 H48 120.8
C90 C91 H48 120.8
C91 C92 C93 122.0(3)
C91 C92 H49 119.0
C93 C92 H49 119.0
C94 C93 C92 117.7(3)
C94 C93 C124 120.7(3)
C92 C93 C124 119.2(3)
C89 C94 C93 119.1(3)
C89 C94 H50 120.5
C93 C94 H50 120.5
C100 C95 C96 120.0(3)
C100 C95 C76 129.4(3)
C96 C95 C76 110.5(3)
C97 C96 C95 120.9(3)
C97 C96 C90 130.6(3)
C95 C96 C90 108.1(3)
C98 C97 C96 118.8(3)
C98 C97 H51 120.6
C96 C97 H51 120.6
C97 C98 C99 120.4(3)
C97 C98 H52 119.8
C99 C98 H52 119.8
C100 C99 C98 120.7(3)
C100 C99 H53 119.6
C98 C99 H53 119.6
C95 C100 C99 119.1(3)
C95 C100 H54 120.4
C99 C100 H54 120.4
C102 C101 C114 119.2(2)
C102 C101 C120 109.0(2)
C114 C101 C120 101.3(2)
C102 C101 C108 101.3(2)
C114 C101 C108 108.1(2)
C120 C101 C108 118.9(2)
C107 C102 C103 120.1(3)
C107 C102 C101 128.8(3)
C103 C102 C101 110.2(3)
C104 C103 C102 120.4(3)
C104 C103 C109 130.5(3)
C102 C103 C109 109.2(3)
C105 C104 C103 118.5(3)
C105 C104 H55 120.8
C103 C104 H55 120.8
C104 C105 C106 122.0(3)
C104 C105 H56 119.0
C106 C105 H56 119.0
C105 C106 C107 118.3(3)
C105 C106 C87 117.1(3)
C107 C106 C87 122.4(3)
C102 C107 C106 119.4(3)
C102 C107 H57 120.3
C106 C107 H57 120.3
C113 C108 C109 119.9(3)
C113 C108 C101 129.0(3)
C109 C108 C101 109.5(3)
C110 C109 C108 120.6(3)
C110 C109 C103 129.6(3)
C108 C109 C103 109.6(3)
C111 C110 C109 118.0(3)
C111 C110 H58 121.0
C109 C110 H58 121.0
C110 C111 C112 122.4(3)
C110 C111 H59 118.8
C112 C111 H59 118.8
C111 C112 C113 117.7(3)
C111 C112 C131 116.3(3)
C113 C112 C131 123.8(3)
C108 C113 C112 119.6(3)
C108 C113 H60 120.2
C112 C113 H60 120.2
C115 C114 C119 120.9(3)
C115 C114 C101 110.1(3)
C119 C114 C101 127.8(3)
C116 C115 C114 119.7(3)
C116 C115 C121 130.7(3)
C114 C115 C121 109.5(3)
C117 C116 C115 118.7(3)
C117 C116 H61 120.6
C115 C116 H61 120.6
C116 C117 C118 122.4(3)
C116 C117 H62 118.8
C118 C117 H62 118.8
C119 C118 C117 118.2(3)
C119 C118 C149 122.8(3)
C117 C118 C149 116.7(3)
C114 C119 C118 119.0(3)
C114 C119 H63 120.5
C118 C119 H63 120.5
C125 C120 C121 120.0(3)
C125 C120 C101 128.7(3)
C121 C120 C101 109.6(3)
C122 C121 C120 120.1(3)
C122 C121 C115 130.3(3)
C120 C121 C115 109.3(3)
C123 C122 C121 119.0(3)
C123 C122 H64 120.5
C121 C122 H64 120.5
C122 C123 C124 121.8(3)
C122 C123 H65 119.1
C124 C123 H65 119.1
C123 C124 C125 117.9(3)
C123 C124 C93 117.0(3)
C125 C124 C93 122.8(3)
C120 C125 C124 119.7(3)
C120 C125 H66 120.2
C124 C125 H66 120.2
C145 C126 C127 117.3(2)
C145 C126 C139 100.6(2)
C127 C126 C139 119.6(2)
C145 C126 C133 116.8(2)
C127 C126 C133 100.3(2)
C139 C126 C133 102.1(2)
C128 C127 C132 119.8(3)
C128 C127 C126 110.2(3)
C132 C127 C126 127.9(3)
C129 C128 C127 120.3(3)
C129 C128 C134 129.5(3)
C127 C128 C134 109.0(3)
C128 C129 C130 118.1(3)
C128 C129 H67 120.9
C130 C129 H67 120.9
C129 C130 C131 121.9(3)
C129 C130 H68 119.0
C131 C130 H68 119.0
C130 C131 C132 117.5(3)
C130 C131 C112 119.7(3)
C132 C131 C112 119.8(3)
C127 C132 C131 119.5(3)
C127 C132 H69 120.2
C131 C132 H69 120.2
C138 C133 C134 121.3(3)
C138 C133 C126 128.7(3)
C134 C133 C126 110.0(3)
C135 C134 C133 120.3(3)
C135 C134 C128 131.0(3)
C133 C134 C128 108.1(3)
C134 C135 C136 118.5(3)
C134 C135 H70 120.7
C136 C135 H70 120.7
C137 C136 C135 120.8(3)
C137 C136 H71 119.6
C135 C136 H71 119.6
C138 C137 C136 120.8(3)
C138 C137 H72 119.6
C136 C137 H72 119.6
C133 C138 C137 118.4(3)
C133 C138 H73 120.8
C137 C138 H73 120.8
C144 C139 C140 121.3(3)
C144 C139 C126 128.8(3)
C140 C139 C126 109.6(3)
C139 C140 C141 120.3(3)
C139 C140 C146 108.5(3)
C141 C140 C146 131.1(3)
C142 C141 C140 118.3(3)
C142 C141 H74 120.9
C140 C141 H74 120.9
C141 C142 C143 121.3(3)
C141 C142 H75 119.4
C143 C142 H75 119.4
C142 C143 C144 120.6(3)
C142 C143 H76 119.7
C144 C143 H76 119.7
C139 C144 C143 118.1(3)
C139 C144 H77 120.9
C143 C144 H77 120.9
C150 C145 C146 120.4(3)
C150 C145 C126 127.8(3)
C146 C145 C126 110.3(3)
C147 C146 C145 119.5(3)
C147 C146 C140 131.0(3)
C145 C146 C140 108.5(3)
C148 C147 C146 118.8(3)
C148 C147 H78 120.6
C146 C147 H78 120.6
C147 C148 C149 121.7(3)
C147 C148 H79 119.2
C149 C148 H79 119.2
C150 C149 C148 117.9(3)
C150 C149 C118 118.2(3)
C148 C149 C118 121.0(3)
C145 C150 C149 119.7(3)
C145 C150 H80 120.1
C149 C150 H80 120.1
C158 C151 C164 116.5(3)
C158 C151 C170 118.0(3)
C164 C151 C170 100.5(2)
C158 C151 C152 101.6(2)
C164 C151 C152 118.1(3)
C170 C151 C152 102.1(2)
C157 C152 C153 121.3(3)
C157 C152 C151 129.1(3)
C153 C152 C151 109.2(3)
C154 C153 C152 119.6(3)
C154 C153 C159 131.7(3)
C152 C153 C159 108.6(3)
C155 C154 C153 119.5(3)
C155 C154 H81 120.3
C153 C154 H81 120.3
C154 C155 C156 120.8(3)
C154 C155 H82 119.6
C156 C155 H82 119.6
C155 C156 C157 120.0(3)
C155 C156 H83 120.0
C157 C156 H83 120.0
C152 C157 C156 118.9(3)
C152 C157 H84 120.6
C156 C157 H84 120.6
C163 C158 C159 120.5(3)
C163 C158 C151 128.3(3)
C159 C158 C151 109.8(3)
C160 C159 C158 119.5(3)
C160 C159 C153 130.7(3)
C158 C159 C153 109.0(3)
C159 C160 C161 118.9(3)
C159 C160 H85 120.6
C161 C160 H85 120.6
C160 C161 C162 121.5(3)
C160 C161 H86 119.3
C162 C161 H86 119.3
C163 C162 C161 117.7(3)
C163 C162 C181 119.3(3)
C161 C162 C181 120.9(3)
C158 C163 C162 120.1(3)
C158 C163 H87 119.9
C162 C163 H87 119.9
C169 C164 C165 120.6(3)
C169 C164 C151 127.6(3)
C165 C164 C151 110.0(3)
C166 C165 C164 119.6(3)
C166 C165 C171 130.1(3)
C164 C165 C171 108.7(3)
C167 C166 C165 118.2(3)
C167 C166 H88 120.9
C165 C166 H88 120.9
C166 C167 C168 122.2(3)
C166 C167 H89 118.9
C168 C167 H89 118.9
C169 C168 C167 117.6(3)
C169 C168 C199 119.3(3)
C167 C168 C199 119.5(3)
C164 C169 C168 119.0(3)
C164 C169 H90 120.5
C168 C169 H90 120.5
C175 C170 C171 121.4(3)
C175 C170 C151 128.9(3)
C171 C170 C151 109.5(3)
C172 C171 C170 119.8(3)
C172 C171 C165 131.6(3)
C170 C171 C165 108.1(3)
C173 C172 C171 119.0(4)
C173 C172 H91 120.5
C171 C172 H91 120.5
C172 C173 C174 120.8(3)
C172 C173 H92 119.6
C174 C173 H92 119.6
C173 C174 C175 121.0(3)
C173 C174 H93 119.5
C175 C174 H93 119.5
C170 C175 C174 118.0(3)
C170 C175 H94 121.0
C174 C175 H94 121.0
C183 C176 C195 123.0(3)
C183 C176 C177 100.9(2)
C195 C176 C177 106.3(2)
C183 C176 C189 107.8(2)
C195 C176 C189 101.0(2)
C177 C176 C189 119.1(2)
C178 C177 C182 119.2(3)
C178 C177 C176 109.6(3)
C182 C177 C176 129.5(3)
C179 C178 C177 121.2(3)
C179 C178 C184 128.7(3)
C177 C178 C184 109.8(3)
C180 C179 C178 118.7(3)
C180 C179 H95 120.7
C178 C179 H95 120.7
C179 C180 C181 121.6(3)
C179 C180 H96 119.2
C181 C180 H96 119.2
C180 C181 C182 118.2(3)
C180 C181 C162 116.7(3)
C182 C181 C162 123.5(3)
C177 C182 C181 119.8(3)
C177 C182 H97 120.1
C181 C182 H97 120.1
C188 C183 C184 119.5(3)
C188 C183 C176 129.8(3)
C184 C183 C176 109.2(3)
C185 C184 C183 121.5(3)
C185 C184 C178 127.8(3)
C183 C184 C178 110.5(3)
C186 C185 C184 118.2(3)
C186 C185 H98 120.9
C184 C185 H98 120.9
C185 C186 C187 122.4(3)
C185 C186 H99 118.8
C187 C186 H99 118.8
C186 C187 C188 117.8(3)
C186 C187 C206 117.4(3)
C188 C187 C206 122.8(3)
C183 C188 C187 119.7(3)
C183 C188 H100 120.2
C187 C188 H100 120.2
C194 C189 C190 119.2(3)
C194 C189 C176 130.1(3)
C190 C189 C176 109.1(3)
C189 C190 C191 120.3(3)
C189 C190 C196 110.2(3)
C191 C190 C196 129.2(3)
C192 C191 C190 118.2(3)
C192 C191 H101 120.9
C190 C191 H101 120.9
C191 C192 C193 122.1(3)
C191 C192 H102 118.9
C193 C192 H102 118.9
C192 C193 C194 117.3(3)
C192 C193 C224 117.3(3)
C194 C193 C224 123.5(3)
C189 C194 C193 120.2(3)
C189 C194 H103 119.9
C193 C194 H103 119.9
C200 C195 C196 119.5(3)
C200 C195 C176 130.0(3)
C196 C195 C176 108.9(3)
C197 C196 C195 120.6(3)
C197 C196 C190 129.1(3)
C195 C196 C190 110.2(3)
C198 C197 C196 118.9(3)
C198 C197 H104 120.5
C196 C197 H104 120.5
C197 C198 C199 122.3(3)
C197 C198 H105 118.8
C199 C198 H105 118.8
C200 C199 C198 117.6(3)
C200 C199 C168 125.0(3)
C198 C199 C168 114.7(3)
C195 C200 C199 119.8(3)
C195 C200 H106 120.1
C199 C200 H106 120.1
C202 C201 C220 116.4(3)
C202 C201 C208 101.2(2)
C220 C201 C208 117.3(3)
C202 C201 C214 117.8(3)
C220 C201 C214 101.0(2)
C208 C201 C214 103.2(2)
C207 C202 C203 121.1(3)
C207 C202 C201 127.0(3)
C203 C202 C201 110.4(3)
C204 C203 C202 119.1(3)
C204 C203 C209 131.0(3)
C202 C203 C209 108.8(3)
C205 C204 C203 119.2(3)
C205 C204 H107 120.4
C203 C204 H107 120.4
C204 C205 C206 122.0(3)
C204 C205 H108 119.0
C206 C205 H108 119.0
C205 C206 C207 117.5(3)
C205 C206 C187 120.8(3)
C207 C206 C187 119.5(3)
C202 C207 C206 119.2(3)
C202 C207 H109 120.4
C206 C207 H109 120.4
C213 C208 C209 120.9(3)
C213 C208 C201 129.1(3)
C209 C208 C201 109.9(3)
C210 C209 C208 120.3(3)
C210 C209 C203 131.2(3)
C208 C209 C203 108.2(3)
C211 C210 C209 118.3(4)
C211 C210 H110 120.8
C209 C210 H110 120.8
C212 C211 C210 120.9(3)
C212 C211 H111 119.5
C210 C211 H111 119.5
C211 C212 C213 121.1(3)
C211 C212 H112 119.5
C213 C212 H112 119.5
C208 C213 C212 118.5(3)
C208 C213 H113 120.8
C212 C213 H113 120.8
C219 C214 C215 121.0(3)
C219 C214 C201 129.4(3)
C215 C214 C201 109.5(3)
C216 C215 C214 120.1(3)
C216 C215 C221 131.2(3)
C214 C215 C221 108.3(3)
C215 C216 C217 117.9(4)
C215 C216 H114 121.0
C217 C216 H114 121.0
C218 C217 C216 121.5(3)
C218 C217 H115 119.2
C216 C217 H115 119.2
C217 C218 C219 120.9(3)
C217 C218 H116 119.6
C219 C218 H116 119.6
C214 C219 C218 118.5(3)
C214 C219 H117 120.7
C218 C219 H117 120.7
C225 C220 C221 120.8(3)
C225 C220 C201 128.3(3)
C221 C220 C201 109.5(3)
C222 C221 C220 119.1(3)
C222 C221 C215 130.7(3)
C220 C221 C215 109.1(3)
C223 C222 C221 118.2(3)
C223 C222 H118 120.9
C221 C222 H118 120.9
C222 C223 C224 122.7(3)
C222 C223 H119 118.7
C224 C223 H119 118.7
C223 C224 C225 117.0(3)
C223 C224 C193 119.6(3)
C225 C224 C193 121.1(3)
C220 C225 C224 119.6(3)
C220 C225 H120 120.2
C224 C225 H120 120.2
C239 C226 C233 116.6(2)
C239 C226 C227 120.0(2)
C233 C226 C227 100.6(2)
C239 C226 C245 100.7(2)
C233 C226 C245 115.9(2)
C227 C226 C245 102.9(2)
C232 C227 C228 121.0(3)
C232 C227 C226 128.8(3)
C228 C227 C226 109.9(3)
C229 C228 C227 120.2(3)
C229 C228 C234 131.4(3)
C227 C228 C234 108.2(3)
C228 C229 C230 118.9(3)
C228 C229 H121 120.6
C230 C229 H121 120.6
C229 C230 C231 121.0(3)
C229 C230 H122 119.5
C231 C230 H122 119.5
C232 C231 C230 119.9(3)
C232 C231 H123 120.1
C230 C231 H123 120.1
C227 C232 C231 119.1(3)
C227 C232 H124 120.5
C231 C232 H124 120.5
C238 C233 C234 120.5(3)
C238 C233 C226 128.5(3)
C234 C233 C226 109.8(2)
C235 C234 C233 119.0(3)
C235 C234 C228 131.4(3)
C233 C234 C228 108.8(3)
C236 C235 C234 119.3(3)
C236 C235 H125 120.4
C234 C235 H125 120.4
C235 C236 C237 120.9(3)
C235 C236 H126 119.5
C237 C236 H126 119.5
C238 C237 C236 117.9(3)
C238 C237 C256 118.3(3)
C236 C237 C256 120.9(3)
C233 C238 C237 119.9(3)
C233 C238 H127 120.0
C237 C238 H127 120.0
C244 C239 C240 119.6(3)
C244 C239 C226 128.3(3)
C240 C239 C226 110.1(3)
C241 C240 C239 120.5(3)
C241 C240 C246 129.5(3)
C239 C240 C246 108.7(3)
C242 C241 C240 117.9(3)
C242 C241 H128 121.0
C240 C241 H128 121.0
C241 C242 C243 122.2(3)
C241 C242 H129 118.9
C243 C242 H129 118.9
C244 C243 C242 117.8(3)
C244 C243 C274 119.7(3)
C242 C243 C274 119.6(3)
C239 C244 C243 119.8(3)
C239 C244 H130 120.1
C243 C244 H130 120.1
C250 C245 C246 121.6(3)
C250 C245 C226 128.7(3)
C246 C245 C226 109.6(3)
C247 C246 C245 119.9(3)
C247 C246 C240 130.9(3)
C245 C246 C240 108.6(3)
C248 C247 C246 118.7(3)
C248 C247 H131 120.6
C246 C247 H131 120.6
C247 C248 C249 120.5(3)
C247 C248 H132 119.7
C249 C248 H132 119.7
C250 C249 C248 120.9(3)
C250 C249 H133 119.6
C248 C249 H133 119.6
C245 C250 C249 118.3(3)
C245 C250 H134 120.8
C249 C250 H134 120.8
C264 C251 C252 118.6(3)
C264 C251 C258 109.0(2)
C252 C251 C258 101.2(2)
C264 C251 C270 101.3(2)
C252 C251 C270 107.8(2)
C258 C251 C270 120.0(3)
C257 C252 C253 119.8(3)
C257 C252 C251 129.4(3)
C253 C252 C251 109.7(3)
C254 C253 C252 120.6(3)
C254 C253 C259 129.7(3)
C252 C253 C259 109.7(3)
C255 C254 C253 118.3(3)
C255 C254 H135 120.9
C253 C254 H135 120.9
C254 C255 C256 121.5(3)
C254 C255 H136 119.2
C256 C255 H136 119.2
C255 C256 C257 118.6(3)
C255 C256 C237 116.5(3)
C257 C256 C237 122.8(3)
C252 C257 C256 119.4(3)
C252 C257 H137 120.3
C256 C257 H137 120.3
C259 C258 C263 119.8(3)
C259 C258 C251 109.4(2)
C263 C258 C251 129.1(3)
C260 C259 C258 120.4(3)
C260 C259 C253 129.6(3)
C258 C259 C253 109.8(3)
C261 C260 C259 118.2(3)
C261 C260 H138 120.9
C259 C260 H138 120.9
C260 C261 C262 122.1(3)
C260 C261 H139 119.0
C262 C261 H139 119.0
C261 C262 C263 118.2(3)
C261 C262 C281 116.4(3)
C263 C262 C281 123.4(3)
C258 C263 C262 119.0(3)
C258 C263 H140 120.5
C262 C263 H140 120.5
C269 C264 C265 119.7(3)
C269 C264 C251 128.7(3)
C265 C264 C251 110.4(3)
C266 C265 C264 120.2(3)
C266 C265 C271 130.4(3)
C264 C265 C271 109.4(3)
C267 C266 C265 118.9(3)
C267 C266 H141 120.6
C265 C266 H141 120.6
C266 C267 C268 121.9(3)
C266 C267 H142 119.0
C268 C267 H142 119.0
C269 C268 C267 117.6(3)
C269 C268 C299 123.1(3)
C267 C268 C299 117.4(3)
C264 C269 C268 120.2(3)
C264 C269 H143 119.9
C268 C269 H143 119.9
C275 C270 C271 120.1(3)
C275 C270 C251 129.0(3)
C271 C270 C251 109.1(3)
C272 C271 C270 119.6(3)
C272 C271 C265 130.5(3)
C270 C271 C265 109.8(3)
C273 C272 C271 119.0(3)
C273 C272 H144 120.5
C271 C272 H144 120.5
C272 C273 C274 122.1(3)
C272 C273 H145 118.9
C274 C273 H145 118.9
C273 C274 C275 118.1(3)
C273 C274 C243 116.3(3)
C275 C274 C243 123.4(3)
C270 C275 C274 119.4(3)
C270 C275 H146 120.3
C274 C275 H146 120.3
C295 C276 C277 116.7(2)
C295 C276 C289 101.1(2)
C277 C276 C289 118.8(3)
C295 C276 C283 117.8(2)
C277 C276 C283 100.5(2)
C289 C276 C283 101.7(2)
C282 C277 C278 120.2(3)
C282 C277 C276 128.1(3)
C278 C277 C276 109.6(3)
C279 C278 C277 119.6(3)
C279 C278 C284 130.2(3)
C277 C278 C284 108.8(3)
C278 C279 C280 118.5(3)
C278 C279 H147 120.8
C280 C279 H147 120.8
C279 C280 C281 121.8(3)
C279 C280 H148 119.1
C281 C280 H148 119.1
C282 C281 C280 117.7(3)
C282 C281 C262 120.1(3)
C280 C281 C262 119.4(3)
C277 C282 C281 119.4(3)
C277 C282 H149 120.3
C281 C282 H149 120.3
C288 C283 C284 120.7(3)
C288 C283 C276 129.4(3)
C284 C283 C276 109.6(3)
C285 C284 C283 120.8(3)
C285 C284 C278 130.3(3)
C283 C284 C278 108.3(3)
C286 C285 C284 118.3(3)
C286 C285 H150 120.8
C284 C285 H150 120.8
C285 C286 C287 121.0(3)
C285 C286 H151 119.5
C287 C286 H151 119.5
C288 C287 C286 120.6(3)
C288 C287 H152 119.7
C286 C287 H152 119.7
C283 C288 C287 118.5(3)
C283 C288 H153 120.7
C287 C288 H153 120.7
C294 C289 C290 120.8(3)
C294 C289 C276 128.9(3)
C290 C289 C276 109.6(3)
C291 C290 C289 120.5(3)
C291 C290 C296 131.1(3)
C289 C290 C296 108.4(3)
C292 C291 C290 118.6(4)
C292 C291 H154 120.7
C290 C291 H154 120.7
C291 C292 C293 121.0(3)
C291 C292 H155 119.5
C293 C292 H155 119.5
C292 C293 C294 120.5(3)
C292 C293 H156 119.8
C294 C293 H156 119.8
C289 C294 C293 118.6(3)
C289 C294 H157 120.7
C293 C294 H157 120.7
C300 C295 C296 120.7(3)
C300 C295 C276 127.5(3)
C296 C295 C276 110.5(3)
C297 C296 C295 119.7(3)
C297 C296 C290 131.1(3)
C295 C296 C290 108.6(3)
C298 C297 C296 118.5(3)
C298 C297 H158 120.8
C296 C297 H158 120.8
C297 C298 C299 122.5(3)
C297 C298 H159 118.7
C299 C298 H159 118.7
C298 C299 C300 117.0(3)
C298 C299 C268 121.6(3)
C300 C299 C268 119.2(3)
C295 C300 C299 120.1(3)
C295 C300 H160 120.0
C299 C300 H160 120.0
C302 C301 C306 117.0(6)
C302 C301 C307 120.5(7)
C306 C301 C307 122.5(7)
C303 C302 C301 120.4(6)
C303 C302 H161 119.8
C301 C302 H161 119.8
C304 C303 C302 120.7(7)
C304 C303 H162 119.7
C302 C303 H162 119.7
C305 C304 C303 121.6(7)
C305 C304 H163 119.2
C303 C304 H163 119.2
C304 C305 C306 119.9(7)
C304 C305 H164 120.1
C306 C305 H164 120.1
C305 C306 C301 120.3(7)
C305 C306 H165 119.8
C301 C306 H165 119.8
C301 C307 H166 109.5
C301 C307 H167 109.5
H166 C307 H167 109.5
C301 C307 H168 109.5
H166 C307 H168 109.5
H167 C307 H168 109.5
C309 C308 C313 120.0
C309 C308 C314 116.2(7)
C313 C308 C314 123.8(7)
C310 C309 C308 120.0
C310 C309 H169 120.0
C308 C309 H169 120.0
C309 C310 C311 120.0
C309 C310 H170 120.0
C311 C310 H170 120.0
C310 C311 C312 120.0
C310 C311 H171 120.0
C312 C311 H171 120.0
C311 C312 C313 120.0
C311 C312 H172 120.0
C313 C312 H172 120.0
C312 C313 C308 120.0
C312 C313 H173 120.0
C308 C313 H173 120.0
C308 C314 H174 109.5
C308 C314 H175 109.5
H174 C314 H175 109.5
C308 C314 H176 109.5
H174 C314 H176 109.5
H175 C314 H176 109.5
C316 C315 C320 118.0(5)
C316 C315 C321 120.6(5)
C320 C315 C321 121.5(6)
C315 C316 C317 121.7(5)
C315 C316 H177 119.1
C317 C316 H177 119.1
C318 C317 C316 120.0(6)
C318 C317 H178 120.0
C316 C317 H178 120.0
C317 C318 C319 119.3(5)
C317 C318 H179 120.4
C319 C318 H179 120.4
C318 C319 C320 120.9(5)
C318 C319 H180 119.5
C320 C319 H180 119.5
C319 C320 C315 120.1(5)
C319 C320 H181 120.0
C315 C320 H181 120.0
C315 C321 H182 109.5
C315 C321 H183 109.5
H182 C321 H183 109.5
C315 C321 H184 109.5
H182 C321 H184 109.5
H183 C321 H184 109.5
C323 C322 C327 117.3(4)
C323 C322 C328 121.9(5)
C327 C322 C328 120.8(6)
C322 C323 C324 122.7(5)
C322 C323 H185 118.6
C324 C323 H185 118.6
C325 C324 C323 118.7(5)
C325 C324 H186 120.6
C323 C324 H186 120.6
C324 C325 C326 120.2(5)
C324 C325 H187 119.9
C326 C325 H187 119.9
C327 C326 C325 121.5(4)
C327 C326 H188 119.2
C325 C326 H188 119.2
C326 C327 C322 119.5(5)
C326 C327 H189 120.2
C322 C327 H189 120.2
C322 C328 H190 109.5
C322 C328 H191 109.5
H190 C328 H191 109.5
C322 C328 H192 109.5
H190 C328 H192 109.5
H191 C328 H192 109.5
C330 C329 C334 120.0
C330 C329 C335 120.3(10)
C334 C329 C335 119.7(10)
C331 C330 C329 120.0
C331 C330 H193 120.0
C329 C330 H193 120.0
C330 C331 C332 120.0
C330 C331 H194 120.0
C332 C331 H194 120.0
C333 C332 C331 120.0
C333 C332 H195 120.0
C331 C332 H195 120.0
C332 C333 C334 120.0
C332 C333 H196 120.0
C334 C333 H196 120.0
C333 C334 C329 120.0
C333 C334 H197 120.0
C329 C334 H197 120.0
C329 C335 H198 109.5
C329 C335 H199 109.5
H198 C335 H199 109.5
C329 C335 H200 109.5
H198 C335 H200 109.5
H199 C335 H200 109.5
C337 C336 C341 120.0
C337 C336 C342 118.6(5)
C341 C336 C342 121.4(5)
C336 C337 C338 120.0
C336 C337 H201 120.0
C338 C337 H201 120.0
C339 C338 C337 120.0
C339 C338 H202 120.0
C337 C338 H202 120.0
C340 C339 C338 120.0
C340 C339 H203 120.0
C338 C339 H203 120.0
C339 C340 C341 120.0
C339 C340 H204 120.0
C341 C340 H204 120.0
C340 C341 C336 120.0
C340 C341 H205 120.0
C336 C341 H205 120.0
C336 C342 H206 109.5
C336 C342 H207 109.5
H206 C342 H207 109.5
C336 C342 H208 109.5
H206 C342 H208 109.5
H207 C342 H208 109.5
C344 C343 C348 120.0
C344 C343 C349 119.9(4)
C348 C343 C349 120.1(4)
C345 C344 C343 120.0
C345 C344 H209 120.0
C343 C344 H209 120.0
C344 C345 C346 120.0
C344 C345 H210 120.0
C346 C345 H210 120.0
C345 C346 C347 120.0
C345 C346 H211 120.0
C347 C346 H211 120.0
C346 C347 C348 120.0
C346 C347 H212 120.0
C348 C347 H212 120.0
C347 C348 C343 120.0
C347 C348 H213 120.0
C343 C348 H213 120.0
C343 C349 H214 109.5
C343 C349 H215 109.5
H214 C349 H215 109.5
C343 C349 H216 109.5
H214 C349 H216 109.5
H215 C349 H216 109.5
C351 C350 C355 120.0
C351 C350 C356 118.1(8)
C355 C350 C356 121.9(8)
C350 C351 C352 120.0
C350 C351 H217 120.0
C352 C351 H217 120.0
C353 C352 C351 120.0
C353 C352 H218 120.0
C351 C352 H218 120.0
C352 C353 C354 120.0
C352 C353 H219 120.0
C354 C353 H219 120.0
C355 C354 C353 120.0
C355 C354 H220 120.0
C353 C354 H220 120.0
C354 C355 C350 120.0
C354 C355 H221 120.0
C350 C355 H221 120.0
C350 C356 H222 109.5
C350 C356 H223 109.5
H222 C356 H223 109.5
C350 C356 H224 109.5
H222 C356 H224 109.5
H223 C356 H224 109.5
C358 C357 C362 120.0
C358 C357 C363 119.7(5)
C362 C357 C363 119.3(5)
C357 C358 C359 120.0
C357 C358 H225 120.0
C359 C358 H225 120.0
C360 C359 C358 120.0
C360 C359 H226 120.0
C358 C359 H226 120.0
C361 C360 C359 120.0
C361 C360 H227 120.0
C359 C360 H227 120.0
C362 C361 C360 120.0
C362 C361 H228 120.0
C360 C361 H228 120.0
C361 C362 C357 120.0
C361 C362 H229 120.0
C357 C362 H229 120.0
C357 C363 H230 109.5
C357 C363 H231 109.5
H230 C363 H231 109.5
C357 C363 H232 109.5
H230 C363 H232 109.5
H231 C363 H232 109.5
C370 C364 C365 129.9(16)
C370 C364 C369 110.0(16)
C365 C364 C369 120.0
C364 C365 C366 120.0
C364 C365 H233 120.0
C366 C365 H233 120.0
C367 C366 C365 120.0
C367 C366 H234 120.0
C365 C366 H234 120.0
C366 C367 C368 120.0
C366 C367 H235 120.0
C368 C367 H235 120.0
C369 C368 C367 120.0
C369 C368 H236 120.0
C367 C368 H236 120.0
C368 C369 C364 120.0
C368 C369 H237 120.0
C364 C369 H237 120.0
C364 C370 H238 109.5
C364 C370 H239 109.5
H238 C370 H239 109.5
C364 C370 H240 109.5
H238 C370 H240 109.5
H239 C370 H240 109.5
C372 C371 C376 120.0
C372 C371 C377 118(2)
C376 C371 C377 122(2)
C371 C372 C373 120.0
C371 C372 H241 120.0
C373 C372 H241 120.0
C374 C373 C372 120.0
C374 C373 H242 120.0
C372 C373 H242 120.0
C373 C374 C375 120.0
C373 C374 H243 120.0
C375 C374 H243 120.0
C376 C375 C374 120.0
C376 C375 H244 120.0
C374 C375 H244 120.0
C375 C376 C371 120.0
C375 C376 H245 120.0
C371 C376 H245 120.0
C371 C377 H246 109.5
C371 C377 H247 109.5
H246 C377 H247 109.5
C371 C377 H248 109.5
H246 C377 H248 109.5
H247 C377 H248 109.5
C379 C378 C383 120.0
C379 C378 C384 118.2(12)
C383 C378 C384 121.8(12)
C380 C379 C378 120.0
C380 C379 H249 120.0
C378 C379 H249 120.0
C381 C380 C379 120.0
C381 C380 H250 120.0
C379 C380 H250 120.0
C380 C381 C382 120.0
C380 C381 H251 120.0
C382 C381 H251 120.0
C383 C382 C381 120.0
C383 C382 H252 120.0
C381 C382 H252 120.0
C382 C383 C378 120.0
C382 C383 H253 120.0
C378 C383 H253 120.0
C378 C384 H254 109.5
C378 C384 H255 109.5
H254 C384 H255 109.5
C378 C384 H256 109.5
H254 C384 H256 109.5
H255 C384 H256 109.5
C386 C385 C390 120.0
C386 C385 C391 120.1(4)
C390 C385 C391 119.0(4)
C385 C386 C387 120.0
C385 C386 H257 120.0
C387 C386 H257 120.0
C388 C387 C386 120.0
C388 C387 H258 120.0
C386 C387 H258 120.0
C387 C388 C389 120.0
C387 C388 H259 120.0
C389 C388 H259 120.0
C388 C389 C390 120.0
C388 C389 H260 120.0
C390 C389 H260 120.0
C389 C390 C385 120.0
C389 C390 H261 120.0
C385 C390 H261 120.0
C385 C391 H262 109.5
C385 C391 H263 109.5
H262 C391 H263 109.5
C385 C391 H264 109.5
H262 C391 H264 109.5
H263 C391 H264 109.5
C398 C392 C393 115.2(13)
C398 C392 C397 124.8(13)
C393 C392 C397 120.0
C392 C393 C394 120.0
C392 C393 H265 120.0
C394 C393 H265 120.0
C393 C394 C395 120.0
C393 C394 H266 120.0
C395 C394 H266 120.0
C396 C395 C394 120.0
C396 C395 H267 120.0
C394 C395 H267 120.0
C395 C396 C397 120.0
C395 C396 H268 120.0
C397 C396 H268 120.0
C396 C397 C392 120.0
C396 C397 H269 120.0
C392 C397 H269 120.0
C392 C398 H270 109.5
C392 C398 H271 109.5
H270 C398 H271 109.5
C392 C398 H272 109.5
H270 C398 H272 109.5
H271 C398 H272 109.5
C400 C399 C404 120.0
C400 C399 C405 126.7(16)
C404 C399 C405 113.3(16)
C399 C400 C401 120.0
C399 C400 H273 120.0
C401 C400 H273 120.0
C402 C401 C400 120.0
C402 C401 H274 120.0
C400 C401 H274 120.0
C401 C402 C403 120.0
C401 C402 H275 120.0
C403 C402 H275 120.0
C404 C403 C402 120.0
C404 C403 H276 120.0
C402 C403 H276 120.0
C403 C404 C399 120.0
C403 C404 H277 120.0
C399 C404 H277 120.0
C399 C405 H278 109.5
C399 C405 H279 109.5
H278 C405 H279 109.5
C399 C405 H280 109.5
H278 C405 H280 109.5
H279 C405 H280 109.5
C412 C406 C407 102(2)
C412 C406 C411 138(2)
C407 C406 C411 120.0
C408 C407 C406 120.0
C408 C407 H281 120.0
C406 C407 H281 120.0
C409 C408 C407 120.0
C409 C408 H282 120.0
C407 C408 H282 120.0
C410 C409 C408 120.0
C410 C409 H283 120.0
C408 C409 H283 120.0
C409 C410 C411 120.0
C409 C410 H284 120.0
C411 C410 H284 120.0
C410 C411 C406 120.0
C410 C411 H285 120.0
C406 C411 H285 120.0
C406 C412 H286 109.5
C406 C412 H287 109.5
H286 C412 H287 109.5
C406 C412 H288 109.5
H286 C412 H288 109.5
H287 C412 H288 109.5

loop_
_geom_bond_atom_site_label_1
_geom_bond_atom_site_label_2
_geom_bond_distance
C1 C8 1.514(5)
C1 C14 1.528(5)
C1 C20 1.535(5)
C1 C2 1.545(4)
C2 C7 1.373(5)
C2 C3 1.400(5)
C3 C4 1.398(5)
C3 C9 1.457(5)
C4 C5 1.382(6)
C4 H1 0.9300
C5 C6 1.383(6)
C5 H2 0.9300
C6 C7 1.402(5)
C6 H3 0.9300
C7 H4 0.9300
C8 C13 1.389(5)
C8 C9 1.407(5)
C9 C10 1.398(5)
C10 C11 1.381(5)
C10 H5 0.9300
C11 C12 1.408(5)
C11 H6 0.9300
C12 C13 1.402(5)
C12 C31 1.487(5)
C13 H7 0.9300
C14 C19 1.384(4)
C14 C15 1.404(5)
C15 C16 1.390(5)
C15 C21 1.473(5)
C16 C17 1.380(5)
C16 H8 0.9300
C17 C18 1.402(4)
C17 H9 0.9300
C18 C19 1.400(4)
C18 C49 1.495(4)
C19 H10 0.9300
C20 C25 1.381(5)
C20 C21 1.396(6)
C21 C22 1.393(6)
C22 C23 1.359(8)
C22 H11 0.9300
C23 C24 1.392(9)
C23 H12 0.9300
C24 C25 1.393(7)
C24 H13 0.9300
C25 H14 0.9300
C26 C39 1.550(4)
C26 C45 1.550(4)
C26 C27 1.550(4)
C26 C33 1.552(4)
C27 C32 1.393(5)
C27 C28 1.400(4)
C28 C29 1.389(4)
C28 C34 1.446(5)
C29 C30 1.369(5)
C29 H15 0.9300
C30 C31 1.412(5)
C30 H16 0.9300
C31 C32 1.415(4)
C32 H17 0.9300
C33 C38 1.392(4)
C33 C34 1.398(4)
C34 C35 1.392(5)
C35 C36 1.374(5)
C35 H18 0.9300
C36 C37 1.410(4)
C36 H19 0.9300
C37 C38 1.417(4)
C37 C56 1.484(4)
C38 H20 0.9300
C39 C40 1.381(5)
C39 C44 1.396(4)
C40 C41 1.389(6)
C40 C46 1.447(6)
C41 C42 1.362(6)
C41 H21 0.9300
C42 C43 1.402(5)
C42 H22 0.9300
C43 C44 1.412(4)
C43 C74 1.489(4)
C44 H23 0.9300
C45 C50 1.387(5)
C45 C46 1.404(5)
C46 C47 1.385(6)
C47 C48 1.379(7)
C47 H24 0.9300
C48 C49 1.406(5)
C48 H25 0.9300
C49 C50 1.413(4)
C50 H26 0.9300
C51 C52 1.521(4)
C51 C70 1.532(4)
C51 C64 1.538(4)
C51 C58 1.541(4)
C52 C57 1.385(4)
C52 C53 1.408(4)
C53 C54 1.389(5)
C53 C59 1.469(4)
C54 C55 1.381(5)
C54 H27 0.9300
C55 C56 1.411(4)
C55 H28 0.9300
C56 C57 1.403(4)
C57 H29 0.9300
C58 C63 1.385(5)
C58 C59 1.393(5)
C59 C60 1.396(4)
C60 C61 1.384(5)
C60 H30 0.9300
C61 C62 1.394(6)
C61 H31 0.9300
C62 C63 1.393(5)
C62 H32 0.9300
C63 H33 0.9300
C64 C69 1.385(5)
C64 C65 1.408(5)
C65 C66 1.392(5)
C65 C71 1.461(5)
C66 C67 1.387(6)
C66 H34 0.9300
C67 C68 1.378(6)
C67 H35 0.9300
C68 C69 1.399(5)
C68 H36 0.9300
C69 H37 0.9300
C70 C75 1.384(4)
C70 C71 1.400(4)
C71 C72 1.393(5)
C72 C73 1.376(5)
C72 H38 0.9300
C73 C74 1.407(4)
C73 H39 0.9300
C74 C75 1.403(4)
C75 H40 0.9300
C76 C83 1.525(4)
C76 C89 1.532(4)
C76 C95 1.537(4)
C76 C77 1.537(4)
C77 C82 1.385(5)
C77 C78 1.404(5)
C78 C79 1.388(5)
C78 C84 1.473(4)
C79 C80 1.389(6)
C79 H41 0.9300
C80 C81 1.375(6)
C80 H42 0.9300
C81 C82 1.407(5)
C81 H43 0.9300
C82 H44 0.9300
C83 C88 1.380(4)
C83 C84 1.401(4)
C84 C85 1.397(5)
C85 C86 1.386(5)
C85 H45 0.9300
C86 C87 1.410(4)
C86 H46 0.9300
C87 C88 1.403(4)
C87 C106 1.488(4)
C88 H47 0.9300
C89 C90 1.400(4)
C89 C94 1.401(4)
C90 C91 1.389(5)
C90 C96 1.470(4)
C91 C92 1.386(4)
C91 H48 0.9300
C92 C93 1.410(4)
C92 H49 0.9300
C93 C94 1.409(4)
C93 C124 1.496(4)
C94 H50 0.9300
C95 C100 1.380(4)
C95 C96 1.395(5)
C96 C97 1.387(4)
C97 C98 1.385(5)
C97 H51 0.9300
C98 C99 1.389(5)
C98 H52 0.9300
C99 C100 1.388(4)
C99 H53 0.9300
C100 H54 0.9300
C101 C102 1.533(4)
C101 C114 1.534(4)
C101 C120 1.544(4)
C101 C108 1.549(4)
C102 C107 1.393(4)
C102 C103 1.403(4)
C103 C104 1.392(4)
C103 C109 1.452(4)
C104 C105 1.379(5)
C104 H55 0.9300
C105 C106 1.407(4)
C105 H56 0.9300
C106 C107 1.411(4)
C107 H57 0.9300
C108 C113 1.393(4)
C108 C109 1.400(4)
C109 C110 1.395(4)
C110 C111 1.381(5)
C110 H58 0.9300
C111 C112 1.408(4)
C111 H59 0.9300
C112 C113 1.414(4)
C112 C131 1.492(4)
C113 H60 0.9300
C114 C115 1.394(4)
C114 C119 1.397(4)
C115 C116 1.392(4)
C115 C121 1.453(5)
C116 C117 1.369(5)
C116 H61 0.9300
C117 C118 1.409(5)
C117 H62 0.9300
C118 C119 1.400(4)
C118 C149 1.490(4)
C119 H63 0.9300
C120 C125 1.395(4)
C120 C121 1.401(4)
C121 C122 1.387(4)
C122 C123 1.381(5)
C122 H64 0.9300
C123 C124 1.410(4)
C123 H65 0.9300
C124 C125 1.411(4)
C125 H66 0.9300
C126 C145 1.519(4)
C126 C127 1.524(4)
C126 C139 1.540(4)
C126 C133 1.544(4)
C127 C128 1.399(4)
C127 C132 1.400(4)
C128 C129 1.389(5)
C128 C134 1.465(4)
C129 C130 1.395(4)
C129 H67 0.9300
C130 C131 1.403(4)
C130 H68 0.9300
C131 C132 1.410(4)
C132 H69 0.9300
C133 C138 1.384(4)
C133 C134 1.397(4)
C134 C135 1.391(5)
C135 C136 1.395(5)
C135 H70 0.9300
C136 C137 1.391(6)
C136 H71 0.9300
C137 C138 1.391(5)
C137 H72 0.9300
C138 H73 0.9300
C139 C144 1.388(4)
C139 C140 1.396(4)
C140 C141 1.403(4)
C140 C146 1.465(4)
C141 C142 1.384(5)
C141 H74 0.9300
C142 C143 1.393(6)
C142 H75 0.9300
C143 C144 1.401(5)
C143 H76 0.9300
C144 H77 0.9300
C145 C150 1.387(4)
C145 C146 1.399(4)
C146 C147 1.398(5)
C147 C148 1.380(5)
C147 H78 0.9300
C148 C149 1.404(4)
C148 H79 0.9300
C149 C150 1.400(4)
C150 H80 0.9300
C151 C158 1.514(4)
C151 C164 1.522(4)
C151 C170 1.541(4)
C151 C152 1.542(4)
C152 C157 1.377(4)
C152 C153 1.400(4)
C153 C154 1.385(5)
C153 C159 1.463(5)
C154 C155 1.382(5)
C154 H81 0.9300
C155 C156 1.391(5)
C155 H82 0.9300
C156 C157 1.394(4)
C156 H83 0.9300
C157 H84 0.9300
C158 C163 1.386(4)
C158 C159 1.403(4)
C159 C160 1.391(5)
C160 C161 1.392(5)
C160 H85 0.9300
C161 C162 1.411(5)
C161 H86 0.9300
C162 C163 1.398(5)
C162 C181 1.496(5)
C163 H87 0.9300
C164 C169 1.393(4)
C164 C165 1.400(4)
C165 C166 1.396(5)
C165 C171 1.468(5)
C166 C167 1.377(5)
C166 H88 0.9300
C167 C168 1.408(4)
C167 H89 0.9300
C168 C169 1.403(4)
C168 C199 1.494(4)
C169 H90 0.9300
C170 C175 1.382(5)
C170 C171 1.401(5)
C171 C172 1.390(5)
C172 C173 1.381(6)
C172 H91 0.9300
C173 C174 1.385(6)
C173 H92 0.9300
C174 C175 1.396(5)
C174 H93 0.9300
C175 H94 0.9300
C176 C183 1.552(4)
C176 C195 1.556(4)
C176 C177 1.564(4)
C176 C189 1.570(4)
C177 C178 1.390(4)
C177 C182 1.394(5)
C178 C179 1.389(4)
C178 C184 1.444(5)
C179 C180 1.372(5)
C179 H95 0.9300
C180 C181 1.402(5)
C180 H96 0.9300
C181 C182 1.414(4)
C182 H97 0.9300
C183 C188 1.394(5)
C183 C184 1.397(4)
C184 C185 1.386(5)
C185 C186 1.381(5)
C185 H98 0.9300
C186 C187 1.400(5)
C186 H99 0.9300
C187 C188 1.426(4)
C187 C206 1.488(5)
C188 H100 0.9300
C189 C194 1.383(4)
C189 C190 1.387(5)
C190 C191 1.394(5)
C190 C196 1.446(5)
C191 C192 1.375(5)
C191 H101 0.9300
C192 C193 1.391(5)
C192 H102 0.9300
C193 C194 1.415(4)
C193 C224 1.493(4)
C194 H103 0.9300
C195 C200 1.394(4)
C195 C196 1.405(4)
C196 C197 1.386(5)
C197 C198 1.359(6)
C197 H104 0.9300
C198 C199 1.417(5)
C198 H105 0.9300
C199 C200 1.410(4)
C200 H106 0.9300
C201 C202 1.516(4)
C201 C220 1.525(4)
C201 C208 1.538(4)
C201 C214 1.538(4)
C202 C207 1.390(5)
C202 C203 1.402(4)
C203 C204 1.392(5)
C203 C209 1.469(5)
C204 C205 1.381(5)
C204 H107 0.9300
C205 C206 1.408(4)
C205 H108 0.9300
C206 C207 1.413(4)
C207 H109 0.9300
C208 C213 1.378(5)
C208 C209 1.402(5)
C209 C210 1.394(5)
C210 C211 1.392(6)
C210 H110 0.9300
C211 C212 1.379(6)
C211 H111 0.9300
C212 C213 1.394(5)
C212 H112 0.9300
C213 H113 0.9300
C214 C219 1.382(5)
C214 C215 1.405(5)
C215 C216 1.394(5)
C215 C221 1.463(5)
C216 C217 1.396(5)
C216 H114 0.9300
C217 C218 1.374(6)
C217 H115 0.9300
C218 C219 1.386(5)
C218 H116 0.9300
C219 H117 0.9300
C220 C225 1.388(4)
C220 C221 1.404(4)
C221 C222 1.397(5)
C222 C223 1.385(5)
C222 H118 0.9300
C223 C224 1.400(4)
C223 H119 0.9300
C224 C225 1.407(4)
C225 H120 0.9300
C226 C239 1.525(4)
C226 C233 1.527(4)
C226 C227 1.540(4)
C226 C245 1.545(4)
C227 C232 1.384(4)
C227 C228 1.399(5)
C228 C229 1.385(4)
C228 C234 1.471(4)
C229 C230 1.391(5)
C229 H121 0.9300
C230 C231 1.398(6)
C230 H122 0.9300
C231 C232 1.392(5)
C231 H123 0.9300
C232 H124 0.9300
C233 C238 1.386(4)
C233 C234 1.405(4)
C234 C235 1.395(4)
C235 C236 1.391(4)
C235 H125 0.9300
C236 C237 1.409(4)
C236 H126 0.9300
C237 C238 1.400(4)
C237 C256 1.496(4)
C238 H127 0.9300
C239 C244 1.398(4)
C239 C240 1.406(4)
C240 C241 1.392(5)
C240 C246 1.465(4)
C241 C242 1.387(5)
C241 H128 0.9300
C242 C243 1.407(4)
C242 H129 0.9300
C243 C244 1.402(4)
C243 C274 1.503(4)
C244 H130 0.9300
C245 C250 1.381(4)
C245 C246 1.403(4)
C246 C247 1.396(4)
C247 C248 1.395(5)
C247 H131 0.9300
C248 C249 1.399(5)
C248 H132 0.9300
C249 C250 1.392(4)
C249 H133 0.9300
C250 H134 0.9300
C251 C264 1.534(4)
C251 C252 1.545(4)
C251 C258 1.553(4)
C251 C270 1.555(4)
C252 C257 1.387(4)
C252 C253 1.401(4)
C253 C254 1.391(4)
C253 C259 1.444(4)
C254 C255 1.384(4)
C254 H135 0.9300
C255 C256 1.401(4)
C255 H136 0.9300
C256 C257 1.410(4)
C257 H137 0.9300
C258 C259 1.398(4)
C258 C263 1.400(4)
C259 C260 1.397(4)
C260 C261 1.374(5)
C260 H138 0.9300
C261 C262 1.405(4)
C261 H139 0.9300
C262 C263 1.413(4)
C262 C281 1.501(4)
C263 H140 0.9300
C264 C269 1.389(4)
C264 C265 1.398(4)
C265 C266 1.393(5)
C265 C271 1.446(5)
C266 C267 1.372(5)
C266 H141 0.9300
C267 C268 1.408(5)
C267 H142 0.9300
C268 C269 1.408(4)
C268 C299 1.478(4)
C269 H143 0.9300
C270 C275 1.400(4)
C270 C271 1.406(4)
C271 C272 1.395(5)
C272 C273 1.373(5)
C272 H144 0.9300
C273 C274 1.408(5)
C273 H145 0.9300
C274 C275 1.410(4)
C275 H146 0.9300
C276 C295 1.518(4)
C276 C277 1.526(4)
C276 C289 1.540(4)
C276 C283 1.544(4)
C277 C282 1.392(4)
C277 C278 1.411(4)
C278 C279 1.388(5)
C278 C284 1.465(4)
C279 C280 1.389(4)
C279 H147 0.9300
C280 C281 1.408(4)
C280 H148 0.9300
C281 C282 1.407(4)
C282 H149 0.9300
C283 C288 1.383(4)
C283 C284 1.401(4)
C284 C285 1.387(5)
C285 C286 1.386(5)
C285 H150 0.9300
C286 C287 1.398(5)
C286 H151 0.9300
C287 C288 1.391(5)
C287 H152 0.9300
C288 H153 0.9300
C289 C294 1.387(5)
C289 C290 1.399(5)
C290 C291 1.395(5)
C290 C296 1.473(4)
C291 C292 1.388(5)
C291 H154 0.9300
C292 C293 1.393(6)
C292 H155 0.9300
C293 C294 1.400(5)
C293 H156 0.9300
C294 H157 0.9300
C295 C300 1.384(4)
C295 C296 1.399(4)
C296 C297 1.397(5)
C297 C298 1.384(5)
C297 H158 0.9300
C298 C299 1.406(4)
C298 H159 0.9300
C299 C300 1.414(4)
C300 H160 0.9300
C301 C302 1.386(8)
C301 C306 1.394(10)
C301 C307 1.492(8)
C302 C303 1.371(9)
C302 H161 0.9300
C303 C304 1.337(10)
C303 H162 0.9300
C304 C305 1.320(11)
C304 H163 0.9300
C305 C306 1.391(12)
C305 H164 0.9300
C306 H165 0.9300
C307 H166 0.9600
C307 H167 0.9600
C307 H168 0.9600
C308 C309 1.3900
C308 C313 1.3900
C308 C314 1.485(10)
C309 C310 1.3900
C309 H169 0.9300
C310 C311 1.3900
C310 H170 0.9300
C311 C312 1.3900
C311 H171 0.9300
C312 C313 1.3900
C312 H172 0.9300
C313 H173 0.9300
C314 H174 0.9600
C314 H175 0.9600
C314 H176 0.9600
C315 C316 1.357(8)
C315 C320 1.388(7)
C315 C321 1.517(7)
C316 C317 1.395(9)
C316 H177 0.9300
C317 C318 1.352(9)
C317 H178 0.9300
C318 C319 1.367(9)
C318 H179 0.9300
C319 C320 1.387(8)
C319 H180 0.9300
C320 H181 0.9300
C321 H182 0.9600
C321 H183 0.9600
C321 H184 0.9600
C322 C323 1.367(8)
C322 C327 1.418(6)
C322 C328 1.472(7)
C323 C324 1.390(9)
C323 H185 0.9300
C324 C325 1.346(8)
C324 H186 0.9300
C325 C326 1.386(7)
C325 H187 0.9300
C326 C327 1.352(6)
C326 H188 0.9300
C327 H189 0.9300
C328 H190 0.9600
C328 H191 0.9600
C328 H192 0.9600
C329 C330 1.3900
C329 C334 1.3900
C329 C335 1.524(17)
C330 C331 1.3900
C330 H193 0.9300
C331 C332 1.3900
C331 H194 0.9300
C332 C333 1.3900
C332 H195 0.9300
C333 C334 1.3900
C333 H196 0.9300
C334 H197 0.9300
C335 H198 0.9600
C335 H199 0.9600
C335 H200 0.9600
C336 C337 1.3900
C336 C341 1.3900
C336 C342 1.489(10)
C337 C338 1.3900
C337 H201 0.9300
C338 C339 1.3900
C338 H202 0.9300
C339 C340 1.3900
C339 H203 0.9300
C340 C341 1.3900
C340 H204 0.9300
C341 H205 0.9300
C342 H206 0.9600
C342 H207 0.9600
C342 H208 0.9600
C343 C344 1.3900
C343 C348 1.3900
C343 C349 1.506(5)
C344 C345 1.3900
C344 H209 0.9300
C345 C346 1.3900
C345 H210 0.9300
C346 C347 1.3900
C346 H211 0.9300
C347 C348 1.3900
C347 H212 0.9300
C348 H213 0.9300
C349 H214 0.9600
C349 H215 0.9600
C349 H216 0.9600
C350 C351 1.3900
C350 C355 1.3900
C350 C356 1.442(16)
C351 C352 1.3900
C351 H217 0.9300
C352 C353 1.3900
C352 H218 0.9300
C353 C354 1.3900
C353 H219 0.9300
C354 C355 1.3900
C354 H220 0.9300
C355 H221 0.9300
C356 H222 0.9600
C356 H223 0.9600
C356 H224 0.9600
C357 C358 1.3900
C357 C362 1.3900
C357 C363 1.506(5)
C358 C359 1.3900
C358 H225 0.9300
C359 C360 1.3900
C359 H226 0.9300
C360 C361 1.3900
C360 H227 0.9300
C361 C362 1.3900
C361 H228 0.9300
C362 H229 0.9300
C363 H230 0.9600
C363 H231 0.9600
C363 H232 0.9600
C364 C370 1.35(3)
C364 C365 1.3900
C364 C369 1.3900
C365 C366 1.3900
C365 H233 0.9300
C366 C367 1.3900
C366 H234 0.9300
C367 C368 1.3900
C367 H235 0.9300
C368 C369 1.3900
C368 H236 0.9300
C369 H237 0.9300
C370 H238 0.9600
C370 H239 0.9600
C370 H240 0.9600
C371 C372 1.3900
C371 C376 1.3900
C371 C377 1.50(5)
C372 C373 1.3900
C372 H241 0.9300
C373 C374 1.3900
C373 H242 0.9300
C374 C375 1.3900
C374 H243 0.9300
C375 C376 1.3900
C375 H244 0.9300
C376 H245 0.9300
C377 H246 0.9600
C377 H247 0.9600
C377 H248 0.9600
C378 C379 1.3900
C378 C383 1.3900
C378 C384 1.45(2)
C379 C380 1.3900
C379 H249 0.9300
C380 C381 1.3900
C380 H250 0.9300
C381 C382 1.3900
C381 H251 0.9300
C382 C383 1.3900
C382 H252 0.9300
C383 H253 0.9300
C384 H254 0.9600
C384 H255 0.9600
C384 H256 0.9600
C385 C386 1.3900
C385 C390 1.3900
C385 C391 1.513(5)
C386 C387 1.3900
C386 H257 0.9300
C387 C388 1.3900
C387 H258 0.9300
C388 C389 1.3900
C388 H259 0.9300
C389 C390 1.3900
C389 H260 0.9300
C390 H261 0.9300
C391 H262 0.9600
C391 H263 0.9600
C391 H264 0.9600
C392 C398 1.36(3)
C392 C393 1.3900
C392 C397 1.3900
C393 C394 1.3900
C393 H265 0.9300
C394 C395 1.3900
C394 H266 0.9300
C395 C396 1.3900
C395 H267 0.9300
C396 C397 1.3900
C396 H268 0.9300
C397 H269 0.9300
C398 H270 0.9600
C398 H271 0.9600
C398 H272 0.9600
C399 C400 1.3900
C399 C404 1.3900
C399 C405 1.44(3)
C400 C401 1.3900
C400 H273 0.9300
C401 C402 1.3900
C401 H274 0.9300
C402 C403 1.3900
C402 H275 0.9300
C403 C404 1.3900
C403 H276 0.9300
C404 H277 0.9300
C405 H278 0.9600
C405 H279 0.9600
C405 H280 0.9600
C406 C412 1.27(2)
C406 C407 1.3900
C406 C411 1.3900
C407 C408 1.3900
C407 H281 0.9300
C408 C409 1.3900
C408 H282 0.9300
C409 C410 1.3900
C409 H283 0.9300
C410 C411 1.3900
C410 H284 0.9300
C411 H285 0.9300
C412 H286 0.9600
C412 H287 0.9600
C412 H288 0.9600

loop_
_geom_torsion_atom_site_label_1
_geom_torsion_atom_site_label_2
_geom_torsion_atom_site_label_3
_geom_torsion_atom_site_label_4
_geom_torsion
C8 C1 C2 C7 170.0(3)
C14 C1 C2 C7 40.7(5)
C20 C1 C2 C7 -69.4(4)
C8 C1 C2 C3 -15.5(3)
C14 C1 C2 C3 -144.8(3)
C20 C1 C2 C3 105.1(3)
C7 C2 C3 C4 -0.4(5)
C1 C2 C3 C4 -175.4(3)
C7 C2 C3 C9 -173.9(3)
C1 C2 C3 C9 11.1(4)
C2 C3 C4 C5 0.2(5)
C9 C3 C4 C5 171.8(4)
C3 C4 C5 C6 -0.3(6)
C4 C5 C6 C7 0.8(6)
C3 C2 C7 C6 0.9(5)
C1 C2 C7 C6 174.8(3)
C5 C6 C7 C2 -1.0(5)
C14 C1 C8 C13 -22.0(5)
C20 C1 C8 C13 97.5(4)
C2 C1 C8 C13 -152.1(3)
C14 C1 C8 C9 144.8(3)
C20 C1 C8 C9 -95.8(3)
C2 C1 C8 C9 14.6(3)
C13 C8 C9 C10 -11.7(5)
C1 C8 C9 C10 -179.7(3)
C13 C8 C9 C3 158.9(3)
C1 C8 C9 C3 -9.0(4)
C4 C3 C9 C10 -4.7(7)
C2 C3 C9 C10 167.6(4)
C4 C3 C9 C8 -173.8(4)
C2 C3 C9 C8 -1.5(4)
C8 C9 C10 C11 12.8(6)
C3 C9 C10 C11 -155.4(4)
C9 C10 C11 C12 -0.1(6)
C10 C11 C12 C13 -13.7(6)
C10 C11 C12 C31 148.0(4)
C9 C8 C13 C12 -2.3(5)
C1 C8 C13 C12 163.2(3)
C11 C12 C13 C8 14.7(5)
C31 C12 C13 C8 -147.4(3)
C8 C1 C14 C19 -21.4(5)
C20 C1 C14 C19 -148.8(3)
C2 C1 C14 C19 100.0(4)
C8 C1 C14 C15 142.3(3)
C20 C1 C14 C15 14.9(4)
C2 C1 C14 C15 -96.4(4)
C19 C14 C15 C16 -11.2(6)
C1 C14 C15 C16 -176.3(4)
C19 C14 C15 C21 156.1(3)
C1 C14 C15 C21 -9.0(4)
C14 C15 C16 C17 12.8(6)
C21 C15 C16 C17 -151.3(4)
C15 C16 C17 C18 0.3(6)
C16 C17 C18 C19 -14.8(5)
C16 C17 C18 C49 145.2(4)
C15 C14 C19 C18 -3.6(5)
C1 C14 C19 C18 158.5(3)
C17 C18 C19 C14 16.3(5)
C49 C18 C19 C14 -143.9(3)
C8 C1 C20 C25 40.5(5)
C14 C1 C20 C25 168.4(4)
C2 C1 C20 C25 -68.8(4)
C8 C1 C20 C21 -143.7(3)
C14 C1 C20 C21 -15.9(4)
C2 C1 C20 C21 107.0(3)
C25 C20 C21 C22 -0.3(6)
C1 C20 C21 C22 -176.5(4)
C25 C20 C21 C15 -172.4(3)
C1 C20 C21 C15 11.5(4)
C16 C15 C21 C22 -6.9(8)
C14 C15 C21 C22 -172.3(5)
C16 C15 C21 C20 163.8(4)
C14 C15 C21 C20 -1.5(4)
C20 C21 C22 C23 1.8(8)
C15 C21 C22 C23 171.7(5)
C21 C22 C23 C24 -3.1(10)
C22 C23 C24 C25 2.9(9)
C21 C20 C25 C24 0.2(6)
C1 C20 C25 C24 175.5(4)
C23 C24 C25 C20 -1.5(7)
C39 C26 C27 C32 -76.0(4)
C45 C26 C27 C32 37.4(4)
C33 C26 C27 C32 165.5(3)
C39 C26 C27 C28 117.9(3)
C45 C26 C27 C28 -128.7(3)
C33 C26 C27 C28 -0.6(3)
C32 C27 C28 C29 7.3(4)
C26 C27 C28 C29 174.9(3)
C32 C27 C28 C34 -167.3(3)
C26 C27 C28 C34 0.4(3)
C27 C28 C29 C30 -9.3(5)
C34 C28 C29 C30 164.1(3)
C28 C29 C30 C31 2.5(5)
C29 C30 C31 C32 6.0(5)
C29 C30 C31 C12 -157.8(3)
C13 C12 C31 C30 136.5(3)
C11 C12 C31 C30 -25.0(5)
C13 C12 C31 C32 -26.4(5)
C11 C12 C31 C32 172.1(3)
C28 C27 C32 C31 1.5(4)
C26 C27 C32 C31 -163.5(3)
C30 C31 C32 C27 -7.9(4)
C12 C31 C32 C27 154.8(3)
C39 C26 C33 C38 41.7(4)
C45 C26 C33 C38 -74.8(4)
C27 C26 C33 C38 167.5(3)
C39 C26 C33 C34 -125.0(3)
C45 C26 C33 C34 118.5(3)
C27 C26 C33 C34 0.7(3)
C38 C33 C34 C35 8.1(5)
C26 C33 C34 C35 176.2(3)
C38 C33 C34 C28 -168.7(3)
C26 C33 C34 C28 -0.5(3)
C29 C28 C34 C35 9.7(5)
C27 C28 C34 C35 -176.3(3)
C29 C28 C34 C33 -173.8(3)
C27 C28 C34 C33 0.1(3)
C33 C34 C35 C36 -8.4(5)
C28 C34 C35 C36 167.7(3)
C34 C35 C36 C37 -0.3(5)
C35 C36 C37 C38 9.0(5)
C35 C36 C37 C56 -156.6(3)
C34 C33 C38 C37 0.9(4)
C26 C33 C38 C37 -164.6(3)
C36 C37 C38 C33 -9.2(4)
C56 C37 C38 C33 155.8(3)
C45 C26 C39 C40 -6.9(4)
C27 C26 C39 C40 109.6(4)
C33 C26 C39 C40 -136.0(4)
C45 C26 C39 C44 160.3(3)
C27 C26 C39 C44 -83.1(4)
C33 C26 C39 C44 31.3(5)
C44 C39 C40 C41 12.1(8)
C26 C39 C40 C41 -179.1(5)
C44 C39 C40 C46 -162.7(4)
C26 C39 C40 C46 6.1(5)
C39 C40 C41 C42 -11.8(10)
C46 C40 C41 C42 161.8(6)
C40 C41 C42 C43 0.3(11)
C41 C42 C43 C44 10.3(9)
C41 C42 C43 C74 -152.0(6)
C40 C39 C44 C43 -1.0(5)
C26 C39 C44 C43 -167.2(3)
C42 C43 C44 C39 -9.8(5)
C74 C43 C44 C39 151.1(3)
C39 C26 C45 C50 170.5(3)
C27 C26 C45 C50 45.4(4)
C33 C26 C45 C50 -69.3(5)
C39 C26 C45 C46 5.3(4)
C27 C26 C45 C46 -119.7(3)
C33 C26 C45 C46 125.6(4)
C50 C45 C46 C47 10.5(7)
C26 C45 C46 C47 177.4(5)
C50 C45 C46 C40 -169.0(4)
C26 C45 C46 C40 -2.2(5)
C39 C40 C46 C47 178.0(6)
C41 C40 C46 C47 3.8(11)
C39 C40 C46 C45 -2.5(6)
C41 C40 C46 C45 -176.6(6)
C45 C46 C47 C48 -8.9(10)
C40 C46 C47 C48 170.6(6)
C46 C47 C48 C49 -0.2(10)
C47 C48 C49 C50 7.5(8)
C47 C48 C49 C18 -154.4(6)
C19 C18 C49 C48 134.4(4)
C17 C18 C49 C48 -25.4(6)
C19 C18 C49 C50 -26.3(5)
C17 C18 C49 C50 174.0(3)
C46 C45 C50 C49 -3.0(5)
C26 C45 C50 C49 -166.8(3)
C48 C49 C50 C45 -5.8(6)
C18 C49 C50 C45 154.3(3)
C70 C51 C52 C57 -26.5(4)
C64 C51 C52 C57 93.3(4)
C58 C51 C52 C57 -155.5(3)
C70 C51 C52 C53 139.8(3)
C64 C51 C52 C53 -100.4(3)
C58 C51 C52 C53 10.8(3)
C57 C52 C53 C54 -7.3(5)
C51 C52 C53 C54 -174.8(3)
C57 C52 C53 C59 162.9(3)
C51 C52 C53 C59 -4.6(3)
C52 C53 C54 C55 9.6(5)
C59 C53 C54 C55 -158.1(3)
C53 C54 C55 C56 -0.9(5)
C54 C55 C56 C57 -10.0(5)
C54 C55 C56 C37 154.2(3)
C36 C37 C56 C57 147.7(3)
C38 C37 C56 C57 -17.2(4)
C36 C37 C56 C55 -16.1(4)
C38 C37 C56 C55 178.9(3)
C53 C52 C57 C56 -3.9(5)
C51 C52 C57 C56 161.2(3)
C55 C56 C57 C52 12.2(4)
C37 C56 C57 C52 -152.2(3)
C52 C51 C58 C63 171.7(3)
C70 C51 C58 C63 43.8(4)
C64 C51 C58 C63 -66.0(4)
C52 C51 C58 C59 -13.7(3)
C70 C51 C58 C59 -141.6(3)
C64 C51 C58 C59 108.6(3)
C63 C58 C59 C60 1.2(5)
C51 C58 C59 C60 -173.8(3)
C63 C58 C59 C53 -173.2(3)
C51 C58 C59 C53 11.8(3)
C54 C53 C59 C58 164.1(3)
C52 C53 C59 C58 -4.6(4)
C54 C53 C59 C60 -9.5(6)
C52 C53 C59 C60 -178.1(3)
C58 C59 C60 C61 -0.8(5)
C53 C59 C60 C61 172.1(3)
C59 C60 C61 C62 -0.7(5)
C60 C61 C62 C63 2.0(5)
C59 C58 C63 C62 0.0(5)
C51 C58 C63 C62 174.0(3)
C61 C62 C63 C58 -1.6(5)
C52 C51 C64 C69 39.2(5)
C70 C51 C64 C69 166.9(3)
C58 C51 C64 C69 -71.0(4)
C52 C51 C64 C65 -144.5(3)
C70 C51 C64 C65 -16.8(3)
C58 C51 C64 C65 105.3(3)
C69 C64 C65 C66 0.5(5)
C51 C64 C65 C66 -176.1(3)
C69 C64 C65 C71 -171.5(3)
C51 C64 C65 C71 11.8(4)
C64 C65 C66 C67 -0.1(5)
C71 C65 C66 C67 169.8(4)
C65 C66 C67 C68 -0.9(6)
C66 C67 C68 C69 1.6(6)
C65 C64 C69 C68 0.1(5)
C51 C64 C69 C68 176.1(3)
C67 C68 C69 C64 -1.2(6)
C52 C51 C70 C75 -20.4(5)
C64 C51 C70 C75 -149.1(3)
C58 C51 C70 C75 100.0(4)
C52 C51 C70 C71 144.9(3)
C64 C51 C70 C71 16.2(3)
C58 C51 C70 C71 -94.8(3)
C75 C70 C71 C72 -13.0(5)
C51 C70 C71 C72 -179.6(3)
C75 C70 C71 C65 156.5(3)
C51 C70 C71 C65 -10.2(4)
C66 C65 C71 C72 -4.0(6)
C64 C65 C71 C72 166.8(4)
C66 C65 C71 C70 -171.8(4)
C64 C65 C71 C70 -1.1(4)
C70 C71 C72 C73 13.3(5)
C65 C71 C72 C73 -153.5(4)
C71 C72 C73 C74 0.8(5)
C72 C73 C74 C75 -15.1(5)
C72 C73 C74 C43 146.7(3)
C42 C43 C74 C75 147.7(4)
C44 C43 C74 C75 -13.4(5)
C42 C43 C74 C73 -13.4(5)
C44 C43 C74 C73 -174.5(3)
C71 C70 C75 C74 -1.7(5)
C51 C70 C75 C74 162.1(3)
C73 C74 C75 C70 15.3(4)
C43 C74 C75 C70 -146.2(3)
C83 C76 C77 C82 171.3(3)
C89 C76 C77 C82 42.9(4)
C95 C76 C77 C82 -68.3(4)
C83 C76 C77 C78 -15.5(3)
C89 C76 C77 C78 -143.9(3)
C95 C76 C77 C78 104.9(3)
C82 C77 C78 C79 -0.7(5)
C76 C77 C78 C79 -174.6(3)
C82 C77 C78 C84 -175.8(3)
C76 C77 C78 C84 10.3(3)
C77 C78 C79 C80 0.3(5)
C84 C78 C79 C80 174.1(3)
C78 C79 C80 C81 -0.2(6)
C79 C80 C81 C82 0.6(6)
C78 C77 C82 C81 1.1(5)
C76 C77 C82 C81 173.6(3)
C80 C81 C82 C77 -1.0(5)
C89 C76 C83 C88 -21.2(4)
C95 C76 C83 C88 96.4(4)
C77 C76 C83 C88 -152.0(3)
C89 C76 C83 C84 146.3(3)
C95 C76 C83 C84 -96.1(3)
C77 C76 C83 C84 15.4(3)
C88 C83 C84 C85 -12.1(4)
C76 C83 C84 C85 179.2(3)
C88 C83 C84 C78 158.3(3)
C76 C83 C84 C78 -10.4(3)
C79 C78 C84 C85 -5.4(6)
C77 C78 C84 C85 169.0(3)
C79 C78 C84 C83 -174.4(3)
C77 C78 C84 C83 0.0(3)
C83 C84 C85 C86 11.5(4)
C78 C84 C85 C86 -156.5(3)
C84 C85 C86 C87 1.8(5)
C85 C86 C87 C88 -14.2(4)
C85 C86 C87 C106 146.3(3)
C84 C83 C88 C87 -0.8(4)
C76 C83 C88 C87 165.6(3)
C86 C87 C88 C83 13.6(4)
C106 C87 C88 C83 -147.3(3)
C83 C76 C89 C90 139.0(3)
C95 C76 C89 C90 13.2(3)
C77 C76 C89 C90 -100.0(3)
C83 C76 C89 C94 -25.3(4)
C95 C76 C89 C94 -151.1(3)
C77 C76 C89 C94 95.7(4)
C94 C89 C90 C91 -10.9(5)
C76 C89 C90 C91 -176.6(3)
C94 C89 C90 C96 157.1(3)
C76 C89 C90 C96 -8.6(3)
C89 C90 C91 C92 11.7(5)
C96 C90 C91 C92 -153.5(3)
C90 C91 C92 C93 0.8(5)
C91 C92 C93 C94 -13.8(4)
C91 C92 C93 C124 148.4(3)
C90 C89 C94 C93 -2.5(4)
C76 C89 C94 C93 160.3(3)
C92 C93 C94 C89 14.4(4)
C124 C93 C94 C89 -147.5(3)
C83 C76 C95 C100 44.2(4)
C89 C76 C95 C100 170.0(3)
C77 C76 C95 C100 -65.3(4)
C83 C76 C95 C96 -139.4(3)
C89 C76 C95 C96 -13.6(3)
C77 C76 C95 C96 111.1(3)
C100 C95 C96 C97 -0.3(5)
C76 C95 C96 C97 -177.1(3)
C100 C95 C96 C90 -173.9(3)
C76 C95 C96 C90 9.3(3)
C91 C90 C96 C97 -6.7(6)
C89 C90 C96 C97 -173.2(3)
C91 C90 C96 C95 166.1(3)
C89 C90 C96 C95 -0.4(4)
C95 C96 C97 C98 -0.1(5)
C90 C96 C97 C98 171.9(3)
C96 C97 C98 C99 0.5(5)
C97 C98 C99 C100 -0.5(5)
C96 C95 C100 C99 0.3(5)
C76 C95 C100 C99 176.4(3)
C98 C99 C100 C95 0.1(5)
C114 C101 C102 C107 -71.9(4)
C120 C101 C102 C107 43.5(4)
C108 C101 C102 C107 169.7(3)
C114 C101 C102 C103 118.9(3)
C120 C101 C102 C103 -125.6(3)
C108 C101 C102 C103 0.6(3)
C107 C102 C103 C104 10.2(4)
C101 C102 C103 C104 -179.6(3)
C107 C102 C103 C109 -168.6(3)
C101 C102 C103 C109 1.7(3)
C102 C103 C104 C105 -9.8(4)
C109 C103 C104 C105 168.6(3)
C103 C104 C105 C106 -0.1(5)
C104 C105 C106 C107 9.5(4)
C104 C105 C106 C87 -153.9(3)
C88 C87 C106 C105 138.0(3)
C86 C87 C106 C105 -22.3(4)
C88 C87 C106 C107 -24.7(4)
C86 C87 C106 C107 175.0(3)
C103 C102 C107 C106 -0.5(4)
C101 C102 C107 C106 -168.7(3)
C105 C106 C107 C102 -9.0(4)
C87 C106 C107 C102 153.5(3)
C102 C101 C108 C113 162.9(3)
C114 C101 C108 C113 36.8(4)
C120 C101 C108 C113 -77.8(4)
C102 C101 C108 C109 -2.8(3)
C114 C101 C108 C109 -128.8(3)
C120 C101 C108 C109 116.6(3)
C113 C108 C109 C110 11.8(4)
C101 C108 C109 C110 178.9(3)
C113 C108 C109 C103 -163.2(3)
C101 C108 C109 C103 3.9(3)
C104 C103 C109 C110 3.5(5)
C102 C103 C109 C110 -177.9(3)
C104 C103 C109 C108 177.9(3)
C102 C103 C109 C108 -3.5(3)
C108 C109 C110 C111 -10.9(5)
C103 C109 C110 C111 163.0(3)
C109 C110 C111 C112 -0.7(5)
C110 C111 C112 C113 11.0(5)
C110 C111 C112 C131 -152.9(3)
C109 C108 C113 C112 -1.0(4)
C101 C108 C113 C112 -165.3(3)
C111 C112 C113 C108 -10.0(4)
C131 C112 C113 C108 152.6(3)
C102 C101 C114 C115 122.8(3)
C120 C101 C114 C115 3.3(3)
C108 C101 C114 C115 -122.5(3)
C102 C101 C114 C119 -69.7(4)
C120 C101 C114 C119 170.8(3)
C108 C101 C114 C119 45.0(4)
C119 C114 C115 C116 9.2(5)
C101 C114 C115 C116 177.7(3)
C119 C114 C115 C121 -170.1(3)
C101 C114 C115 C121 -1.5(4)
C114 C115 C116 C117 -9.2(6)
C121 C115 C116 C117 169.8(4)
C115 C116 C117 C118 1.3(6)
C116 C117 C118 C119 6.8(5)
C116 C117 C118 C149 -156.3(4)
C115 C114 C119 C118 -0.9(5)
C101 C114 C119 C118 -167.2(3)
C117 C118 C119 C114 -6.8(5)
C149 C118 C119 C114 155.2(3)
C102 C101 C120 C125 34.7(4)
C114 C101 C120 C125 161.2(3)
C108 C101 C120 C125 -80.6(4)
C102 C101 C120 C121 -130.4(3)
C114 C101 C120 C121 -3.9(3)
C108 C101 C120 C121 114.3(3)
C125 C120 C121 C122 10.9(5)
C101 C120 C121 C122 177.5(3)
C125 C120 C121 C115 -163.4(3)
C101 C120 C121 C115 3.3(4)
C116 C115 C121 C122 6.3(7)
C114 C115 C121 C122 -174.6(4)
C116 C115 C121 C120 179.8(4)
C114 C115 C121 C120 -1.1(4)
C120 C121 C122 C123 -10.6(5)
C115 C121 C122 C123 162.2(4)
C121 C122 C123 C124 0.3(6)
C122 C123 C124 C125 9.6(5)
C122 C123 C124 C93 -153.8(3)
C94 C93 C124 C123 146.9(3)
C92 C93 C124 C123 -14.7(4)
C94 C93 C124 C125 -15.5(4)
C92 C93 C124 C125 -177.2(3)
C121 C120 C125 C124 -0.7(4)
C101 C120 C125 C124 -164.5(3)
C123 C124 C125 C120 -9.2(4)
C93 C124 C125 C120 153.1(3)
C145 C126 C127 C128 141.8(3)
C139 C126 C127 C128 -96.1(3)
C133 C126 C127 C128 14.2(3)
C145 C126 C127 C132 -21.8(4)
C139 C126 C127 C132 100.4(4)
C133 C126 C127 C132 -149.3(3)
C132 C127 C128 C129 -11.8(5)
C126 C127 C128 C129 -176.9(3)
C132 C127 C128 C134 156.6(3)
C126 C127 C128 C134 -8.4(3)
C127 C128 C129 C130 12.8(5)
C134 C128 C129 C130 -153.0(3)
C128 C129 C130 C131 0.1(5)
C129 C130 C131 C132 -13.7(4)
C129 C130 C131 C112 146.7(3)
C111 C112 C131 C130 -18.3(4)
C113 C112 C131 C130 178.8(3)
C111 C112 C131 C132 141.7(3)
C113 C112 C131 C132 -21.2(4)
C128 C127 C132 C131 -2.3(4)
C126 C127 C132 C131 159.8(3)
C130 C131 C132 C127 14.7(4)
C112 C131 C132 C127 -145.7(3)
C145 C126 C133 C138 40.5(4)
C127 C126 C133 C138 168.3(3)
C139 C126 C133 C138 -68.2(4)
C145 C126 C133 C134 -143.4(3)
C127 C126 C133 C134 -15.6(3)
C139 C126 C133 C134 108.0(3)
C138 C133 C134 C135 0.3(5)
C126 C133 C134 C135 -176.2(3)
C138 C133 C134 C128 -172.0(3)
C126 C133 C134 C128 11.6(3)
C129 C128 C134 C135 -6.1(6)
C127 C128 C134 C135 -173.2(3)
C129 C128 C134 C133 165.0(3)
C127 C128 C134 C133 -2.1(3)
C133 C134 C135 C136 -0.5(5)
C128 C134 C135 C136 169.7(3)
C134 C135 C136 C137 0.0(6)
C135 C136 C137 C138 0.8(6)
C134 C133 C138 C137 0.5(4)
C126 C133 C138 C137 176.2(3)
C136 C137 C138 C133 -1.0(5)
C145 C126 C139 C144 171.8(3)
C127 C126 C139 C144 41.7(4)
C133 C126 C139 C144 -67.6(4)
C145 C126 C139 C140 -15.5(3)
C127 C126 C139 C140 -145.6(3)
C133 C126 C139 C140 105.1(3)
C144 C139 C140 C141 2.3(5)
C126 C139 C140 C141 -171.1(3)
C144 C139 C140 C146 -174.7(3)
C126 C139 C140 C146 12.0(3)
C139 C140 C141 C142 -2.0(5)
C146 C140 C141 C142 174.1(3)
C140 C141 C142 C143 -0.1(5)
C141 C142 C143 C144 2.1(5)
C140 C139 C144 C143 -0.4(5)
C126 C139 C144 C143 171.6(3)
C142 C143 C144 C139 -1.8(5)
C127 C126 C145 C150 -21.1(4)
C139 C126 C145 C150 -152.6(3)
C133 C126 C145 C150 97.9(4)
C127 C126 C145 C146 145.3(3)
C139 C126 C145 C146 13.8(3)
C133 C126 C145 C146 -95.7(3)
C150 C145 C146 C147 -9.7(4)
C126 C145 C146 C147 -177.3(3)
C150 C145 C146 C140 160.0(3)
C126 C145 C146 C140 -7.6(3)
C139 C140 C146 C147 165.2(3)
C141 C140 C146 C147 -11.3(6)
C139 C140 C146 C145 -2.8(3)
C141 C140 C146 C145 -179.3(3)
C145 C146 C147 C148 10.0(5)
C140 C146 C147 C148 -157.0(3)
C146 C147 C148 C149 1.4(5)
C147 C148 C149 C150 -12.9(5)
C147 C148 C149 C118 147.4(3)
C119 C118 C149 C150 -27.9(4)
C117 C118 C149 C150 134.5(3)
C119 C118 C149 C148 171.9(3)
C117 C118 C149 C148 -25.8(4)
C146 C145 C150 C149 -2.0(4)
C126 C145 C150 C149 163.2(3)
C148 C149 C150 C145 13.1(4)
C118 C149 C150 C145 -147.8(3)
C158 C151 C152 C157 174.1(3)
C164 C151 C152 C157 45.4(4)
C170 C151 C152 C157 -63.6(4)
C158 C151 C152 C153 -13.2(3)
C164 C151 C152 C153 -141.9(3)
C170 C151 C152 C153 109.1(3)
C157 C152 C153 C154 -0.2(5)
C151 C152 C153 C154 -173.6(3)
C157 C152 C153 C159 -176.4(3)
C151 C152 C153 C159 10.2(4)
C152 C153 C154 C155 -0.7(5)
C159 C153 C154 C155 174.5(4)
C153 C154 C155 C156 0.8(6)
C154 C155 C156 C157 -0.1(5)
C153 C152 C157 C156 1.0(5)
C151 C152 C157 C156 172.9(3)
C155 C156 C157 C152 -0.8(5)
C164 C151 C158 C163 -25.4(5)
C170 C151 C158 C163 94.3(4)
C152 C151 C158 C163 -155.1(3)
C164 C151 C158 C159 141.3(3)
C170 C151 C158 C159 -99.0(3)
C152 C151 C158 C159 11.6(3)
C163 C158 C159 C160 -9.1(5)
C151 C158 C159 C160 -177.0(3)
C163 C158 C159 C153 161.7(3)
C151 C158 C159 C153 -6.2(4)
C154 C153 C159 C160 -8.8(7)
C152 C153 C159 C160 166.8(4)
C154 C153 C159 C158 -178.2(4)
C152 C153 C159 C158 -2.6(4)
C158 C159 C160 C161 9.8(6)
C153 C159 C160 C161 -158.7(4)
C159 C160 C161 C162 0.7(6)
C160 C161 C162 C163 -11.9(6)
C160 C161 C162 C181 151.3(4)
C159 C158 C163 C162 -2.4(5)
C151 C158 C163 C162 163.1(3)
C161 C162 C163 C158 12.6(5)
C181 C162 C163 C158 -150.8(3)
C158 C151 C164 C169 -19.8(4)
C170 C151 C164 C169 -148.6(3)
C152 C151 C164 C169 101.5(4)
C158 C151 C164 C165 144.9(3)
C170 C151 C164 C165 16.1(3)
C152 C151 C164 C165 -93.8(3)
C169 C164 C165 C166 -11.0(5)
C151 C164 C165 C166 -176.9(3)
C169 C164 C165 C171 156.3(3)
C151 C164 C165 C171 -9.7(3)
C164 C165 C166 C167 12.2(5)
C171 C165 C166 C167 -151.9(3)
C165 C166 C167 C168 0.6(5)
C166 C167 C168 C169 -14.5(4)
C166 C167 C168 C199 144.0(3)
C165 C164 C169 C168 -3.3(4)
C151 C164 C169 C168 160.0(3)
C167 C168 C169 C164 15.6(4)
C199 C168 C169 C164 -143.0(3)
C158 C151 C170 C175 40.6(4)
C164 C151 C170 C175 168.4(3)
C152 C151 C170 C175 -69.7(4)
C158 C151 C170 C171 -145.1(3)
C164 C151 C170 C171 -17.3(3)
C152 C151 C170 C171 104.6(3)
C175 C170 C171 C172 0.6(5)
C151 C170 C171 C172 -174.2(3)
C175 C170 C171 C165 -172.5(3)
C151 C170 C171 C165 12.7(3)
C166 C165 C171 C172 -8.5(6)
C164 C165 C171 C172 -174.0(4)
C166 C165 C171 C170 163.5(3)
C164 C165 C171 C170 -2.0(4)
C170 C171 C172 C173 0.0(5)
C165 C171 C172 C173 171.3(3)
C171 C172 C173 C174 -1.1(6)
C172 C173 C174 C175 1.6(6)
C171 C170 C175 C174 -0.2(5)
C151 C170 C175 C174 173.6(3)
C173 C174 C175 C170 -0.9(5)
C183 C176 C177 C178 -2.4(3)
C195 C176 C177 C178 -131.7(3)
C189 C176 C177 C178 115.2(3)
C183 C176 C177 C182 161.9(3)
C195 C176 C177 C182 32.6(4)
C189 C176 C177 C182 -80.4(4)
C182 C177 C178 C179 9.9(5)
C176 C177 C178 C179 176.1(3)
C182 C177 C178 C184 -164.4(3)
C176 C177 C178 C184 1.8(3)
C177 C178 C179 C180 -10.2(5)
C184 C178 C179 C180 162.9(3)
C178 C179 C180 C181 0.9(5)
C179 C180 C181 C182 8.4(5)
C179 C180 C181 C162 -157.5(3)
C163 C162 C181 C180 146.5(3)
C161 C162 C181 C180 -16.4(5)
C163 C162 C181 C182 -18.7(5)
C161 C162 C181 C182 178.5(3)
C178 C177 C182 C181 -0.3(4)
C176 C177 C182 C181 -163.3(3)
C180 C181 C182 C177 -8.6(4)
C162 C181 C182 C177 156.3(3)
C195 C176 C183 C188 -74.6(4)
C177 C176 C183 C188 167.6(3)
C189 C176 C183 C188 42.0(4)
C195 C176 C183 C184 120.0(3)
C177 C176 C183 C184 2.2(3)
C189 C176 C183 C184 -123.4(3)
C188 C183 C184 C185 7.9(5)
C176 C183 C184 C185 175.0(3)
C188 C183 C184 C178 -168.4(3)
C176 C183 C184 C178 -1.3(3)
C179 C178 C184 C185 9.9(6)
C177 C178 C184 C185 -176.3(3)
C179 C178 C184 C183 -174.1(3)
C177 C178 C184 C183 -0.3(4)
C183 C184 C185 C186 -6.5(5)
C178 C184 C185 C186 169.1(3)
C184 C185 C186 C187 -1.7(6)
C185 C186 C187 C188 8.2(5)
C185 C186 C187 C206 -156.0(3)
C184 C183 C188 C187 -1.0(4)
C176 C183 C188 C187 -165.1(3)
C186 C187 C188 C183 -6.7(4)
C206 C187 C188 C183 156.7(3)
C183 C176 C189 C194 27.2(4)
C195 C176 C189 C194 157.4(3)
C177 C176 C189 C194 -86.8(4)
C183 C176 C189 C190 -137.6(3)
C195 C176 C189 C190 -7.5(3)
C177 C176 C189 C190 108.4(3)
C194 C189 C190 C191 15.0(6)
C176 C189 C190 C191 -178.2(4)
C194 C189 C190 C196 -160.0(3)
C176 C189 C190 C196 6.8(4)
C189 C190 C191 C192 -14.1(7)
C196 C190 C191 C192 159.8(4)
C190 C191 C192 C193 0.2(7)
C191 C192 C193 C194 12.3(6)
C191 C192 C193 C224 -152.4(4)
C190 C189 C194 C193 -2.0(5)
C176 C189 C194 C193 -165.6(3)
C192 C193 C194 C189 -11.3(5)
C224 C193 C194 C189 152.4(3)
C183 C176 C195 C200 -69.6(4)
C177 C176 C195 C200 45.6(4)
C189 C176 C195 C200 170.5(3)
C183 C176 C195 C196 125.4(3)
C177 C176 C195 C196 -119.4(3)
C189 C176 C195 C196 5.6(3)
C200 C195 C196 C197 10.8(6)
C176 C195 C196 C197 177.6(4)
C200 C195 C196 C190 -168.9(3)
C176 C195 C196 C190 -2.1(4)
C189 C190 C196 C197 177.3(4)
C191 C190 C196 C197 2.9(8)
C189 C190 C196 C195 -3.1(5)
C191 C190 C196 C195 -177.5(4)
C195 C196 C197 C198 -8.8(7)
C190 C196 C197 C198 170.8(4)
C196 C197 C198 C199 -1.2(7)
C197 C198 C199 C200 8.8(6)
C197 C198 C199 C168 -153.8(4)
C169 C168 C199 C200 -26.8(5)
C167 C168 C199 C200 175.1(3)
C169 C168 C199 C198 134.3(3)
C167 C168 C199 C198 -23.8(4)
C196 C195 C200 C199 -2.9(5)
C176 C195 C200 C199 -166.5(3)
C198 C199 C200 C195 -6.6(5)
C168 C199 C200 C195 154.0(3)
C220 C201 C202 C207 -26.8(4)
C208 C201 C202 C207 -155.1(3)
C214 C201 C202 C207 93.3(4)
C220 C201 C202 C203 139.2(3)
C208 C201 C202 C203 10.9(3)
C214 C201 C202 C203 -100.7(3)
C207 C202 C203 C204 -8.7(5)
C201 C202 C203 C204 -175.7(3)
C207 C202 C203 C209 161.2(3)
C201 C202 C203 C209 -5.8(4)
C202 C203 C204 C205 10.1(5)
C209 C203 C204 C205 -157.0(3)
C203 C204 C205 C206 -0.2(5)
C204 C205 C206 C207 -11.1(5)
C204 C205 C206 C187 151.9(3)
C186 C187 C206 C205 -15.9(4)
C188 C187 C206 C205 -179.4(3)
C186 C187 C206 C207 146.8(3)
C188 C187 C206 C207 -16.7(4)
C203 C202 C207 C206 -2.9(5)
C201 C202 C207 C206 161.8(3)
C205 C206 C207 C202 12.4(4)
C187 C206 C207 C202 -150.8(3)
C202 C201 C208 C213 172.7(3)
C220 C201 C208 C213 45.0(5)
C214 C201 C208 C213 -65.0(4)
C202 C201 C208 C209 -12.5(3)
C220 C201 C208 C209 -140.2(3)
C214 C201 C208 C209 109.8(3)
C213 C208 C209 C210 -0.4(5)
C201 C208 C209 C210 -175.7(3)
C213 C208 C209 C203 -174.9(3)
C201 C208 C209 C203 9.8(4)
C204 C203 C209 C210 -8.1(6)
C202 C203 C209 C210 -176.3(4)
C204 C203 C209 C208 165.6(3)
C202 C203 C209 C208 -2.6(4)
C208 C209 C210 C211 -0.1(5)
C203 C209 C210 C211 172.9(4)
C209 C210 C211 C212 0.0(6)
C210 C211 C212 C213 0.7(6)
C209 C208 C213 C212 1.0(5)
C201 C208 C213 C212 175.3(3)
C211 C212 C213 C208 -1.2(5)
C202 C201 C214 C219 40.0(5)
C220 C201 C214 C219 167.9(3)
C208 C201 C214 C219 -70.5(4)
C202 C201 C214 C215 -143.8(3)
C220 C201 C214 C215 -15.9(3)
C208 C201 C214 C215 105.8(3)
C219 C214 C215 C216 0.3(5)
C201 C214 C215 C216 -176.3(3)
C219 C214 C215 C221 -172.4(3)
C201 C214 C215 C221 10.9(4)
C214 C215 C216 C217 -0.2(5)
C221 C215 C216 C217 170.7(4)
C215 C216 C217 C218 -1.1(6)
C216 C217 C218 C219 2.2(6)
C215 C214 C219 C218 0.7(5)
C201 C214 C219 C218 176.6(3)
C217 C218 C219 C214 -1.9(5)
C202 C201 C220 C225 -21.7(4)
C208 C201 C220 C225 98.2(4)
C214 C201 C220 C225 -150.6(3)
C202 C201 C220 C221 144.2(3)
C208 C201 C220 C221 -95.9(3)
C214 C201 C220 C221 15.4(3)
C225 C220 C221 C222 -11.7(5)
C201 C220 C221 C222 -178.9(3)
C225 C220 C221 C215 157.3(3)
C201 C220 C221 C215 -9.9(4)
C216 C215 C221 C222 -5.1(6)
C214 C215 C221 C222 166.6(3)
C216 C215 C221 C220 -172.4(4)
C214 C215 C221 C220 -0.7(4)
C220 C221 C222 C223 11.8(5)
C215 C221 C222 C223 -154.4(3)
C221 C222 C223 C224 1.2(5)
C222 C223 C224 C225 -14.2(5)
C222 C223 C224 C193 148.4(3)
C192 C193 C224 C223 -8.3(5)
C194 C193 C224 C223 -172.0(3)
C192 C193 C224 C225 153.6(3)
C194 C193 C224 C225 -10.0(5)
C221 C220 C225 C224 -1.7(5)
C201 C220 C225 C224 162.9(3)
C223 C224 C225 C220 14.2(4)
C193 C224 C225 C220 -148.2(3)
C239 C226 C227 C232 40.9(4)
C233 C226 C227 C232 170.3(3)
C245 C226 C227 C232 -69.7(4)
C239 C226 C227 C228 -145.6(3)
C233 C226 C227 C228 -16.2(3)
C245 C226 C227 C228 103.7(3)
C232 C227 C228 C229 0.7(5)
C226 C227 C228 C229 -173.3(3)
C232 C227 C228 C234 -174.2(3)
C226 C227 C228 C234 11.7(3)
C227 C228 C229 C230 -0.9(5)
C234 C228 C229 C230 172.7(3)
C228 C229 C230 C231 -0.1(5)
C229 C230 C231 C232 1.4(5)
C228 C227 C232 C231 0.5(5)
C226 C227 C232 C231 173.4(3)
C230 C231 C232 C227 -1.5(5)
C239 C226 C233 C238 -20.6(4)
C227 C226 C233 C238 -152.2(3)
C245 C226 C233 C238 97.7(3)
C239 C226 C233 C234 146.7(3)
C227 C226 C233 C234 15.1(3)
C245 C226 C233 C234 -95.0(3)
C238 C233 C234 C235 -11.5(4)
C226 C233 C234 C235 -180.0(3)
C238 C233 C234 C228 159.3(3)
C226 C233 C234 C228 -9.2(3)
C229 C228 C234 C235 -6.6(6)
C227 C228 C234 C235 167.6(3)
C229 C228 C234 C233 -175.8(3)
C227 C228 C234 C233 -1.6(3)
C233 C234 C235 C236 11.5(4)
C228 C234 C235 C236 -156.7(3)
C234 C235 C236 C237 1.0(4)
C235 C236 C237 C238 -13.6(4)
C235 C236 C237 C256 146.7(3)
C234 C233 C238 C237 -1.4(4)
C226 C233 C238 C237 164.8(3)
C236 C237 C238 C233 13.7(4)
C256 C237 C238 C233 -147.1(3)
C233 C226 C239 C244 -23.9(4)
C227 C226 C239 C244 98.0(4)
C245 C226 C239 C244 -150.2(3)
C233 C226 C239 C240 140.0(3)
C227 C226 C239 C240 -98.2(3)
C245 C226 C239 C240 13.7(3)
C244 C239 C240 C241 -10.8(5)
C226 C239 C240 C241 -176.2(3)
C244 C239 C240 C246 157.1(3)
C226 C239 C240 C246 -8.3(3)
C239 C240 C241 C242 11.9(5)
C246 C240 C241 C242 -153.2(3)
C240 C241 C242 C243 -0.5(5)
C241 C242 C243 C244 -12.0(5)
C241 C242 C243 C274 148.3(3)
C240 C239 C244 C243 -2.1(4)
C226 C239 C244 C243 160.4(3)
C242 C243 C244 C239 13.1(4)
C274 C243 C244 C239 -147.2(3)
C239 C226 C245 C250 169.2(3)
C233 C226 C245 C250 42.4(4)
C227 C226 C245 C250 -66.3(4)
C239 C226 C245 C246 -14.6(3)
C233 C226 C245 C246 -141.4(3)
C227 C226 C245 C246 109.9(3)
C250 C245 C246 C247 -0.4(4)
C226 C245 C246 C247 -177.0(3)
C250 C245 C246 C240 -172.9(3)
C226 C245 C246 C240 10.6(3)
C241 C240 C246 C247 -6.4(6)
C239 C240 C246 C247 -172.8(3)
C241 C240 C246 C245 165.0(3)
C239 C240 C246 C245 -1.5(3)
C245 C246 C247 C248 -0.4(5)
C240 C246 C247 C248 170.1(3)
C246 C247 C248 C249 0.1(5)
C247 C248 C249 C250 1.0(5)
C246 C245 C250 C249 1.5(4)
C226 C245 C250 C249 177.3(3)
C248 C249 C250 C245 -1.8(5)
C264 C251 C252 C257 -71.8(4)
C258 C251 C252 C257 169.2(3)
C270 C251 C252 C257 42.4(4)
C264 C251 C252 C253 120.1(3)
C258 C251 C252 C253 1.0(3)
C270 C251 C252 C253 -125.8(3)
C257 C252 C253 C254 11.4(5)
C251 C252 C253 C254 -179.1(3)
C257 C252 C253 C259 -168.1(3)
C251 C252 C253 C259 1.4(4)
C252 C253 C254 C255 -10.9(5)
C259 C253 C254 C255 168.5(3)
C253 C254 C255 C256 0.1(5)
C254 C255 C256 C257 10.0(5)
C254 C255 C256 C237 -154.2(3)
C238 C237 C256 C255 138.1(3)
C236 C237 C256 C255 -22.1(4)
C238 C237 C256 C257 -25.4(4)
C236 C237 C256 C257 174.4(3)
C253 C252 C257 C256 -1.0(4)
C251 C252 C257 C256 -168.1(3)
C255 C256 C257 C252 -9.5(4)
C237 C256 C257 C252 153.7(3)
C264 C251 C258 C259 -128.9(3)
C252 C251 C258 C259 -3.2(3)
C270 C251 C258 C259 115.1(3)
C264 C251 C258 C263 36.3(4)
C252 C251 C258 C263 162.0(3)
C270 C251 C258 C263 -79.7(4)
C263 C258 C259 C260 13.5(5)
C251 C258 C259 C260 -179.7(3)
C263 C258 C259 C253 -162.6(3)
C251 C258 C259 C253 4.2(4)
C254 C253 C259 C260 1.4(6)
C252 C253 C259 C260 -179.2(3)
C254 C253 C259 C258 177.0(3)
C252 C253 C259 C258 -3.6(4)
C258 C259 C260 C261 -11.8(5)
C253 C259 C260 C261 163.5(3)
C259 C260 C261 C262 -1.3(6)
C260 C261 C262 C263 12.4(5)
C260 C261 C262 C281 -151.9(3)
C259 C258 C263 C262 -2.1(4)
C251 C258 C263 C262 -166.0(3)
C261 C262 C263 C258 -10.4(4)
C281 C262 C263 C258 152.7(3)
C252 C251 C264 C269 -75.2(4)
C258 C251 C264 C269 39.7(4)
C270 C251 C264 C269 167.1(3)
C252 C251 C264 C265 117.8(3)
C258 C251 C264 C265 -127.3(3)
C270 C251 C264 C265 0.2(3)
C269 C264 C265 C266 10.3(5)
C251 C264 C265 C266 178.6(3)
C269 C264 C265 C271 -167.8(3)
C251 C264 C265 C271 0.5(4)
C264 C265 C266 C267 -10.0(6)
C271 C265 C266 C267 167.5(4)
C265 C266 C267 C268 -0.3(6)
C266 C267 C268 C269 10.2(6)
C266 C267 C268 C299 -154.7(4)
C265 C264 C269 C268 0.0(5)
C251 C264 C269 C268 -166.0(3)
C267 C268 C269 C264 -9.9(5)
C299 C268 C269 C264 154.1(3)
C264 C251 C270 C275 163.5(3)
C252 C251 C270 C275 38.2(4)
C258 C251 C270 C275 -76.7(4)
C264 C251 C270 C271 -0.9(3)
C252 C251 C270 C271 -126.1(3)
C258 C251 C270 C271 119.0(3)
C275 C270 C271 C272 12.4(5)
C251 C270 C271 C272 178.3(3)
C275 C270 C271 C265 -164.7(3)
C251 C270 C271 C265 1.2(4)
C266 C265 C271 C272 4.4(7)
C264 C265 C271 C272 -177.8(4)
C266 C265 C271 C270 -178.9(4)
C264 C265 C271 C270 -1.1(4)
C270 C271 C272 C273 -11.8(6)
C265 C271 C272 C273 164.6(4)
C271 C272 C273 C274 0.8(6)
C272 C273 C274 C275 9.5(5)
C272 C273 C274 C243 -154.0(4)
C244 C243 C274 C273 142.7(3)
C242 C243 C274 C273 -17.3(4)
C244 C243 C274 C275 -19.8(4)
C242 C243 C274 C275 -179.8(3)
C271 C270 C275 C274 -1.9(5)
C251 C270 C275 C274 -164.7(3)
C273 C274 C275 C270 -8.8(4)
C243 C274 C275 C270 153.4(3)
C295 C276 C277 C282 -19.1(4)
C289 C276 C277 C282 102.5(4)
C283 C276 C277 C282 -147.8(3)
C295 C276 C277 C278 144.4(3)
C289 C276 C277 C278 -94.0(3)
C283 C276 C277 C278 15.8(3)
C282 C277 C278 C279 -12.2(4)
C276 C277 C278 C279 -177.2(3)
C282 C277 C278 C284 155.9(3)
C276 C277 C278 C284 -9.1(3)
C277 C278 C279 C280 13.4(4)
C284 C278 C279 C280 -151.8(3)
C278 C279 C280 C281 -0.2(5)
C279 C280 C281 C282 -14.0(4)
C279 C280 C281 C262 146.9(3)
C261 C262 C281 C282 145.0(3)
C263 C262 C281 C282 -18.4(4)
C261 C262 C281 C280 -15.4(4)
C263 C262 C281 C280 -178.8(3)
C278 C277 C282 C281 -2.4(4)
C276 C277 C282 C281 159.6(3)
C280 C281 C282 C277 15.1(4)
C262 C281 C282 C277 -145.7(3)
C295 C276 C283 C288 40.7(4)
C277 C276 C283 C288 168.7(3)
C289 C276 C283 C288 -68.7(4)
C295 C276 C283 C284 -145.4(3)
C277 C276 C283 C284 -17.4(3)
C289 C276 C283 C284 105.2(3)
C288 C283 C284 C285 -0.3(5)
C276 C283 C284 C285 -174.8(3)
C288 C283 C284 C278 -172.4(3)
C276 C283 C284 C278 13.1(3)
C279 C278 C284 C285 -7.3(6)
C277 C278 C284 C285 -173.7(3)
C279 C278 C284 C283 163.9(3)
C277 C278 C284 C283 -2.5(3)
C283 C284 C285 C286 0.7(5)
C278 C284 C285 C286 170.9(3)
C284 C285 C286 C287 -1.5(5)
C285 C286 C287 C288 2.0(5)
C284 C283 C288 C287 0.7(4)
C276 C283 C288 C287 174.0(3)
C286 C287 C288 C283 -1.5(5)
C295 C276 C289 C294 175.7(3)
C277 C276 C289 C294 46.5(4)
C283 C276 C289 C294 -62.6(4)
C295 C276 C289 C290 -13.4(3)
C277 C276 C289 C290 -142.5(3)
C283 C276 C289 C290 108.4(3)
C294 C289 C290 C291 1.3(5)
C276 C289 C290 C291 -170.5(3)
C294 C289 C290 C296 -176.8(3)
C276 C289 C290 C296 11.4(3)
C289 C290 C291 C292 -0.7(5)
C296 C290 C291 C292 176.8(3)
C290 C291 C292 C293 -1.1(5)
C291 C292 C293 C294 2.5(5)
C290 C289 C294 C293 0.0(5)
C276 C289 C294 C293 170.1(3)
C292 C293 C294 C289 -1.9(5)
C277 C276 C295 C300 -25.5(4)
C289 C276 C295 C300 -156.0(3)
C283 C276 C295 C300 94.3(4)
C277 C276 C295 C296 141.2(3)
C289 C276 C295 C296 10.7(3)
C283 C276 C295 C296 -99.0(3)
C300 C295 C296 C297 -9.1(4)
C276 C295 C296 C297 -176.8(3)
C300 C295 C296 C290 163.1(3)
C276 C295 C296 C290 -4.6(3)
C291 C290 C296 C297 -11.1(6)
C289 C290 C296 C297 166.7(3)
C291 C290 C296 C295 177.9(3)
C289 C290 C296 C295 -4.3(3)
C295 C296 C297 C298 8.1(5)
C290 C296 C297 C298 -162.0(3)
C296 C297 C298 C299 2.5(5)
C297 C298 C299 C300 -11.8(5)
C297 C298 C299 C268 151.0(3)
C269 C268 C299 C298 178.6(3)
C267 C268 C299 C298 -17.4(5)
C269 C268 C299 C300 -19.0(5)
C267 C268 C299 C300 145.0(3)
C296 C295 C300 C299 -0.6(5)
C276 C295 C300 C299 164.9(3)
C298 C299 C300 C295 10.7(4)
C268 C299 C300 C295 -152.5(3)
C306 C301 C302 C303 0.1(10)
C307 C301 C302 C303 179.9(6)
C301 C302 C303 C304 -1.2(11)
C302 C303 C304 C305 -0.2(12)
C303 C304 C305 C306 2.5(13)
C304 C305 C306 C301 -3.5(13)
C302 C301 C306 C305 2.1(10)
C307 C301 C306 C305 -177.7(7)
C313 C308 C309 C310 0.0
C314 C308 C309 C310 179.0(5)
C308 C309 C310 C311 0.0
C309 C310 C311 C312 0.0
C310 C311 C312 C313 0.0
C311 C312 C313 C308 0.0
C309 C308 C313 C312 0.0
C314 C308 C313 C312 -179.0(6)
C320 C315 C316 C317 -0.4(8)
C321 C315 C316 C317 178.8(5)
C315 C316 C317 C318 1.9(9)
C316 C317 C318 C319 -1.4(8)
C317 C318 C319 C320 -0.5(8)
C318 C319 C320 C315 2.0(8)
C316 C315 C320 C319 -1.5(7)
C321 C315 C320 C319 179.3(5)
C327 C322 C323 C324 1.3(7)
C328 C322 C323 C324 -177.3(5)
C322 C323 C324 C325 -1.0(8)
C323 C324 C325 C326 0.5(7)
C324 C325 C326 C327 -0.4(7)
C325 C326 C327 C322 0.8(6)
C323 C322 C327 C326 -1.2(6)
C328 C322 C327 C326 177.4(4)
C334 C329 C330 C331 0.0
C335 C329 C330 C331 179.4(8)
C329 C330 C331 C332 0.0
C330 C331 C332 C333 0.0
C331 C332 C333 C334 0.0
C332 C333 C334 C329 0.0
C330 C329 C334 C333 0.0
C335 C329 C334 C333 -179.4(8)
C341 C336 C337 C338 0.0
C342 C336 C337 C338 -177.2(6)
C336 C337 C338 C339 0.0
C337 C338 C339 C340 0.0
C338 C339 C340 C341 0.0
C339 C340 C341 C336 0.0
C337 C336 C341 C340 0.0
C342 C336 C341 C340 177.2(6)
C348 C343 C344 C345 0.0
C349 C343 C344 C345 -179.2(15)
C343 C344 C345 C346 0.0
C344 C345 C346 C347 0.0
C345 C346 C347 C348 0.0
C346 C347 C348 C343 0.0
C344 C343 C348 C347 0.0
C349 C343 C348 C347 179.1(15)
C355 C350 C351 C352 0.0
C356 C350 C351 C352 178.6(8)
C350 C351 C352 C353 0.0
C351 C352 C353 C354 0.0
C352 C353 C354 C355 0.0
C353 C354 C355 C350 0.0
C351 C350 C355 C354 0.0
C356 C350 C355 C354 -178.5(8)
C362 C357 C358 C359 0.0
C363 C357 C358 C359 -169(2)
C357 C358 C359 C360 0.0
C358 C359 C360 C361 0.0
C359 C360 C361 C362 0.0
C360 C361 C362 C357 0.0
C358 C357 C362 C361 0.0
C363 C357 C362 C361 169(2)
C370 C364 C365 C366 176(2)
C369 C364 C365 C366 0.0
C364 C365 C366 C367 0.0
C365 C366 C367 C368 0.0
C366 C367 C368 C369 0.0
C367 C368 C369 C364 0.0
C370 C364 C369 C368 -176.4(17)
C365 C364 C369 C368 0.0
C376 C371 C372 C373 0.0
C377 C371 C372 C373 178(2)
C371 C372 C373 C374 0.0
C372 C373 C374 C375 0.0
C373 C374 C375 C376 0.0
C374 C375 C376 C371 0.0
C372 C371 C376 C375 0.0
C377 C371 C376 C375 -178(2)
C383 C378 C379 C380 0.0
C384 C378 C379 C380 179.5(12)
C378 C379 C380 C381 0.0
C379 C380 C381 C382 0.0
C380 C381 C382 C383 0.0
C381 C382 C383 C378 0.0
C379 C378 C383 C382 0.0
C384 C378 C383 C382 -179.5(12)
C390 C385 C386 C387 0.0
C391 C385 C386 C387 169(2)
C385 C386 C387 C388 0.0
C386 C387 C388 C389 0.0
C387 C388 C389 C390 0.0
C388 C389 C390 C385 0.0
C386 C385 C390 C389 0.0
C391 C385 C390 C389 -169.1(19)
C398 C392 C393 C394 -178.0(14)
C397 C392 C393 C394 0.0
C392 C393 C394 C395 0.0
C393 C394 C395 C396 0.0
C394 C395 C396 C397 0.0
C395 C396 C397 C392 0.0
C398 C392 C397 C396 177.8(15)
C393 C392 C397 C396 0.0
C404 C399 C400 C401 0.0
C405 C399 C400 C401 180(2)
C399 C400 C401 C402 0.0
C400 C401 C402 C403 0.0
C401 C402 C403 C404 0.0
C402 C403 C404 C399 0.0
C400 C399 C404 C403 0.0
C405 C399 C404 C403 -179.9(19)
C412 C406 C407 C408 -175(2)
C411 C406 C407 C408 0.0
C406 C407 C408 C409 0.0
C407 C408 C409 C410 0.0
C408 C409 C410 C411 0.0
C409 C410 C411 C406 0.0
C412 C406 C411 C410 173(3)
C407 C406 C411 C410 0.0
